data_2312140
loop_
_publ_author_name
'St&#xf6;ger, Berthold'
'G&#xf6;b, Christian'
'Topa, Dan'

_publ_section_title
;
 A fresh view on the structure and twinning of owyheeite, a rod-polytype
 and twofold superstructure.
;
_journal_coeditor_code RA5131
_journal_issue 4
_journal_name_full 'Acta crystallographica Section B, Structural science, crystal engineering and materials'
_journal_paper_doi 10.1107/S2052520623004523
_journal_volume 79
_journal_year 2023
_chemical_formula_moiety 'Ag2.802 Cu0.198 Pb9.773 S28 Sb11.227'
_chemical_formula_sum 'Ag2.8 Cu0.2 Pb9.77 S28 Sb11.23'
_chemical_formula_weight 4604.25
_space_group_crystal_system monoclinic
_space_group_IT_number 14
_space_group_name_Hall '-P 2yn'
_space_group_name_H-M_alt 'P 1 21/n 1'
_audit_creation_date 2023-03-06
_audit_creation_method
;
Olex2 1.5
(compiled 2022.04.07 svn.rca3783a for OlexSys, GUI svn.r6498)
;
_cell_angle_alpha 90
_cell_angle_beta 90.283(3)
_cell_angle_gamma 90
_cell_formula_units_Z 4
_cell_length_a 8.1882(3)
_cell_length_b 27.2641(7)
_cell_length_c 22.8679(7)
_cell_measurement_reflns_used 10665
_cell_measurement_temperature 298
_cell_measurement_theta_max 30.3410
_cell_measurement_theta_min 2.5920
_cell_volume 5105.1(3)
_computing_molecular_graphics 'Olex2 1.5 (Dolomanov et al., 2009)'
_computing_publication_material 'Olex2 1.5 (Dolomanov et al., 2009)'
_computing_structure_refinement 'SHELXL 2014/7 (Sheldrick, 2015)'
_diffrn_ambient_environment N~2~
_diffrn_ambient_temperature 298
_diffrn_detector 'Hybrid Pixel Array Detector'
_diffrn_detector_area_resol_mean 10.0000
_diffrn_detector_type HyPix
_diffrn_measured_fraction_theta_full 0.981
_diffrn_measured_fraction_theta_max 0.854
_diffrn_measurement_device 'four-circle diffractometer'
_diffrn_measurement_device_type 'XtaLAB Synergy, Dualflex, HyPix-6000 HE'
_diffrn_radiation_monochromator mirror
_diffrn_radiation_probe x-ray
_diffrn_radiation_type 'Mo K\a'
_diffrn_radiation_wavelength 0.71073
_diffrn_reflns_av_R_equivalents 0.0435
_diffrn_reflns_av_sigmaI/netI 0.0632
_diffrn_reflns_Laue_measured_fraction_full 0.887
_diffrn_reflns_Laue_measured_fraction_max 0.854
_diffrn_reflns_limit_h_max 10
_diffrn_reflns_limit_h_min -10
_diffrn_reflns_limit_k_max 37
_diffrn_reflns_limit_k_min -37
_diffrn_reflns_limit_l_max 28
_diffrn_reflns_limit_l_min -31
_diffrn_reflns_number 40130
_diffrn_reflns_point_group_measured_fraction_full 0.887
_diffrn_reflns_point_group_measured_fraction_max 0.854
_diffrn_reflns_theta_full 28.000
_diffrn_reflns_theta_max 30.477
_diffrn_reflns_theta_min 2.597
_diffrn_source 'micro-focus sealed X-ray tube'
_diffrn_source_type 'PhotonJet (Mo) X-ray Source'
_exptl_absorpt_coefficient_mu 40.200
_exptl_absorpt_correction_T_max 0.800
_exptl_absorpt_correction_T_min 0.167
_exptl_absorpt_correction_type gaussian
_exptl_absorpt_process_details
;
CrysAlisPro 1.171.42.85a (Rigaku Oxford Diffraction, 2023)
Numerical absorption correction based on gaussian integration over
a multifaceted crystal model
Empirical absorption correction using spherical harmonics,
implemented in SCALE3 ABSPACK scaling algorithm.
;
_exptl_crystal_colour black
_exptl_crystal_density_diffrn 5.991
_exptl_crystal_description needle
_exptl_crystal_F_000 7838
_exptl_crystal_size_max 0.055
_exptl_crystal_size_mid 0.017
_exptl_crystal_size_min 0.005
_refine_diff_density_max 2.219
_refine_diff_density_min -4.447
_refine_diff_density_rms 0.476
_refine_ls_extinction_method none
_refine_ls_goodness_of_fit_ref 1.022
_refine_ls_hydrogen_treatment undef
_refine_ls_matrix_type full
_refine_ls_number_parameters 495
_refine_ls_number_reflns 22895
_refine_ls_number_restraints 1
_refine_ls_restrained_S_all 1.022
_refine_ls_R_factor_all 0.1009
_refine_ls_R_factor_gt 0.0655
_refine_ls_shift/su_max 0.001
_refine_ls_shift/su_mean 0.000
_refine_ls_structure_factor_coef Fsqd
_refine_ls_weighting_details 'w=1/[\s^2^(Fo^2^)+(0.0506P)^2^+282.6104P] where P=(Fo^2^+2Fc^2^)/3'
_refine_ls_weighting_scheme calc
_refine_ls_wR_factor_gt 0.1324
_refine_ls_wR_factor_ref 0.1464
_reflns_Friedel_coverage 0.000
_reflns_number_gt 15639
_reflns_number_total 22895
_reflns_threshold_expression 'I > 2\s(I)'
_cod_data_source_file ra5131sup1.cif
_cod_data_source_block I
_cod_original_cell_volume 5105.0(3)
_cod_original_formula_sum 'Ag2.80 Cu0.20 Pb9.77 S28 Sb11.23'
_cod_database_code 2312140
_shelx_shelxl_version_number 2014/7
_shelx_space_group_comment
;
The symmetry employed for this shelxl refinement is uniquely defined
by the following loop, which should always be used as a source of
symmetry information in preference to the above space-group names.
They are only intended as comments.
;
_olex2_refinement_description
;
1. Twinned data refinement
 Scales: 0.6672(10)
 0.3328(10)
2. Shared sites
{Sb5A, Pb5A}
{Sb5B, Pb5B}
{Sb6A, Pb6A}
{Pb6B, Sb6B}
{SbAA, PbAA}
{SbAB, PbAB}
{SbBA, PbBA}
3. Uiso/Uaniso restraints and constraints
Uanis(Pb4A) = Uanis(Sb4A)
Uanis(Sb5A) = Uanis(Pb5A)
Uanis(Sb5B) = Uanis(Pb5B)
Uanis(Sb6A) = Uanis(Pb6A)
Uanis(Pb6B) = Uanis(Sb6B)
Uanis(SbAA) = Uanis(PbAA)
Uanis(SbAB) = Uanis(PbAB)
Uanis(SbBA) = Uanis(PbBA)
Uanis(SbBB) = Uanis(PbBB)
Uiso(Cu4B) = Uiso(Ag4C)
4. Others
 1*[Sof(Ag4B)]+1*[Sof(Cu4B)]+1*[Sof(Ag4C)]=1 with esd of 0.00001
 Sof(Sb6B)=1-FVAR(1)
 Sof(Pb6B)=FVAR(1)
 Sof(Sb4A)=1-FVAR(2)
 Sof(Pb4A)=FVAR(2)
 Sof(Pb5B)=1-FVAR(3)
 Sof(Sb5B)=FVAR(3)
 Sof(PbAA)=1-FVAR(4)
 Sof(SbAA)=FVAR(4)
 Sof(Pb5A)=1-FVAR(5)
 Sof(Sb5A)=FVAR(5)
 Sof(PbAB)=1-FVAR(6)
 Sof(SbAB)=FVAR(6)
 Sof(Pb6A)=1-FVAR(7)
 Sof(Sb6A)=FVAR(7)
 Sof(PbBA)=1-FVAR(8)
 Sof(SbBA)=FVAR(8)
 Sof(PbBB)=1-FVAR(9)
 Sof(SbBB)=FVAR(9)
;
_olex2_submission_special_instructions 'No special instructions were received'

loop_
_space_group_symop_operation_xyz
'x, y, z'
'-x+1/2, y+1/2, -z+1/2'
'-x, -y, -z'
'x-1/2, -y-1/2, z-1/2'

loop_
_atom_site_label
_atom_site_type_symbol
_atom_site_fract_x
_atom_site_fract_y
_atom_site_fract_z
_atom_site_U_iso_or_equiv
_atom_site_adp_type
_atom_site_occupancy
_atom_site_site_symmetry_order
_atom_site_calc_flag
_atom_site_refinement_flags_posn
_atom_site_refinement_flags_adp
_atom_site_refinement_flags_occupancy
_atom_site_disorder_assembly
_atom_site_disorder_group
Pb1A Pb 0.13809(14) 0.54196(3) 0.71129(5) 0.0267(2) Uani 1 1 d . . . . .
Pb1B Pb 0.63907(14) 0.53999(3) 0.71251(5) 0.0273(2) Uani 1 1 d . . . . .
Pb2A Pb 0.13200(13) 0.63842(4) 0.86531(4) 0.0249(2) Uani 1 1 d . . . . .
Pb2B Pb 0.63777(13) 0.63931(4) 0.86509(4) 0.0249(2) Uani 1 1 d . . . . .
Pb3A Pb 0.13610(13) 0.70101(4) 0.68425(5) 0.0249(2) Uani 1 1 d . . . . .
Pb3B Pb 0.63427(13) 0.69841(4) 0.67996(5) 0.0257(2) Uani 1 1 d . . . . .
Pb4A Pb 0.1431(2) 0.39576(5) 0.70156(7) 0.0402(5) Uani 0.761(3) 1 d . . P . .
Sb4A Sb 0.3230(12) 0.3828(3) 0.7082(4) 0.0402(5) Uani 0.239(3) 1 d . . P . .
Ag4B Ag 0.6988(8) 0.39629(16) 0.70960(19) 0.0678(17) Uani 0.700(4) 1 d . . P . .
Cu4B Cu 0.872(5) 0.3813(11) 0.7059(15) 0.079(8) Uiso 0.198(4) 1 d . . P . .
Ag4B' Ag 0.771(7) 0.3833(16) 0.693(2) 0.079(8) Uiso 0.103(4) 1 d . . P . .
Sb5A Sb 0.3837(2) 0.49705(5) 0.86726(7) 0.0213(7) Uani 0.954(12) 1 d . . P . .
Pb5A Pb 0.3837(2) 0.49705(5) 0.86726(7) 0.0213(7) Uani 0.046(12) 1 d . . P . .
Sb5B Sb 0.8769(2) 0.49291(5) 0.86305(7) 0.0186(6) Uani 0.965(12) 1 d . . P . .
Pb5B Pb 0.8769(2) 0.49291(5) 0.86305(7) 0.0186(6) Uani 0.035(12) 1 d . . P . .
Sb6A Sb 0.3836(2) 0.57521(5) 1.00794(7) 0.0165(6) Uani 0.980(12) 1 d . . P . .
Pb6A Pb 0.3836(2) 0.57521(5) 1.00794(7) 0.0165(6) Uani 0.020(12) 1 d . . P . .
Pb6B Pb 0.88437(14) 0.57752(4) 1.01651(5) 0.0212(4) Uani 0.736(12) 1 d . . P . .
Sb6B Sb 0.88437(14) 0.57752(4) 1.01651(5) 0.0212(4) Uani 0.264(12) 1 d . . P . .
Pb7A Pb 0.12978(12) 0.71549(3) 1.02526(4) 0.0203(2) Uani 1 1 d . . . . .
Pb7B Pb 0.63621(12) 0.71459(3) 1.02407(4) 0.0213(2) Uani 1 1 d . . . . .
Sb8A Sb 0.3895(2) 0.77114(5) 0.82949(7) 0.0176(3) Uani 1 1 d . . . . .
Sb8B Sb 0.8947(2) 0.77516(6) 0.82143(7) 0.0187(4) Uani 1 1 d . . . . .
Sb9A Sb 0.3874(2) 0.84421(5) 0.65815(7) 0.0164(3) Uani 1 1 d . . . . .
Sb9B Sb 0.8867(2) 0.83625(5) 0.67042(7) 0.0170(3) Uani 1 1 d . . . . .
Sb10A Sb 0.3874(2) 0.61028(6) 0.55911(7) 0.0207(7) Uani 0.954(12) 1 d . . P . .
Pb10A Pb 0.3874(2) 0.61028(6) 0.55911(7) 0.0207(7) Uani 0.046(12) 1 d . . P . .
Sb10B Sb 0.8952(2) 0.60293(6) 0.56180(7) 0.0226(7) Uani 0.960(12) 1 d . . P . .
Pb10B Pb 0.8952(2) 0.60293(6) 0.56180(7) 0.0226(7) Uani 0.040(12) 1 d . . P . .
Sb11A Sb 0.4120(3) 0.45100(7) 0.57928(9) 0.0401(9) Uani 0.936(15) 1 d . . P . .
Pb11A Pb 0.4120(3) 0.45100(7) 0.57928(9) 0.0401(9) Uani 0.064(15) 1 d . . P . .
Sb11B Sb 0.8894(5) 0.46416(9) 0.57591(9) 0.0215(5) Uani 0.976(7) 1 d . . P . .
Pb11B Pb 0.827(10) 0.456(2) 0.580(2) 0.0215(5) Uani 0.024(7) 1 d . . P . .
Ag12A Ag 0.3758(4) 0.33132(9) 0.56007(12) 0.0511(7) Uani 1 1 d . . . . .
Ag12B Ag 0.8683(4) 0.33751(8) 0.56187(10) 0.0435(6) Uani 1 1 d . . . . .
S1A S 0.3856(7) 0.56964(19) 0.8064(3) 0.0156(12) Uani 1 1 d . . . . .
S1B S 0.8821(7) 0.57118(19) 0.8113(3) 0.0154(12) Uani 1 1 d . . . . .
S2A S 0.3881(8) 0.6922(2) 0.7799(3) 0.0169(12) Uani 1 1 d . . . . .
S2B S 0.8864(8) 0.6921(2) 0.7823(3) 0.0173(12) Uani 1 1 d . . . . .
S3A S 0.8848(8) 0.6178(2) 0.6661(3) 0.0161(12) Uani 1 1 d . . . . .
S3B S 0.3870(7) 0.61604(19) 0.6655(2) 0.0149(12) Uani 1 1 d . . . . .
S4A S 0.3794(8) 0.4667(2) 0.6853(3) 0.0213(13) Uani 1 1 d . . . . .
S4B S 0.8959(9) 0.4648(2) 0.6842(3) 0.0215(13) Uani 1 1 d . . . . .
S5A S 0.3835(8) 0.65743(19) 0.9630(3) 0.0158(12) Uani 1 1 d . . . . .
S5B S 0.8842(8) 0.6596(2) 0.9552(2) 0.0159(12) Uani 1 1 d . . . . .
S6A S 0.3849(7) 0.76088(19) 0.6179(3) 0.0145(12) Uani 1 1 d . . . . .
S6B S 0.8835(8) 0.7591(2) 0.6139(3) 0.0167(12) Uani 1 1 d . . . . .
S7A S 0.1390(11) 0.3845(3) 0.5897(4) 0.0408(19) Uani 1 1 d . . . . .
S7B S 0.6039(9) 0.3821(2) 0.6017(3) 0.0303(16) Uani 1 1 d . . . . .
S8A S 0.1215(8) 0.4613(2) 0.8100(3) 0.0182(13) Uani 1 1 d . . . . .
S8B S 0.6441(8) 0.4595(2) 0.8063(3) 0.0201(13) Uani 1 1 d . . . . .
S9A S 0.1620(9) 0.5455(2) 0.9434(3) 0.0222(14) Uani 1 1 d . . . . .
S9B S 0.6103(8) 0.5455(2) 0.9457(3) 0.0202(13) Uani 1 1 d . . . . .
S10A S 0.1143(8) 0.6279(2) 1.0926(3) 0.0181(12) Uani 1 1 d . . . . .
S10B S 0.6612(8) 0.6276(2) 1.0905(3) 0.0195(13) Uani 1 1 d . . . . .
S11A S 0.1570(9) 0.7517(2) 0.8942(3) 0.0237(14) Uani 1 1 d . . . . .
S11B S 0.6209(8) 0.7522(2) 0.8947(3) 0.0195(13) Uani 1 1 d . . . . .
S12A S 0.1089(8) 0.8062(2) 0.7409(3) 0.0192(13) Uani 1 1 d . . . . .
S12B S 0.6700(8) 0.8120(2) 0.7425(3) 0.0248(14) Uani 1 1 d . . . . .
S13A S 0.1422(8) 0.6660(2) 0.5494(3) 0.0186(13) Uani 1 1 d . . . . .
S13B S 0.6125(9) 0.6698(2) 0.5465(3) 0.0231(14) Uani 1 1 d . . . . .
S14A S 0.6493(9) 0.5254(2) 0.5771(3) 0.0255(15) Uani 1 1 d . . . . .
S14B S 0.1048(8) 0.5295(2) 0.5723(3) 0.0205(13) Uani 1 1 d . . . . .

loop_
_atom_site_aniso_label
_atom_site_aniso_U_11
_atom_site_aniso_U_22
_atom_site_aniso_U_33
_atom_site_aniso_U_23
_atom_site_aniso_U_13
_atom_site_aniso_U_12
Pb1A 0.0237(6) 0.0257(6) 0.0308(6) -0.0025(4) -0.0005(5) 0.0011(4)
Pb1B 0.0247(6) 0.0254(6) 0.0318(6) -0.0043(4) 0.0012(5) -0.0014(4)
Pb2A 0.0220(6) 0.0325(6) 0.0204(5) -0.0016(4) 0.0005(4) -0.0016(4)
Pb2B 0.0230(6) 0.0302(5) 0.0214(5) -0.0014(4) -0.0003(4) 0.0029(4)
Pb3A 0.0225(6) 0.0259(5) 0.0262(5) 0.0071(4) 0.0002(4) -0.0012(4)
Pb3B 0.0227(6) 0.0257(5) 0.0287(6) 0.0071(4) 0.0006(5) -0.0001(4)
Pb4A 0.0491(11) 0.0328(8) 0.0389(9) -0.0077(6) 0.0007(8) 0.0000(7)
Sb4A 0.0491(11) 0.0328(8) 0.0389(9) -0.0077(6) 0.0007(8) 0.0000(7)
Ag4B 0.128(5) 0.036(2) 0.039(2) 0.0076(17) 0.007(3) -0.032(3)
Sb5A 0.0313(12) 0.0166(9) 0.0161(10) 0.0008(6) 0.0013(7) -0.0012(6)
Pb5A 0.0313(12) 0.0166(9) 0.0161(10) 0.0008(6) 0.0013(7) -0.0012(6)
Sb5B 0.0202(11) 0.0201(9) 0.0156(10) 0.0021(6) -0.0001(7) 0.0016(6)
Pb5B 0.0202(11) 0.0201(9) 0.0156(10) 0.0021(6) -0.0001(7) 0.0016(6)
Sb6A 0.0167(10) 0.0180(9) 0.0149(9) -0.0005(5) -0.0004(6) -0.0004(6)
Pb6A 0.0167(10) 0.0180(9) 0.0149(9) -0.0005(5) -0.0004(6) -0.0004(6)
Pb6B 0.0188(7) 0.0261(6) 0.0188(6) -0.0027(4) 0.0018(4) -0.0012(4)
Sb6B 0.0188(7) 0.0261(6) 0.0188(6) -0.0027(4) 0.0018(4) -0.0012(4)
Pb7A 0.0198(6) 0.0221(5) 0.0191(5) 0.0028(3) 0.0011(4) -0.0004(4)
Pb7B 0.0206(6) 0.0219(5) 0.0214(5) 0.0025(3) 0.0011(4) -0.0004(4)
Sb8A 0.0217(10) 0.0130(7) 0.0181(8) 0.0016(6) 0.0016(7) -0.0011(6)
Sb8B 0.0251(10) 0.0167(8) 0.0142(8) -0.0014(6) -0.0003(7) 0.0012(6)
Sb9A 0.0178(9) 0.0164(8) 0.0151(8) -0.0003(6) 0.0018(6) 0.0012(6)
Sb9B 0.0186(9) 0.0152(8) 0.0173(8) 0.0013(6) 0.0024(7) -0.0010(6)
Sb10A 0.0237(11) 0.0191(9) 0.0193(10) -0.0027(6) 0.0005(7) -0.0007(6)
Pb10A 0.0237(11) 0.0191(9) 0.0193(10) -0.0027(6) 0.0005(7) -0.0007(6)
Sb10B 0.0309(12) 0.0210(10) 0.0159(10) 0.0000(6) 0.0008(7) -0.0006(7)
Pb10B 0.0309(12) 0.0210(10) 0.0159(10) 0.0000(6) 0.0008(7) -0.0006(7)
Sb11A 0.0493(17) 0.0412(13) 0.0299(13) -0.0050(8) -0.0002(9) 0.0166(9)
Pb11A 0.0493(17) 0.0412(13) 0.0299(13) -0.0050(8) -0.0002(9) 0.0166(9)
Sb11B 0.0218(15) 0.0203(9) 0.0223(10) -0.0030(7) 0.0038(9) -0.0049(10)
Pb11B 0.0218(15) 0.0203(9) 0.0223(10) -0.0030(7) 0.0038(9) -0.0049(10)
Ag12A 0.070(2) 0.0429(14) 0.0404(15) 0.0079(10) 0.0044(14) -0.0033(13)
Ag12B 0.070(2) 0.0317(12) 0.0283(12) 0.0055(9) -0.0016(12) -0.0042(11)
S1A 0.015(3) 0.012(3) 0.019(3) -0.001(2) -0.004(2) -0.001(2)
S1B 0.013(3) 0.013(3) 0.020(3) 0.000(2) 0.000(2) 0.002(2)
S2A 0.021(4) 0.016(3) 0.014(3) -0.004(2) 0.000(2) -0.001(2)
S2B 0.017(3) 0.016(3) 0.019(3) 0.000(2) 0.001(2) -0.003(2)
S3A 0.017(3) 0.015(3) 0.016(3) 0.000(2) 0.004(2) -0.001(2)
S3B 0.016(3) 0.015(3) 0.014(3) 0.000(2) 0.001(2) 0.001(2)
S4A 0.021(4) 0.022(3) 0.021(3) 0.000(2) 0.001(3) -0.003(2)
S4B 0.028(4) 0.021(3) 0.015(3) 0.000(2) 0.001(3) 0.001(3)
S5A 0.014(3) 0.012(3) 0.022(3) 0.000(2) 0.000(2) 0.000(2)
S5B 0.014(3) 0.021(3) 0.012(3) -0.002(2) 0.001(2) 0.004(2)
S6A 0.011(3) 0.015(3) 0.018(3) 0.001(2) -0.001(2) 0.002(2)
S6B 0.023(4) 0.013(3) 0.014(3) -0.001(2) -0.002(2) 0.003(2)
S7A 0.039(5) 0.029(4) 0.054(5) -0.004(3) 0.010(4) -0.001(3)
S7B 0.020(4) 0.024(3) 0.047(4) -0.007(3) 0.003(3) 0.002(3)
S8A 0.023(4) 0.014(3) 0.017(3) -0.001(2) 0.001(2) -0.002(2)
S8B 0.020(4) 0.020(3) 0.020(3) 0.001(2) 0.000(3) 0.000(2)
S9A 0.026(4) 0.022(3) 0.019(3) 0.000(2) -0.007(3) -0.001(2)
S9B 0.021(4) 0.022(3) 0.018(3) -0.004(2) -0.002(3) 0.002(2)
S10A 0.017(3) 0.017(3) 0.020(3) -0.002(2) -0.002(2) 0.001(2)
S10B 0.017(3) 0.021(3) 0.021(3) 0.002(2) -0.001(3) -0.001(2)
S11A 0.028(4) 0.024(3) 0.019(3) 0.005(2) 0.004(3) 0.003(3)
S11B 0.028(4) 0.016(3) 0.015(3) 0.000(2) -0.002(3) -0.002(2)
S12A 0.019(4) 0.021(3) 0.017(3) 0.004(2) -0.002(3) -0.003(2)
S12B 0.016(4) 0.034(4) 0.024(3) 0.004(3) 0.007(3) 0.004(3)
S13A 0.020(4) 0.018(3) 0.018(3) -0.001(2) 0.002(3) 0.003(2)
S13B 0.024(4) 0.019(3) 0.026(3) 0.003(2) 0.009(3) -0.003(2)
S14A 0.020(4) 0.027(3) 0.029(4) -0.005(3) -0.004(3) 0.011(3)
S14B 0.019(3) 0.016(3) 0.027(3) 0.002(2) -0.003(3) -0.002(2)

loop_
_atom_type_symbol
_atom_type_description
_atom_type_scat_dispersion_real
_atom_type_scat_dispersion_imag
_atom_type_scat_source
Ag Ag -0.8971 1.1015 'International Tables Vol C Tables 4.2.6.8 and 6.1.1.4'
Cu Cu 0.3201 1.2651 'International Tables Vol C Tables 4.2.6.8 and 6.1.1.4'
Pb Pb -3.3944 10.1111 'International Tables Vol C Tables 4.2.6.8 and 6.1.1.4'
S S 0.1246 0.1234 'International Tables Vol C Tables 4.2.6.8 and 6.1.1.4'
Sb Sb -0.5866 1.5461 'International Tables Vol C Tables 4.2.6.8 and 6.1.1.4'

loop_
_geom_angle_atom_site_label_1
_geom_angle_atom_site_label_2
_geom_angle_atom_site_label_3
_geom_angle
_geom_angle_site_symmetry_1
_geom_angle_site_symmetry_3
_geom_angle_publ_flag
Pb1B Pb1A Pb1B 178.31(4) 1_455 . ?
Pb1B Pb1A Sb11B 118.20(6) . 1_455 ?
Pb1B Pb1A Sb11B 61.59(5) 1_455 1_455 ?
Pb4A Pb1A Pb1B 88.67(4) . . ?
Pb4A Pb1A Pb1B 89.87(4) . 1_455 ?
Pb4A Pb1A Sb11B 57.83(4) . 1_455 ?
S1A Pb1A Pb1B 131.07(12) . 1_455 ?
S1A Pb1A Pb1B 48.68(12) . . ?
S1A Pb1A Pb4A 106.19(11) . . ?
S1A Pb1A Sb11B 162.05(11) . 1_455 ?
S1A Pb1A S1B 82.24(16) . 1_455 ?
S1A Pb1A S3A 120.79(15) . 1_455 ?
S1A Pb1A S8A 72.18(15) . . ?
S1A Pb1A S14B 141.57(17) . . ?
S1B Pb1A Pb1B 130.91(11) 1_455 . ?
S1B Pb1A Pb1B 48.85(11) 1_455 1_455 ?
S1B Pb1A Pb4A 107.12(10) 1_455 . ?
S1B Pb1A Sb11B 109.24(12) 1_455 1_455 ?
S3A Pb1A Pb1B 49.03(11) 1_455 1_455 ?
S3A Pb1A Pb1B 132.67(12) 1_455 . ?
S3A Pb1A Pb4A 130.83(11) 1_455 . ?
S3A Pb1A Sb11B 76.90(11) 1_455 1_455 ?
S3A Pb1A S1B 68.55(15) 1_455 1_455 ?
S3A Pb1A S8A 132.23(17) 1_455 . ?
S3A Pb1A S14B 71.74(16) 1_455 . ?
S3B Pb1A Pb1B 132.77(11) . 1_455 ?
S3B Pb1A Pb1B 48.92(11) . . ?
S3B Pb1A Pb4A 129.29(11) . . ?
S3B Pb1A Sb11B 113.37(12) . 1_455 ?
S3B Pb1A S1A 68.94(15) . . ?
S3B Pb1A S1B 121.25(15) . 1_455 ?
S3B Pb1A S3A 83.75(16) . 1_455 ?
S3B Pb1A S8A 137.45(17) . . ?
S3B Pb1A S14B 77.51(15) . . ?
S4A Pb1A Pb1B 46.57(13) . . ?
S4A Pb1A Pb1B 132.20(13) . 1_455 ?
S4A Pb1A Pb4A 43.79(13) . . ?
S4A Pb1A Sb11B 79.83(13) . 1_455 ?
S4A Pb1A S1A 82.60(17) . . ?
S4A Pb1A S1B 140.04(16) . 1_455 ?
S4A Pb1A S3A 148.73(17) . 1_455 ?
S4A Pb1A S3B 86.63(17) . . ?
S4A Pb1A S4B 84.89(19) . 1_455 ?
S4A Pb1A S8A 71.72(17) . . ?
S4A Pb1A S14B 77.15(17) . . ?
S4B Pb1A Pb1B 47.32(13) 1_455 1_455 ?
S4B Pb1A Pb1B 131.46(13) 1_455 . ?
S4B Pb1A Pb4A 44.30(13) 1_455 . ?
S4B Pb1A Sb11B 34.49(13) 1_455 1_455 ?
S4B Pb1A S1A 139.98(16) 1_455 . ?
S4B Pb1A S1B 83.46(17) 1_455 1_455 ?
S4B Pb1A S3A 87.60(17) 1_455 1_455 ?
S4B Pb1A S3B 147.81(16) 1_455 . ?
S4B Pb1A S8A 67.79(16) 1_455 . ?
S4B Pb1A S14B 70.33(16) 1_455 . ?
S8A Pb1A Pb1B 86.53(13) . 1_455 ?
S8A Pb1A Pb1B 91.86(13) . . ?
S8A Pb1A Pb4A 49.02(11) . . ?
S8A Pb1A Sb11B 98.65(12) . 1_455 ?
S8A Pb1A S1B 68.47(15) . 1_455 ?
S8A Pb1A S14B 129.16(15) . . ?
S14B Pb1A Pb1B 94.90(12) . . ?
S14B Pb1A Pb1B 85.71(12) . 1_455 ?
S14B Pb1A Pb4A 80.80(11) . . ?
S14B Pb1A Sb11B 35.86(12) . 1_455 ?
S14B Pb1A S1B 132.82(16) . 1_455 ?
Pb1A Pb1B Pb1A 178.30(4) 1_655 . ?
Pb1A Pb1B Pb11B 67.9(11) 1_655 . ?
Ag4B Pb1B Pb1A 97.87(10) . . ?
Ag4B Pb1B Pb1A 83.63(10) . 1_655 ?
Ag4B Pb1B Pb11B 52.2(9) . . ?
Pb11B Pb1B Pb1A 112.4(11) . . ?
S1A Pb1B Pb1A 47.84(11) . . ?
S1A Pb1B Pb1A 132.36(11) . 1_655 ?
S1A Pb1B Ag4B 110.71(13) . . ?
S1A Pb1B Pb11B 155.7(12) . . ?
S1A Pb1B S1B 81.61(16) . . ?
S1A Pb1B S3A 119.62(15) . . ?
S1A Pb1B S3B 67.73(15) . . ?
S1A Pb1B S14A 137.84(17) . . ?
S1B Pb1B Pb1A 50.76(11) . 1_655 ?
S1B Pb1B Pb1A 129.44(12) . . ?
S1B Pb1B Ag4B 101.77(13) . . ?
S1B Pb1B Pb11B 116.5(11) . . ?
S1B Pb1B S14A 137.05(18) . . ?
S3A Pb1B Pb1A 129.53(12) . . ?
S3A Pb1B Pb1A 48.77(11) . 1_655 ?
S3A Pb1B Ag4B 126.14(15) . . ?
S3A Pb1B Pb11B 83.3(11) . . ?
S3A Pb1B S1B 69.53(15) . . ?
S3A Pb1B S14A 74.23(17) . . ?
S3B Pb1B Pb1A 47.76(11) . . ?
S3B Pb1B Pb1A 130.54(11) . 1_655 ?
S3B Pb1B Ag4B 137.47(14) . . ?
S3B Pb1B Pb11B 111.6(8) . . ?
S3B Pb1B S1B 119.19(15) . . ?
S3B Pb1B S3A 81.77(16) . . ?
S3B Pb1B S14A 76.32(16) . . ?
S4A Pb1B Pb1A 45.19(13) . . ?
S4A Pb1B Pb1A 136.02(13) . 1_655 ?
S4A Pb1B Ag4B 54.54(16) . . ?
S4A Pb1B Pb11B 75.0(12) . . ?
S4A Pb1B S1A 80.81(17) . . ?
S4A Pb1B S1B 141.75(16) . . ?
S4A Pb1B S3A 147.87(16) . . ?
S4A Pb1B S3B 84.45(17) . . ?
S4A Pb1B S4B 89.82(18) . . ?
S4A Pb1B S8B 70.96(17) . . ?
S4A Pb1B S14A 74.35(19) . . ?
S4B Pb1B Pb1A 46.21(13) . 1_655 ?
S4B Pb1B Pb1A 135.00(13) . . ?
S4B Pb1B Ag4B 39.97(16) . . ?
S4B Pb1B Pb11B 36.5(9) . . ?
S4B Pb1B S1A 142.84(16) . . ?
S4B Pb1B S1B 84.12(16) . . ?
S4B Pb1B S3A 86.43(17) . . ?
S4B Pb1B S3B 147.37(16) . . ?
S4B Pb1B S8B 69.88(17) . . ?
S4B Pb1B S14A 71.21(16) . . ?
S8B Pb1B Pb1A 91.37(13) . . ?
S8B Pb1B Pb1A 90.25(13) . 1_655 ?
S8B Pb1B Ag4B 45.67(13) . . ?
S8B Pb1B Pb11B 96.5(8) . . ?
S8B Pb1B S1A 73.07(16) . . ?
S8B Pb1B S1B 71.50(16) . . ?
S8B Pb1B S3A 135.97(17) . . ?
S8B Pb1B S3B 136.40(18) . . ?
S8B Pb1B S14A 126.98(17) . . ?
S14A Pb1B Pb1A 91.54(13) . . ?
S14A Pb1B Pb1A 87.89(13) . 1_655 ?
S14A Pb1B Ag4B 81.54(14) . . ?
S14A Pb1B Pb11B 35.4(8) . . ?
Pb2B Pb2A Pb2B 179.30(4) 1_455 . ?
Pb2B Pb2A Sb6A 119.21(4) 1_455 . ?
Pb2B Pb2A Sb6A 61.23(3) . . ?
S1A Pb2A Pb2B 132.30(11) . 1_455 ?
S1A Pb2A Pb2B 48.17(11) . . ?
S1A Pb2A Sb6A 76.33(11) . . ?
S1A Pb2A S2A 64.83(15) . . ?
S1A Pb2A S2B 116.69(16) . 1_455 ?
S1A Pb2A S11A 129.52(17) . . ?
S1B Pb2A Pb2B 132.94(12) 1_455 . ?
S1B Pb2A Pb2B 47.54(11) 1_455 1_455 ?
S1B Pb2A Sb6A 113.41(11) 1_455 . ?
S1B Pb2A S1A 84.78(16) 1_455 . ?
S1B Pb2A S2A 118.12(15) 1_455 . ?
S1B Pb2A S2B 66.51(15) 1_455 1_455 ?
S1B Pb2A S5A 148.53(15) 1_455 . ?
S1B Pb2A S9A 77.92(16) 1_455 . ?
S1B Pb2A S11A 136.36(17) 1_455 . ?
S2A Pb2A Pb2B 130.50(12) . 1_455 ?
S2A Pb2A Pb2B 48.98(11) . . ?
S2A Pb2A Sb6A 109.74(12) . . ?
S2B Pb2A Pb2B 129.61(12) 1_455 . ?
S2B Pb2A Pb2B 49.86(12) 1_455 1_455 ?
S2B Pb2A Sb6A 166.46(12) 1_455 . ?
S2B Pb2A S2A 80.64(16) 1_455 . ?
S2B Pb2A S11A 73.15(16) 1_455 . ?
S5A Pb2A Pb2B 131.77(12) . 1_455 ?
S5A Pb2A Pb2B 48.21(12) . . ?
S5A Pb2A Sb6A 35.33(10) . . ?
S5A Pb2A S1A 88.27(15) . . ?
S5A Pb2A S2A 85.88(16) . . ?
S5A Pb2A S2B 142.13(15) . 1_455 ?
S5A Pb2A S9A 70.70(16) . . ?
S5A Pb2A S11A 68.98(16) . . ?
S5B Pb2A Pb2B 46.27(12) 1_455 1_455 ?
S5B Pb2A Pb2B 133.68(12) 1_455 . ?
S5B Pb2A Sb6A 82.90(12) 1_455 . ?
S5B Pb2A S1A 151.89(15) 1_455 . ?
S5B Pb2A S1B 86.35(17) 1_455 1_455 ?
S5B Pb2A S2A 141.61(15) 1_455 . ?
S5B Pb2A S2B 83.60(16) 1_455 1_455 ?
S5B Pb2A S5A 85.52(17) 1_455 . ?
S5B Pb2A S9A 79.18(17) 1_455 . ?
S5B Pb2A S11A 73.02(17) 1_455 . ?
S9A Pb2A Pb2B 85.94(14) . . ?
S9A Pb2A Pb2B 94.70(14) . 1_455 ?
S9A Pb2A Sb6A 35.50(12) . . ?
S9A Pb2A S1A 72.89(17) . . ?
S9A Pb2A S2A 131.97(18) . . ?
S9A Pb2A S2B 141.26(17) . 1_455 ?
S9A Pb2A S11A 132.12(16) . . ?
S11A Pb2A Pb2B 93.32(14) . 1_455 ?
S11A Pb2A Pb2B 86.04(13) . . ?
S11A Pb2A Sb6A 101.91(12) . . ?
S11A Pb2A S2A 68.97(16) . . ?
Pb2A Pb2B Pb2A 179.30(4) 1_655 . ?
Pb2A Pb2B Pb7B 90.53(3) 1_655 . ?
Pb2A Pb2B Pb7B 89.68(3) . . ?
Pb2A Pb2B Sb8A 61.51(3) . . ?
Pb2A Pb2B Sb8A 119.19(4) 1_655 . ?
Pb7B Pb2B Sb8A 75.22(3) . . ?
S1A Pb2B Pb2A 131.27(12) . 1_655 ?
S1A Pb2B Pb2A 48.26(11) . . ?
S1A Pb2B Pb7B 132.22(12) . . ?
S1A Pb2B Sb8A 96.86(11) . . ?
S1A Pb2B S2A 65.61(14) . . ?
S1A Pb2B S2B 116.90(16) . . ?
S1A Pb2B S9B 73.03(15) . . ?
S1A Pb2B S11B 131.30(16) . . ?
S1B Pb2B Pb2A 131.76(12) . . ?
S1B Pb2B Pb2A 47.75(11) . 1_655 ?
S1B Pb2B Pb7B 131.82(12) . . ?
S1B Pb2B Sb8A 140.59(12) . . ?
S1B Pb2B S1A 83.53(16) . . ?
S1B Pb2B S2A 117.39(15) . . ?
S1B Pb2B S2B 66.45(15) . . ?
S1B Pb2B S5A 147.75(15) . . ?
S1B Pb2B S9B 77.75(16) . . ?
S1B Pb2B S11B 136.26(18) . . ?
S2A Pb2B Pb2A 130.27(12) . 1_655 ?
S2A Pb2B Pb2A 50.25(12) . . ?
S2A Pb2B Pb7B 107.89(10) . . ?
S2A Pb2B Sb8A 35.05(10) . . ?
S2B Pb2B Pb2A 49.57(11) . 1_655 ?
S2B Pb2B Pb2A 130.96(12) . . ?
S2B Pb2B Pb7B 107.73(11) . . ?
S2B Pb2B Sb8A 78.78(11) . . ?
S2B Pb2B S2A 80.71(17) . . ?
S2B Pb2B S9B 140.49(17) . . ?
S2B Pb2B S11B 73.19(16) . . ?
S5A Pb2B Pb2A 132.39(12) . 1_655 ?
S5A Pb2B Pb2A 47.61(11) . . ?
S5A Pb2B Pb7B 44.67(11) . . ?
S5A Pb2B Sb8A 71.25(11) . . ?
S5A Pb2B S1A 87.82(16) . . ?
S5A Pb2B S2A 86.44(16) . . ?
S5A Pb2B S2B 143.29(15) . . ?
S5A Pb2B S9B 70.01(16) . . ?
S5A Pb2B S11B 70.11(16) . . ?
S5B Pb2B Pb2A 133.29(12) . . ?
S5B Pb2B Pb2A 46.75(12) . 1_655 ?
S5B Pb2B Pb7B 45.57(12) . . ?
S5B Pb2B Sb8A 107.80(11) . . ?
S5B Pb2B S1A 150.85(15) . . ?
S5B Pb2B S1B 86.94(16) . . ?
S5B Pb2B S2A 141.96(15) . . ?
S5B Pb2B S2B 83.73(17) . . ?
S5B Pb2B S5A 85.70(17) . . ?
S5B Pb2B S9B 78.05(16) . . ?
S5B Pb2B S11B 72.29(16) . . ?
S9B Pb2B Pb2A 93.92(13) . 1_655 ?
S9B Pb2B Pb2A 85.44(13) . . ?
S9B Pb2B Pb7B 83.63(11) . . ?
S9B Pb2B Sb8A 140.20(13) . . ?
S9B Pb2B S2A 132.86(17) . . ?
S11B Pb2B Pb2A 87.75(13) . . ?
S11B Pb2B Pb2A 92.89(13) . 1_655 ?
S11B Pb2B Pb7B 48.17(11) . . ?
S11B Pb2B Sb8A 35.55(12) . . ?
S11B Pb2B S2A 70.04(15) . . ?
S11B Pb2B S9B 131.34(16) . . ?
Pb3B Pb3A Pb3B 176.61(4) . 1_455 ?
Pb3B Pb3A Sb8B 63.59(3) 1_455 1_455 ?
Pb3B Pb3A Sb8B 119.79(4) . 1_455 ?
Pb3B Pb3A Sb9B 119.74(4) . 1_455 ?
Pb3B Pb3A Sb9B 62.01(3) 1_455 1_455 ?
Sb9B Pb3A Sb8B 53.92(3) 1_455 1_455 ?
S2A Pb3A Pb3B 134.25(13) . 1_455 ?
S2A Pb3A Pb3B 48.26(12) . . ?
S2A Pb3A Sb8B 79.64(12) . 1_455 ?
S2A Pb3A Sb9B 116.94(11) . 1_455 ?
S2A Pb3A S2B 85.35(17) . 1_455 ?
S2A Pb3A S3A 119.55(16) . 1_455 ?
S2A Pb3A S3B 65.95(15) . . ?
S2A Pb3A S6A 86.93(16) . . ?
S2A Pb3A S6B 152.06(15) . 1_455 ?
S2A Pb3A S12A 79.82(15) . . ?
S2A Pb3A S13A 131.07(17) . . ?
S2B Pb3A Pb3B 133.59(12) 1_455 . ?
S2B Pb3A Pb3B 48.92(12) 1_455 1_455 ?
S2B Pb3A Sb8B 34.49(11) 1_455 1_455 ?
S2B Pb3A Sb9B 78.40(11) 1_455 1_455 ?
S2B Pb3A S3A 65.96(15) 1_455 1_455 ?
S2B Pb3A S3B 119.02(15) 1_455 . ?
S2B Pb3A S6B 88.49(17) 1_455 1_455 ?
S2B Pb3A S12A 73.82(16) 1_455 . ?
S2B Pb3A S13A 133.80(17) 1_455 . ?
S3A Pb3A Pb3B 130.46(12) 1_455 . ?
S3A Pb3A Pb3B 47.09(11) 1_455 1_455 ?
S3A Pb3A Sb8B 97.90(11) 1_455 1_455 ?
S3A Pb3A Sb9B 108.03(12) 1_455 1_455 ?
S3A Pb3A S3B 82.82(16) 1_455 . ?
S3A Pb3A S12A 132.41(17) 1_455 . ?
S3A Pb3A S13A 70.61(16) 1_455 . ?
S3B Pb3A Pb3B 129.88(11) . 1_455 ?
S3B Pb3A Pb3B 47.66(11) . . ?
S3B Pb3A Sb8B 139.95(11) . 1_455 ?
S3B Pb3A Sb9B 162.47(11) . 1_455 ?
S3B Pb3A S12A 141.03(16) . . ?
S3B Pb3A S13A 68.69(15) . . ?
S6A Pb3A Pb3B 132.31(11) . 1_455 ?
S6A Pb3A Pb3B 47.28(11) . . ?
S6A Pb3A Sb8B 115.63(11) . 1_455 ?
S6A Pb3A Sb9B 79.51(11) . 1_455 ?
S6A Pb3A S2B 150.09(15) . 1_455 ?
S6A Pb3A S3A 141.13(16) . 1_455 ?
S6A Pb3A S3B 83.47(15) . . ?
S6A Pb3A S6B 84.95(17) . 1_455 ?
S6A Pb3A S12A 76.39(16) . . ?
S6A Pb3A S13A 70.53(16) . . ?
S6B Pb3A Pb3B 47.36(12) 1_455 1_455 ?
S6B Pb3A Pb3B 132.08(13) 1_455 . ?
S6B Pb3A Sb8B 79.91(12) 1_455 1_455 ?
S6B Pb3A Sb9B 35.19(11) 1_455 1_455 ?
S6B Pb3A S3A 82.04(16) 1_455 1_455 ?
S6B Pb3A S3B 139.04(15) 1_455 . ?
S6B Pb3A S12A 72.28(15) 1_455 . ?
S6B Pb3A S13A 70.39(15) 1_455 . ?
S12A Pb3A Pb3B 87.30(12) . 1_455 ?
S12A Pb3A Pb3B 95.64(12) . . ?
S12A Pb3A Sb8B 39.37(12) . 1_455 ?
S12A Pb3A Sb9B 37.12(11) . 1_455 ?
S12A Pb3A S13A 131.47(15) . . ?
S13A Pb3A Pb3B 89.56(12) . 1_455 ?
S13A Pb3A Pb3B 87.23(12) . . ?
S13A Pb3A Sb8B 149.20(12) . 1_455 ?
S13A Pb3A Sb9B 101.31(11) . 1_455 ?
Pb3A Pb3B Pb3A 176.61(4) . 1_655 ?
Pb3A Pb3B Sb10A 120.41(4) 1_655 . ?
Pb3A Pb3B Sb10A 62.96(3) . . ?
S2A Pb3B Pb3A 130.20(12) . 1_655 ?
S2A Pb3B Pb3A 47.21(12) . . ?
S2A Pb3B Sb10A 98.29(11) . . ?
S2A Pb3B S2B 82.67(17) . . ?
S2A Pb3B S12B 78.06(15) . . ?
S2A Pb3B S13B 132.44(17) . . ?
S2B Pb3B Pb3A 47.55(12) . 1_655 ?
S2B Pb3B Pb3A 129.86(12) . . ?
S2B Pb3B Sb10A 141.41(11) . . ?
S2B Pb3B S12B 71.41(15) . . ?
S2B Pb3B S13B 138.33(18) . . ?
S3A Pb3B Pb3A 133.93(12) . . ?
S3A Pb3B Pb3A 48.43(11) . 1_655 ?
S3A Pb3B Sb10A 80.72(12) . . ?
S3A Pb3B S2A 119.23(16) . . ?
S3A Pb3B S2B 65.92(16) . . ?
S3A Pb3B S3B 84.47(16) . . ?
S3A Pb3B S6B 83.46(16) . . ?
S3A Pb3B S12B 130.14(17) . . ?
S3A Pb3B S13B 75.76(17) . . ?
S3B Pb3B Pb3A 49.49(11) . . ?
S3B Pb3B Pb3A 132.88(11) . 1_655 ?
S3B Pb3B Sb10A 35.23(11) . . ?
S3B Pb3B S2A 66.42(15) . . ?
S3B Pb3B S2B 118.64(15) . . ?
S3B Pb3B S12B 140.29(16) . . ?
S3B Pb3B S13B 71.19(16) . . ?
S6A Pb3B Pb3A 47.59(12) . . ?
S6A Pb3B Pb3A 132.64(12) . 1_655 ?
S6A Pb3B Sb10A 71.85(11) . . ?
S6A Pb3B S2A 86.29(16) . . ?
S6A Pb3B S2B 146.13(15) . . ?
S6A Pb3B S3A 145.17(16) . . ?
S6A Pb3B S3B 85.22(16) . . ?
S6A Pb3B S6B 85.00(17) . . ?
S6A Pb3B S12B 75.01(16) . . ?
S6A Pb3B S13B 69.42(17) . . ?
S6B Pb3B Pb3A 47.78(11) . 1_655 ?
S6B Pb3B Pb3A 132.60(12) . . ?
S6B Pb3B Sb10A 108.00(11) . . ?
S6B Pb3B S2A 148.05(15) . . ?
S6B Pb3B S2B 87.66(16) . . ?
S6B Pb3B S3B 142.89(15) . . ?
S6B Pb3B S12B 70.00(15) . . ?
S6B Pb3B S13B 71.85(16) . . ?
S12B Pb3B Pb3A 93.30(12) . . ?
S12B Pb3B Pb3A 83.74(12) . 1_655 ?
S12B Pb3B Sb10A 146.83(12) . . ?
S13B Pb3B Pb3A 88.61(13) . . ?
S13B Pb3B Pb3A 94.54(13) . 1_655 ?
S13B Pb3B Sb10A 36.16(12) . . ?
S13B Pb3B S12B 129.20(16) . . ?
Sb4A Pb4A Ag4B 164.2(4) . 1_455 ?
Sb4A Pb4A Cu4B 155.0(9) . 1_455 ?
Sb4A Pb4A Ag4B' 160.1(9) . 1_455 ?
Sb4A Pb4A Sb8A 82.4(3) . 2_546 ?
Sb4A Pb4A Sb9A 83.6(4) . 2_546 ?
Sb4A Pb4A S4A 59.8(4) . . ?
Sb4A Pb4A S4B 150.7(4) . 1_455 ?
Sb4A Pb4A S7A 94.6(4) . . ?
Sb4A Pb4A S8A 96.5(4) . . ?
Sb4A Pb4A S12A 39.3(4) . 2_546 ?
Sb4A Pb4A S12B 119.9(4) . 2_546 ?
Ag4B Pb4A S12B 44.37(13) 1_455 2_546 ?
Cu4B Pb4A Ag4B 10.3(8) 1_455 1_455 ?
Cu4B Pb4A Ag4B' 7.3(13) 1_455 1_455 ?
Cu4B Pb4A Sb8A 76.3(8) 1_455 2_546 ?
Cu4B Pb4A Sb9A 79.4(8) 1_455 2_546 ?
Cu4B Pb4A S4A 144.9(8) 1_455 . ?
Cu4B Pb4A S4B 54.0(8) 1_455 1_455 ?
Cu4B Pb4A S7A 90.8(9) 1_455 . ?
Cu4B Pb4A S8A 90.4(8) 1_455 . ?
Cu4B Pb4A S12A 116.0(8) 1_455 2_546 ?
Cu4B Pb4A S12B 35.6(8) 1_455 2_546 ?
Ag4B' Pb4A Ag4B 9.4(8) 1_455 1_455 ?
Ag4B' Pb4A Sb8A 78.7(8) 1_455 2_546 ?
Ag4B' Pb4A Sb9A 86.6(9) 1_455 2_546 ?
Ag4B' Pb4A S12A 122.1(9) 1_455 2_546 ?
Ag4B' Pb4A S12B 42.2(9) 1_455 2_546 ?
Sb8A Pb4A Ag4B 86.48(8) 2_546 1_455 ?
Sb8A Pb4A Sb9A 77.88(5) 2_546 2_546 ?
Sb8A Pb4A S12B 53.88(11) 2_546 2_546 ?
Sb9A Pb4A Ag4B 83.12(8) 2_546 1_455 ?
Sb9A Pb4A S12B 51.64(11) 2_546 2_546 ?
S4A Pb4A Ag4B 134.77(16) . 1_455 ?
S4A Pb4A Ag4B' 139.8(9) . 1_455 ?
S4A Pb4A Sb8A 135.15(15) . 2_546 ?
S4A Pb4A Sb9A 117.13(14) . 2_546 ?
S4A Pb4A S4B 91.0(2) . 1_455 ?
S4A Pb4A S8A 75.15(18) . . ?
S4A Pb4A S12A 97.82(18) . 2_546 ?
S4A Pb4A S12B 166.91(18) . 2_546 ?
S4B Pb4A Ag4B 44.00(15) 1_455 1_455 ?
S4B Pb4A Ag4B' 49.2(9) 1_455 1_455 ?
S4B Pb4A Sb8A 125.05(15) 1_455 2_546 ?
S4B Pb4A Sb9A 110.17(14) 1_455 2_546 ?
S4B Pb4A S8A 71.15(18) 1_455 . ?
S4B Pb4A S12A 163.98(18) 1_455 2_546 ?
S4B Pb4A S12B 87.80(18) 1_455 2_546 ?
S7A Pb4A Ag4B 92.4(2) . 1_455 ?
S7A Pb4A Ag4B' 85.0(9) . 1_455 ?
S7A Pb4A Sb8A 71.34(17) . 2_546 ?
S7A Pb4A Sb9A 149.12(17) . 2_546 ?
S7A Pb4A S4A 87.5(2) . . ?
S7A Pb4A S4B 86.2(2) . 1_455 ?
S7A Pb4A S8A 150.8(2) . . ?
S7A Pb4A S12A 107.5(2) . 2_546 ?
S7A Pb4A S12B 105.4(2) . 2_546 ?
S8A Pb4A Ag4B 83.99(16) . 1_455 ?
S8A Pb4A Ag4B' 93.2(9) . 1_455 ?
S8A Pb4A Sb8A 136.89(12) . 2_546 ?
S8A Pb4A Sb9A 59.29(11) . 2_546 ?
S8A Pb4A S12A 98.11(16) . 2_546 ?
S8A Pb4A S12B 92.15(16) . 2_546 ?
S12A Pb4A Ag4B 124.91(14) 2_546 1_455 ?
S12A Pb4A Sb8A 55.16(10) 2_546 2_546 ?
S12A Pb4A Sb9A 53.85(11) 2_546 2_546 ?
S12A Pb4A S12B 80.60(15) 2_546 2_546 ?
Pb4A Sb4A Ag4B 159.1(5) . . ?
Pb4A Sb4A Ag4B' 162.3(9) . . ?
Pb4A Sb4A Sb8A 72.9(3) . 2_546 ?
Pb4A Sb4A Sb9A 72.0(4) . 2_546 ?
Pb4A Sb4A Sb11A 89.9(4) . . ?
Pb4A Sb4A S4A 86.8(4) . . ?
Pb4A Sb4A S7A 56.1(3) . . ?
Pb4A Sb4A S7B 126.5(5) . . ?
Pb4A Sb4A S8A 58.4(3) . . ?
Pb4A Sb4A S12A 117.6(5) . 2_546 ?
Ag4B Sb4A Ag4B' 9.0(7) . . ?
Ag4B Sb4A Sb8A 125.4(3) . 2_546 ?
Ag4B Sb4A Sb9A 119.7(3) . 2_546 ?
Ag4B Sb4A Sb11A 74.9(2) . . ?
Ag4B Sb4A S7B 47.5(2) . . ?
Ag4B Sb4A S8A 112.6(3) . . ?
Sb8A Sb4A Ag4B' 117.3(7) 2_546 . ?
Sb8A Sb4A Sb9A 74.29(18) 2_546 2_546 ?
Sb9A Sb4A Ag4B' 123.5(8) 2_546 . ?
Sb11A Sb4A Ag4B' 73.2(8) . . ?
Sb11A Sb4A Sb8A 110.0(2) . 2_546 ?
Sb11A Sb4A Sb9A 159.6(3) . 2_546 ?
Sb11A Sb4A S8A 108.9(2) . . ?
S4A Sb4A Ag4B 72.3(3) . . ?
S4A Sb4A Ag4B' 77.4(8) . . ?
S4A Sb4A Sb8A 148.0(4) . 2_546 ?
S4A Sb4A Sb9A 123.3(3) . 2_546 ?
S4A Sb4A Sb11A 43.9(2) . . ?
S4A Sb4A S7A 83.6(3) . . ?
S4A Sb4A S7B 73.3(3) . . ?
S4A Sb4A S8A 70.1(3) . . ?
S4A Sb4A S12A 150.9(5) . 2_546 ?
S7A Sb4A Ag4B 119.1(4) . . ?
S7A Sb4A Ag4B' 113.4(8) . . ?
S7A Sb4A Sb8A 64.6(2) . 2_546 ?
S7A Sb4A Sb9A 120.3(3) . 2_546 ?
S7A Sb4A Sb11A 50.9(2) . . ?
S7A Sb4A S7B 72.4(3) . . ?
S7A Sb4A S8A 109.7(3) . . ?
S7B Sb4A Ag4B' 41.0(8) . . ?
S7B Sb4A Sb8A 98.8(2) . 2_546 ?
S7B Sb4A Sb9A 158.2(3) . 2_546 ?
S7B Sb4A Sb11A 42.23(17) . . ?
S7B Sb4A S8A 142.8(3) . . ?
S8A Sb4A Ag4B' 121.6(8) . . ?
S8A Sb4A Sb8A 115.9(3) . 2_546 ?
S8A Sb4A Sb9A 53.77(17) . 2_546 ?
S12A Sb4A Ag4B 82.7(3) 2_546 . ?
S12A Sb4A Ag4B' 79.9(8) 2_546 . ?
S12A Sb4A Sb8A 60.2(2) 2_546 2_546 ?
S12A Sb4A Sb9A 57.8(2) 2_546 2_546 ?
S12A Sb4A Sb11A 142.1(4) 2_546 . ?
S12A Sb4A S7A 122.4(4) 2_546 . ?
S12A Sb4A S7B 100.6(4) 2_546 . ?
S12A Sb4A S8A 107.8(3) 2_546 . ?
Sb4A Ag4B Pb4A 172.2(2) . 1_655 ?
Sb4A Ag4B Sb8B 70.51(18) . 2_646 ?
Sb4A Ag4B Sb9B 74.5(2) . 2_646 ?
Sb4A Ag4B Pb11B 110.1(13) . . ?
Sb4A Ag4B S4A 43.9(2) . . ?
Cu4B Ag4B Pb4A 15.8(12) . 1_655 ?
Cu4B Ag4B Sb4A 156.8(13) . . ?
Cu4B Ag4B Sb8B 86.3(12) . 2_646 ?
Cu4B Ag4B Sb9B 96.8(13) . 2_646 ?
Cu4B Ag4B Pb11B 78.0(18) . . ?
Cu4B Ag4B S4A 156.0(12) . . ?
Cu4B Ag4B S4B 65.1(12) . . ?
Cu4B Ag4B S7B 100.7(14) . . ?
Cu4B Ag4B S8B 111.6(13) . . ?
Cu4B Ag4B S12B 54.7(12) . 2_646 ?
Ag4B' Ag4B Pb4A 39(4) . 1_655 ?
Ag4B' Ag4B Sb4A 133(4) . . ?
Ag4B' Ag4B Cu4B 29(4) . . ?
Ag4B' Ag4B Sb8B 69(4) . 2_646 ?
Ag4B' Ag4B Sb9B 110(4) . 2_646 ?
Ag4B' Ag4B Pb11B 65(4) . . ?
Ag4B' Ag4B S4A 141(4) . . ?
Ag4B' Ag4B S4B 75(4) . . ?
Ag4B' Ag4B S7B 72(4) . . ?
Ag4B' Ag4B S8B 140(4) . . ?
Ag4B' Ag4B S12B 62(3) . 2_646 ?
Sb8B Ag4B Pb4A 101.87(17) 2_646 1_655 ?
Sb8B Ag4B Pb11B 109.6(9) 2_646 . ?
Sb9B Ag4B Pb4A 104.95(16) 2_646 1_655 ?
Sb9B Ag4B Sb8B 69.32(8) 2_646 2_646 ?
Sb9B Ag4B Pb11B 174.8(12) 2_646 . ?
Sb9B Ag4B S4A 105.1(2) 2_646 . ?
Pb11B Ag4B Pb4A 70.1(13) . 1_655 ?
S4A Ag4B Pb4A 141.91(16) . 1_655 ?
S4A Ag4B Sb8B 110.3(2) . 2_646 ?
S4A Ag4B Pb11B 80.1(12) . . ?
S4B Ag4B Pb4A 49.83(19) . 1_655 ?
S4B Ag4B Sb4A 135.9(3) . . ?
S4B Ag4B Sb8B 142.7(3) . 2_646 ?
S4B Ag4B Sb9B 134.3(2) . 2_646 ?
S4B Ag4B Pb11B 43.8(11) . . ?
S4B Ag4B S4A 92.2(2) . . ?
S4B Ag4B S7B 94.6(3) . . ?
S4B Ag4B S8B 80.5(2) . . ?
S4B Ag4B S12B 117.2(3) . 2_646 ?
S7B Ag4B Pb4A 104.1(2) . 1_655 ?
S7B Ag4B Sb4A 71.5(3) . . ?
S7B Ag4B Sb8B 66.46(18) . 2_646 ?
S7B Ag4B Sb9B 130.8(2) . 2_646 ?
S7B Ag4B Pb11B 50.8(11) . . ?
S7B Ag4B S4A 72.2(2) . . ?
S7B Ag4B S8B 141.1(3) . . ?
S7B Ag4B S12B 111.4(3) . 2_646 ?
S8B Ag4B Pb4A 101.7(2) . 1_655 ?
S8B Ag4B Sb4A 85.4(3) . . ?
S8B Ag4B Sb8B 134.6(2) . 2_646 ?
S8B Ag4B Sb9B 67.42(16) . 2_646 ?
S8B Ag4B Pb11B 114.7(9) . . ?
S8B Ag4B S4A 69.4(2) . . ?
S12B Ag4B Pb4A 68.3(2) 2_646 1_655 ?
S12B Ag4B Sb4A 106.8(3) 2_646 . ?
S12B Ag4B Sb8B 51.15(15) 2_646 2_646 ?
S12B Ag4B Sb9B 48.36(15) 2_646 2_646 ?
S12B Ag4B Pb11B 126.8(11) 2_646 . ?
S12B Ag4B S4A 149.3(3) 2_646 . ?
S12B Ag4B S8B 105.0(2) 2_646 . ?
Pb4A Cu4B Sb4A 10.0(4) 1_655 1_655 ?
Pb4A Cu4B Sb8A 67.1(8) 1_655 2_646 ?
Pb4A Cu4B Sb8B 135.6(12) 1_655 2_646 ?
Pb4A Cu4B Sb9B 130.6(13) 1_655 2_646 ?
Pb4A Cu4B Sb11B 79.6(9) 1_655 . ?
Pb4A Cu4B Pb11B 87.9(17) 1_655 . ?
Pb4A Cu4B Ag12B 91.4(10) 1_655 . ?
Pb4A Cu4B S4B 74.8(10) 1_655 . ?
Pb4A Cu4B S12B 108.9(15) 1_655 2_646 ?
Sb4A Cu4B Sb9B 124.2(10) 1_655 2_646 ?
Sb4A Cu4B Sb11B 87.9(8) 1_655 . ?
Ag4B Cu4B Pb4A 153.8(19) . 1_655 ?
Ag4B Cu4B Sb4A 162.8(17) . 1_655 ?
Ag4B Cu4B Sb8A 138.5(17) . 2_646 ?
Ag4B Cu4B Sb8B 70.0(13) . 2_646 ?
Ag4B Cu4B Sb9B 60.1(11) . 2_646 ?
Ag4B Cu4B Sb11B 85.3(14) . . ?
Ag4B Cu4B Pb11B 77.8(18) . . ?
Ag4B Cu4B Ag12B 98.3(16) . . ?
Ag4B Cu4B S4B 79.8(13) . . ?
Ag4B Cu4B S12B 92.9(16) . 2_646 ?
Ag4B' Cu4B Pb4A 154(5) . 1_655 ?
Ag4B' Cu4B Sb4A 160(5) . 1_655 ?
Ag4B' Cu4B Ag4B 26(3) . . ?
Ag4B' Cu4B Sb8A 118(4) . 2_646 ?
Ag4B' Cu4B Sb8B 56(4) . 2_646 ?
Ag4B' Cu4B Sb9B 75(4) . 2_646 ?
Ag4B' Cu4B Sb11B 74(4) . . ?
Ag4B' Cu4B Pb11B 66(4) . . ?
Ag4B' Cu4B Ag12B 72(4) . . ?
Ag4B' Cu4B S4B 87(4) . . ?
Ag4B' Cu4B S12B 95(4) . 2_646 ?
Sb8A Cu4B Sb4A 58.7(6) 2_646 1_655 ?
Sb8A Cu4B Sb8B 68.6(5) 2_646 2_646 ?
Sb8A Cu4B Sb9B 101.6(7) 2_646 2_646 ?
Sb8A Cu4B Sb11B 107.3(8) 2_646 . ?
Sb8B Cu4B Sb4A 127.2(9) 2_646 1_655 ?
Sb8B Cu4B Sb9B 62.1(5) 2_646 2_646 ?
Sb8B Cu4B Sb11B 111.4(9) 2_646 . ?
Sb11B Cu4B Sb9B 145.2(11) . 2_646 ?
Pb11B Cu4B Sb4A 96.1(16) . 1_655 ?
Pb11B Cu4B Sb8A 110.3(13) . 2_646 ?
Pb11B Cu4B Sb8B 104.8(15) . 2_646 ?
Pb11B Cu4B Sb9B 137.9(17) . 2_646 ?
Pb11B Cu4B Sb11B 8.4(13) . . ?
Ag12B Cu4B Sb4A 91.3(8) . 1_655 ?
Ag12B Cu4B Sb8A 61.1(5) . 2_646 ?
Ag12B Cu4B Sb8B 64.5(6) . 2_646 ?
Ag12B Cu4B Sb9B 126.5(10) . 2_646 ?
Ag12B Cu4B Sb11B 57.2(5) . . ?
Ag12B Cu4B Pb11B 55.5(10) . . ?
S4B Cu4B Sb4A 84.8(10) . 1_655 ?
S4B Cu4B Sb8A 134.8(13) . 2_646 ?
S4B Cu4B Sb8B 141.2(14) . 2_646 ?
S4B Cu4B Sb9B 121.7(12) . 2_646 ?
S4B Cu4B Sb11B 40.5(6) . . ?
S4B Cu4B Pb11B 43.5(11) . . ?
S4B Cu4B Ag12B 97.7(10) . . ?
S12B Cu4B Sb4A 99.1(12) 2_646 1_655 ?
S12B Cu4B Sb8A 60.9(7) 2_646 2_646 ?
S12B Cu4B Sb8B 48.5(7) 2_646 2_646 ?
S12B Cu4B Sb9B 40.7(6) 2_646 2_646 ?
S12B Cu4B Sb11B 158.4(13) 2_646 . ?
S12B Cu4B Pb11B 153.1(18) 2_646 . ?
S12B Cu4B Ag12B 101.9(10) 2_646 . ?
S12B Cu4B S4B 159.9(16) 2_646 . ?
Pb4A Ag4B' Sb8B 121.3(16) 1_655 2_646 ?
Pb4A Ag4B' Sb9B 109.9(14) 1_655 2_646 ?
Pb4A Ag4B' Sb11B 73.2(11) 1_655 . ?
Pb4A Ag4B' Pb11B 81.0(19) 1_655 . ?
Pb4A Ag4B' Ag12B 82.0(13) 1_655 . ?
Pb4A Ag4B' S8B 100.7(13) 1_655 . ?
Ag4B Ag4B' Pb4A 132(4) . 1_655 ?
Ag4B Ag4B' Cu4B 125(7) . . ?
Ag4B Ag4B' Sb8B 98(4) . 2_646 ?
Ag4B Ag4B' Sb9B 58(3) . 2_646 ?
Ag4B Ag4B' Sb11B 107(4) . . ?
Ag4B Ag4B' Pb11B 102(4) . . ?
Ag4B Ag4B' Ag12B 142(5) . . ?
Ag4B Ag4B' S4B 87(3) . . ?
Ag4B Ag4B' S7B 90(4) . . ?
Ag4B Ag4B' S8B 31(3) . . ?
Ag4B Ag4B' S12B 102(4) . 2_646 ?
Cu4B Ag4B' Pb4A 19(3) . 1_655 ?
Cu4B Ag4B' Sb8B 112(4) . 2_646 ?
Cu4B Ag4B' Sb9B 91(4) . 2_646 ?
Cu4B Ag4B' Sb11B 92(4) . . ?
Cu4B Ag4B' Pb11B 100(5) . . ?
Cu4B Ag4B' Ag12B 93(4) . . ?
Cu4B Ag4B' S4B 72(4) . . ?
Cu4B Ag4B' S7B 143(5) . . ?
Cu4B Ag4B' S8B 94(4) . . ?
Cu4B Ag4B' S12B 65(4) . 2_646 ?
Sb8B Ag4B' Sb9B 67.4(9) 2_646 2_646 ?
Sb8B Ag4B' Sb11B 126.4(14) 2_646 . ?
Sb8B Ag4B' Pb11B 121.9(18) 2_646 . ?
Sb8B Ag4B' Ag12B 71.0(9) 2_646 . ?
Sb8B Ag4B' S8B 119.1(15) 2_646 . ?
Sb11B Ag4B' Sb9B 162.8(15) . 2_646 ?
Pb11B Ag4B' Sb9B 160(2) . 2_646 ?
Pb11B Ag4B' Sb11B 7.8(14) . . ?
Pb11B Ag4B' Ag12B 59.4(12) . . ?
Pb11B Ag4B' S8B 105.3(15) . . ?
Ag12B Ag4B' Sb9B 136.7(14) . 2_646 ?
Ag12B Ag4B' Sb11B 59.9(8) . . ?
Ag12B Ag4B' S8B 164.1(16) . . ?
S4B Ag4B' Pb4A 59.5(12) . 1_655 ?
S4B Ag4B' Sb8B 169.7(19) . 2_646 ?
S4B Ag4B' Sb9B 122.6(16) . 2_646 ?
S4B Ag4B' Sb11B 43.4(8) . . ?
S4B Ag4B' Pb11B 47.9(13) . . ?
S4B Ag4B' Ag12B 99.6(15) . . ?
S4B Ag4B' S7B 99.9(17) . . ?
S4B Ag4B' S8B 69.2(11) . . ?
S4B Ag4B' S12B 133(2) . 2_646 ?
S7B Ag4B' Pb4A 126.8(19) . 1_655 ?
S7B Ag4B' Sb8B 71.2(12) . 2_646 ?
S7B Ag4B' Sb9B 121.3(19) . 2_646 ?
S7B Ag4B' Sb11B 62.3(10) . . ?
S7B Ag4B' Pb11B 55.3(16) . . ?
S7B Ag4B' Ag12B 51.5(9) . . ?
S7B Ag4B' S8B 117.7(18) . . ?
S7B Ag4B' S12B 126.3(19) . 2_646 ?
S8B Ag4B' Sb9B 57.3(8) . 2_646 ?
S8B Ag4B' Sb11B 105.6(12) . . ?
S12B Ag4B' Pb4A 81.9(15) 2_646 1_655 ?
S12B Ag4B' Sb8B 55.4(9) 2_646 2_646 ?
S12B Ag4B' Sb9B 43.9(8) 2_646 2_646 ?
S12B Ag4B' Sb11B 150(2) 2_646 . ?
S12B Ag4B' Pb11B 156(2) 2_646 . ?
S12B Ag4B' Ag12B 101.3(15) 2_646 . ?
S12B Ag4B' S8B 94.6(14) 2_646 . ?
Sb6A Sb5A Sb6A 71.05(5) . 3_667 ?
Sb6A Sb5A Pb6A 71.1 . 3_667 ?
Sb6A Sb5A Pb6B 62.09(4) 3_667 3_667 ?
Sb6A Sb5A Pb6B 74.03(4) . 3_667 ?
Sb6A Sb5A Sb6B 74.03(4) . 3_667 ?
Sb6A Sb5A Sb6B 62.09(4) 3_667 3_667 ?
Pb6A Sb5A Sb6A 0.0 3_667 3_667 ?
Pb6A Sb5A Pb6B 62.09(4) 3_667 3_667 ?
Pb6A Sb5A Sb6B 62.09(4) 3_667 3_667 ?
Sb6B Sb5A Pb6B 0.0 3_667 3_667 ?
S1A Sb5A Sb6A 91.58(14) . . ?
S1A Sb5A Sb6A 144.99(15) . 3_667 ?
S1A Sb5A Pb6A 144.99(15) . 3_667 ?
S1A Sb5A Pb6B 143.23(16) . 3_667 ?
S1A Sb5A Sb6B 143.23(16) . 3_667 ?
S1A Sb5A S8A 91.37(19) . . ?
S1A Sb5A S8B 90.3(2) . . ?
S1A Sb5A S9A 88.7(2) . . ?
S1A Sb5A S9B 88.69(18) . . ?
S1A Sb5A S10B 160.03(18) . 3_667 ?
S8A Sb5A Sb6A 127.02(15) . . ?
S8A Sb5A Sb6A 123.47(13) . 3_667 ?
S8A Sb5A Pb6A 123.47(13) . 3_667 ?
S8A Sb5A Pb6B 72.60(13) . 3_667 ?
S8A Sb5A Sb6B 72.60(13) . 3_667 ?
S8A Sb5A S8B 103.7(2) . . ?
S8A Sb5A S9A 87.47(19) . . ?
S8A Sb5A S9B 167.0(2) . . ?
S8A Sb5A S10B 72.68(16) . 3_667 ?
S8B Sb5A Sb6A 78.97(13) . 3_667 ?
S8B Sb5A Sb6A 129.17(15) . . ?
S8B Sb5A Pb6A 78.97(13) . 3_667 ?
S8B Sb5A Pb6B 125.17(13) . 3_667 ?
S8B Sb5A Sb6B 125.17(13) . 3_667 ?
S8B Sb5A S9A 168.8(2) . . ?
S8B Sb5A S9B 89.32(19) . . ?
S8B Sb5A S10B 82.17(17) . 3_667 ?
S9A Sb5A Sb6A 39.75(13) . . ?
S9A Sb5A Sb6A 95.53(13) . 3_667 ?
S9A Sb5A Pb6A 95.53(13) . 3_667 ?
S9A Sb5A Pb6B 58.45(13) . 3_667 ?
S9A Sb5A Sb6B 58.45(13) . 3_667 ?
S9A Sb5A S9B 79.51(18) . . ?
S9A Sb5A S10B 102.13(17) . 3_667 ?
S9B Sb5A Sb6A 58.28(12) . 3_667 ?
S9B Sb5A Sb6A 39.98(14) . . ?
S9B Sb5A Pb6A 58.28(12) . 3_667 ?
S9B Sb5A Pb6B 99.89(14) . 3_667 ?
S9B Sb5A Sb6B 99.89(14) . 3_667 ?
S9B Sb5A S10B 109.58(16) . 3_667 ?
S10B Sb5A Sb6A 51.44(10) 3_667 3_667 ?
S10B Sb5A Sb6A 107.53(11) 3_667 . ?
S10B Sb5A Pb6A 51.44(10) 3_667 3_667 ?
S10B Sb5A Pb6B 43.69(11) 3_667 3_667 ?
S10B Sb5A Sb6B 43.69(11) 3_667 3_667 ?
Sb5A Sb5B Sb6A 58.09(4) . 3_667 ?
Sb5A Sb5B Pb6A 58.09(4) . 3_667 ?
Pb6A Sb5B Sb6A 0.0 3_667 3_667 ?
Pb6B Sb5B Sb5A 119.81(5) 3_767 . ?
Pb6B Sb5B Sb6A 61.72(4) 3_767 3_667 ?
Pb6B Sb5B Pb6A 61.72(4) 3_767 3_667 ?
Sb6B Sb5B Sb5A 119.81(5) 3_767 . ?
Sb6B Sb5B Sb6A 61.72(4) 3_767 3_667 ?
Sb6B Sb5B Pb6A 61.72(4) 3_767 3_667 ?
Sb6B Sb5B Pb6B 0.0 3_767 3_767 ?
S1B Sb5B Sb5A 90.40(15) . . ?
S1B Sb5B Sb6A 139.16(15) . 3_667 ?
S1B Sb5B Pb6A 139.16(15) . 3_667 ?
S1B Sb5B Pb6B 140.12(15) . 3_767 ?
S1B Sb5B Sb6B 140.12(15) . 3_767 ?
S1B Sb5B S8A 92.9(2) . 1_655 ?
S1B Sb5B S8B 94.7(2) . . ?
S1B Sb5B S9A 82.87(17) . 1_655 ?
S1B Sb5B S9B 84.79(18) . . ?
S1B Sb5B S10A 167.87(18) . 3_667 ?
S8A Sb5B Sb5A 145.50(15) 1_655 . ?
S8A Sb5B Sb6A 127.93(14) 1_655 3_667 ?
S8A Sb5B Pb6A 127.93(14) 1_655 3_667 ?
S8A Sb5B Pb6B 76.81(14) 1_655 3_767 ?
S8A Sb5B Sb6B 76.81(14) 1_655 3_767 ?
S8A Sb5B S9A 81.56(19) 1_655 1_655 ?
S8A Sb5B S9B 169.20(19) 1_655 . ?
S8A Sb5B S10A 78.32(17) 1_655 3_667 ?
S8B Sb5B Sb5A 41.88(16) . . ?
S8B Sb5B Sb6A 78.97(15) . 3_667 ?
S8B Sb5B Pb6A 78.97(15) . 3_667 ?
S8B Sb5B Pb6B 125.09(14) . 3_767 ?
S8B Sb5B Sb6B 125.09(14) . 3_767 ?
S8B Sb5B S8A 103.6(2) . 1_655 ?
S8B Sb5B S9A 174.4(2) . 1_655 ?
S8B Sb5B S9B 87.10(19) . . ?
S8B Sb5B S10A 79.51(17) . 3_667 ?
S9A Sb5B Sb5A 132.89(14) 1_655 . ?
S9A Sb5B Sb6A 99.56(13) 1_655 3_667 ?
S9A Sb5B Pb6A 99.56(13) 1_655 3_667 ?
S9A Sb5B Pb6B 57.70(11) 1_655 3_767 ?
S9A Sb5B Sb6B 57.70(11) 1_655 3_767 ?
S9A Sb5B S10A 103.78(15) 1_655 3_667 ?
S9B Sb5B Sb5A 45.22(12) . . ?
S9B Sb5B Sb6A 54.82(11) . 3_667 ?
S9B Sb5B Pb6A 54.82(11) . 3_667 ?
S9B Sb5B Pb6B 98.26(12) . 3_767 ?
S9B Sb5B Sb6B 98.26(12) . 3_767 ?
S9B Sb5B S9A 87.68(16) . 1_655 ?
S9B Sb5B S10A 105.39(16) . 3_667 ?
S10A Sb5B Sb5A 92.24(12) 3_667 . ?
S10A Sb5B Sb6A 50.57(11) 3_667 3_667 ?
S10A Sb5B Pb6A 50.57(11) 3_667 3_667 ?
S10A Sb5B Pb6B 46.24(10) 3_667 3_767 ?
S10A Sb5B Sb6B 46.24(10) 3_667 3_767 ?
Sb5A Sb6A Sb5A 108.95(4) . 3_667 ?
Sb5A Sb6A Pb5A 109.0 . 3_667 ?
Sb5A Sb6A Pb6B 93.03(4) . 1_455 ?
Sb5A Sb6A Pb6B 116.82(5) 3_667 1_455 ?
Sb5A Sb6A Sb6B 116.82(5) 3_667 1_455 ?
Sb5A Sb6A Sb6B 93.03(4) . 1_455 ?
Pb5A Sb6A Sb5A 0.0 3_667 3_667 ?
Pb5A Sb6A Pb6B 116.82(5) 3_667 1_455 ?
Pb5A Sb6A Sb6B 116.82(5) 3_667 1_455 ?
Sb6B Sb6A Pb6B 0.0 1_455 1_455 ?
S5A Sb6A Sb5A 98.88(14) . . ?
S5A Sb6A Sb5A 138.91(15) . 3_667 ?
S5A Sb6A Pb5A 138.91(15) . 3_667 ?
S5A Sb6A Pb6B 90.46(15) . 1_455 ?
S5A Sb6A Sb6B 90.46(15) . 1_455 ?
S5A Sb6A S9A 92.9(2) . . ?
S5A Sb6A S9B 93.2(2) . . ?
S5A Sb6A S9B 173.14(18) . 3_667 ?
S5A Sb6A S10A 81.33(18) . . ?
S5A Sb6A S10B 80.96(18) . . ?
S9A Sb6A Sb5A 47.44(17) . . ?
S9A Sb6A Sb5A 128.19(15) . 3_667 ?
S9A Sb6A Pb5A 128.19(15) . 3_667 ?
S9A Sb6A Pb6B 45.83(17) . 1_455 ?
S9A Sb6A Sb6B 45.83(17) . 1_455 ?
S9A Sb6A S9B 83.11(18) . 3_667 ?
S9A Sb6A S9B 95.7(2) . . ?
S9A Sb6A S10A 90.2(2) . . ?
S9A Sb6A S10B 173.30(18) . . ?
S9B Sb6A Sb5A 83.79(15) . 3_667 ?
S9B Sb6A Sb5A 45.39(11) 3_667 3_667 ?
S9B Sb6A Sb5A 48.57(15) . . ?
S9B Sb6A Sb5A 74.31(11) 3_667 . ?
S9B Sb6A Pb5A 45.39(11) 3_667 3_667 ?
S9B Sb6A Pb5A 83.79(15) . 3_667 ?
S9B Sb6A Pb6B 90.74(12) 3_667 1_455 ?
S9B Sb6A Pb6B 141.53(16) . 1_455 ?
S9B Sb6A Sb6B 90.74(12) 3_667 1_455 ?
S9B Sb6A Sb6B 141.53(16) . 1_455 ?
S9B Sb6A S9B 81.7(2) . 3_667 ?
S9B Sb6A S10A 172.19(19) . . ?
S9B Sb6A S10B 87.33(19) . . ?
S10A Sb6A Sb5A 96.61(11) . 3_667 ?
S10A Sb6A Sb5A 137.60(12) . . ?
S10A Sb6A Pb5A 96.61(11) . 3_667 ?
S10A Sb6A Pb6B 44.71(11) . 1_455 ?
S10A Sb6A Sb6B 44.71(11) . 1_455 ?
S10A Sb6A S9B 104.19(16) . 3_667 ?
S10A Sb6A S10B 86.29(16) . . ?
S10B Sb6A Sb5A 57.99(11) . 3_667 ?
S10B Sb6A Sb5A 135.90(13) . . ?
S10B Sb6A Pb5A 57.99(11) . 3_667 ?
S10B Sb6A Pb6B 131.00(13) . 1_455 ?
S10B Sb6A Sb6B 131.00(13) . 1_455 ?
S10B Sb6A S9B 103.26(15) . 3_667 ?
Sb5A Pb6B Pb6A 125.04(4) 3_667 1_655 ?
Pb5A Pb6B Sb5A 0.0 3_667 3_667 ?
Pb5A Pb6B Pb6A 125.04(4) 3_667 1_655 ?
Sb5B Pb6B Sb5A 63.51(4) 3_767 3_667 ?
Sb5B Pb6B Pb5A 63.51(4) 3_767 3_667 ?
Sb5B Pb6B Pb6A 61.74(4) 3_767 1_655 ?
Sb5B Pb6B Sb9A 71.24(4) 3_767 4_676 ?
Pb5B Pb6B Sb5A 63.51(4) 3_767 3_667 ?
Pb5B Pb6B Pb5A 63.51(4) 3_767 3_667 ?
Pb5B Pb6B Sb5B 0.0 3_767 3_767 ?
Pb5B Pb6B Pb6A 61.74(4) 3_767 1_655 ?
Pb5B Pb6B Sb9A 71.24(4) 3_767 4_676 ?
Sb9A Pb6B Sb5A 74.14(4) 4_676 3_667 ?
Sb9A Pb6B Pb5A 74.14(4) 4_676 3_667 ?
Sb9A Pb6B Pb6A 92.65(4) 4_676 1_655 ?
S5B Pb6B Sb5A 141.53(14) . 3_667 ?
S5B Pb6B Pb5A 141.53(14) . 3_667 ?
S5B Pb6B Sb5B 142.73(14) . 3_767 ?
S5B Pb6B Pb5B 142.73(14) . 3_767 ?
S5B Pb6B Pb6A 89.17(14) . 1_655 ?
S5B Pb6B Sb9A 88.72(12) . 4_676 ?
S5B Pb6B S9A 87.03(18) . 1_655 ?
S5B Pb6B S9A 162.13(16) . 3_667 ?
S5B Pb6B S9B 87.70(18) . . ?
S5B Pb6B S10A 85.22(17) . 1_655 ?
S5B Pb6B S10B 84.90(18) . . ?
S9A Pb6B Sb5A 43.90(12) 3_667 3_667 ?
S9A Pb6B Sb5A 130.49(12) 1_655 3_667 ?
S9A Pb6B Pb5A 130.49(12) 1_655 3_667 ?
S9A Pb6B Pb5A 43.90(12) 3_667 3_667 ?
S9A Pb6B Sb5B 82.49(12) 1_655 3_767 ?
S9A Pb6B Sb5B 52.70(11) 3_667 3_767 ?
S9A Pb6B Pb5B 82.49(12) 1_655 3_767 ?
S9A Pb6B Pb5B 52.70(11) 3_667 3_767 ?
S9A Pb6B Pb6A 36.76(12) 1_655 1_655 ?
S9A Pb6B Pb6A 96.18(12) 3_667 1_655 ?
S9A Pb6B Sb9A 129.23(13) 1_655 4_676 ?
S9A Pb6B Sb9A 107.98(11) 3_667 4_676 ?
S9A Pb6B S9A 87.13(18) 1_655 3_667 ?
S9B Pb6B Sb5A 78.01(13) . 3_667 ?
S9B Pb6B Pb5A 78.01(13) . 3_667 ?
S9B Pb6B Sb5B 129.38(13) . 3_767 ?
S9B Pb6B Pb5B 129.38(13) . 3_767 ?
S9B Pb6B Pb6A 137.74(14) . 1_655 ?
S9B Pb6B Sb9A 129.37(14) . 4_676 ?
S9B Pb6B S9A 76.87(16) . 3_667 ?
S9B Pb6B S9A 100.98(17) . 1_655 ?
S9B Pb6B S10A 167.53(17) . 1_655 ?
S10A Pb6B Sb5A 101.42(13) 1_655 3_667 ?
S10A Pb6B Pb5A 101.42(13) 1_655 3_667 ?
S10A Pb6B Sb5B 59.02(12) 1_655 3_767 ?
S10A Pb6B Pb5B 59.02(12) 1_655 3_767 ?
S10A Pb6B Pb6A 52.50(13) 1_655 1_655 ?
S10A Pb6B Sb9A 40.33(13) 1_655 4_676 ?
S10A Pb6B S9A 88.91(18) 1_655 1_655 ?
S10A Pb6B S9A 111.54(15) 1_655 3_667 ?
S10B Pb6B Sb5A 59.57(12) . 3_667 ?
S10B Pb6B Pb5A 59.57(12) . 3_667 ?
S10B Pb6B Sb5B 97.93(13) . 3_767 ?
S10B Pb6B Pb5B 97.93(13) . 3_767 ?
S10B Pb6B Pb6A 132.85(13) . 1_655 ?
S10B Pb6B Sb9A 40.61(13) . 4_676 ?
S10B Pb6B S9A 103.47(17) . 3_667 ?
S10B Pb6B S9A 167.07(18) . 1_655 ?
S10B Pb6B S9B 88.78(19) . . ?
S10B Pb6B S10A 80.38(18) . 1_655 ?
Pb7B Pb7A Pb7B 178.97(4) 1_455 . ?
Pb7B Pb7A Sb9B 120.28(4) 1_455 4_576 ?
Pb7B Pb7A Sb9B 60.16(3) . 4_576 ?
Sb9A Pb7A Pb7B 60.06(3) 4_576 1_455 ?
Sb9A Pb7A Pb7B 120.29(4) 4_576 . ?
Sb9A Pb7A Sb9B 60.38(4) 4_576 4_576 ?
Ag12A Pb7A Pb7B 90.65(6) 2_556 . ?
Ag12A Pb7A Pb7B 89.53(6) 2_556 1_455 ?
Ag12A Pb7A Sb9A 138.01(6) 2_556 4_576 ?
Ag12A Pb7A Sb9B 135.36(6) 2_556 4_576 ?
S5A Pb7A Pb7B 133.88(12) . 1_455 ?
S5A Pb7A Pb7B 45.10(11) . . ?
S5A Pb7A Sb9A 119.90(11) . 4_576 ?
S5A Pb7A Sb9B 81.40(12) . 4_576 ?
S5A Pb7A Ag12A 101.98(12) . 2_556 ?
S5A Pb7A S5B 86.64(17) . 1_455 ?
S5A Pb7A S6A 157.42(15) . 4_576 ?
S5A Pb7A S11A 70.17(17) . . ?
S5A Pb7A S13B 129.00(17) . 4_576 ?
S5B Pb7A Pb7B 131.65(12) 1_455 . ?
S5B Pb7A Pb7B 47.33(12) 1_455 1_455 ?
S5B Pb7A Sb9A 82.19(12) 1_455 4_576 ?
S5B Pb7A Sb9B 126.24(11) 1_455 4_576 ?
S5B Pb7A Ag12A 98.37(12) 1_455 2_556 ?
S5B Pb7A S6A 92.19(16) 1_455 4_576 ?
S5B Pb7A S11A 72.61(17) 1_455 . ?
S5B Pb7A S13B 123.78(17) 1_455 4_576 ?
S6A Pb7A Pb7B 48.16(11) 4_576 1_455 ?
S6A Pb7A Pb7B 132.77(11) 4_576 . ?
S6A Pb7A Sb9A 37.87(11) 4_576 4_576 ?
S6A Pb7A Sb9B 81.17(11) 4_576 4_576 ?
S6A Pb7A Ag12A 100.50(12) 4_576 2_556 ?
S6A Pb7A S11A 130.80(17) 4_576 . ?
S6A Pb7A S13B 69.43(16) 4_576 4_576 ?
S6B Pb7A Pb7B 134.46(13) 4_576 1_455 ?
S6B Pb7A Pb7B 46.49(13) 4_576 . ?
S6B Pb7A Sb9A 85.64(12) 4_576 4_576 ?
S6B Pb7A Sb9B 35.74(11) 4_576 4_576 ?
S6B Pb7A Ag12A 99.62(12) 4_576 2_556 ?
S6B Pb7A S5A 87.88(17) 4_576 . ?
S6B Pb7A S5B 161.91(15) 4_576 1_455 ?
S6B Pb7A S6A 86.31(17) 4_576 4_576 ?
S6B Pb7A S11A 121.36(18) 4_576 . ?
S6B Pb7A S13B 72.42(17) 4_576 4_576 ?
S10A Pb7A Pb7B 92.63(13) . . ?
S10A Pb7A Pb7B 87.21(13) . 1_455 ?
S10A Pb7A Sb9A 38.80(13) . 4_576 ?
S10A Pb7A Sb9B 46.23(13) . 4_576 ?
S10A Pb7A Ag12A 176.55(15) . 2_556 ?
S10A Pb7A S5A 81.14(17) . . ?
S10A Pb7A S5B 80.24(17) . 1_455 ?
S10A Pb7A S6A 76.45(17) . 4_576 ?
S10A Pb7A S6B 81.89(16) . 4_576 ?
S10A Pb7A S11A 141.11(17) . . ?
S10A Pb7A S13B 138.04(17) . 4_576 ?
S11A Pb7A Pb7B 85.44(14) . . ?
S11A Pb7A Pb7B 94.05(13) . 1_455 ?
S11A Pb7A Sb9A 152.53(14) . 4_576 ?
S11A Pb7A Sb9B 145.33(14) . 4_576 ?
S11A Pb7A Ag12A 40.30(12) . 2_556 ?
S11A Pb7A S13B 80.81(16) . 4_576 ?
S13B Pb7A Pb7B 87.79(13) 4_576 1_455 ?
S13B Pb7A Pb7B 93.00(13) 4_576 . ?
S13B Pb7A Sb9A 105.28(12) 4_576 4_576 ?
S13B Pb7A Sb9B 103.59(13) 4_576 4_576 ?
S13B Pb7A Ag12A 40.56(13) 4_576 2_556 ?
Pb7A Pb7B Pb7A 178.97(4) 1_655 . ?
Pb7A Pb7B Sb9B 119.40(4) 1_655 4_576 ?
Pb7A Pb7B Sb9B 60.16(3) . 4_576 ?
Sb9A Pb7B Pb7A 59.28(3) 4_676 1_655 ?
Sb9A Pb7B Pb7A 120.36(4) 4_676 . ?
Sb9A Pb7B Sb9B 60.36(4) 4_676 4_576 ?
Ag12B Pb7B Pb7A 89.50(5) 2_656 . ?
Ag12B Pb7B Pb7A 90.29(5) 2_656 1_655 ?
Ag12B Pb7B Sb9A 137.21(5) 2_656 4_676 ?
Ag12B Pb7B Sb9B 133.61(5) 2_656 4_576 ?
S5A Pb7B Pb7A 45.93(12) . . ?
S5A Pb7B Pb7A 135.09(12) . 1_655 ?
S5A Pb7B Sb9A 120.52(11) . 4_676 ?
S5A Pb7B Sb9B 81.87(12) . 4_576 ?
S5A Pb7B Ag12B 102.25(12) . 2_656 ?
S5A Pb7B S5B 87.80(17) . . ?
S5A Pb7B S6A 157.56(15) . 4_676 ?
S5A Pb7B S6B 88.05(17) . 4_576 ?
S5A Pb7B S11B 72.55(16) . . ?
S5A Pb7B S13A 127.98(16) . 4_676 ?
S5B Pb7B Pb7A 47.39(12) . 1_655 ?
S5B Pb7B Pb7A 133.64(12) . . ?
S5B Pb7B Sb9A 81.68(11) . 4_676 ?
S5B Pb7B Sb9B 126.52(12) . 4_576 ?
S5B Pb7B Ag12B 99.87(12) . 2_656 ?
S5B Pb7B S6A 91.62(16) . 4_676 ?
S5B Pb7B S6B 162.35(15) . 4_576 ?
S5B Pb7B S11B 71.94(16) . . ?
S5B Pb7B S13A 125.34(17) . 4_676 ?
S6A Pb7B Pb7A 47.49(12) 4_676 1_655 ?
S6A Pb7B Pb7A 131.57(12) 4_676 . ?
S6A Pb7B Sb9A 37.51(11) 4_676 4_676 ?
S6A Pb7B Sb9B 80.50(12) 4_676 4_576 ?
S6A Pb7B Ag12B 99.94(11) 4_676 2_656 ?
S6A Pb7B S11B 128.37(17) 4_676 . ?
S6A Pb7B S13A 69.44(15) 4_676 4_676 ?
S6B Pb7B Pb7A 133.22(12) 4_576 1_655 ?
S6B Pb7B Pb7A 45.84(12) 4_576 . ?
S6B Pb7B Sb9A 85.69(11) 4_576 4_676 ?
S6B Pb7B Sb9B 35.84(11) 4_576 4_576 ?
S6B Pb7B Ag12B 97.78(11) 4_576 2_656 ?
S6B Pb7B S6A 85.75(17) 4_576 4_676 ?
S6B Pb7B S11B 122.84(17) 4_576 . ?
S6B Pb7B S13A 69.87(15) 4_576 4_676 ?
S10B Pb7B Pb7A 86.08(14) . 1_655 ?
S10B Pb7B Pb7A 94.09(14) . . ?
S10B Pb7B Sb9A 38.61(13) . 4_676 ?
S10B Pb7B Sb9B 47.39(14) . 4_576 ?
S10B Pb7B Ag12B 175.75(14) . 2_656 ?
S10B Pb7B S5A 81.91(17) . . ?
S10B Pb7B S5B 79.28(17) . . ?
S10B Pb7B S6A 75.96(17) . 4_676 ?
S10B Pb7B S6B 83.15(17) . 4_576 ?
S10B Pb7B S11B 141.78(17) . . ?
S10B Pb7B S13A 137.03(16) . 4_676 ?
S11B Pb7B Pb7A 88.22(13) . . ?
S11B Pb7B Pb7A 92.27(13) . 1_655 ?
S11B Pb7B Sb9A 150.38(14) . 4_676 ?
S11B Pb7B Sb9B 148.19(13) . 4_576 ?
S11B Pb7B Ag12B 40.50(11) . 2_656 ?
S11B Pb7B S13A 80.99(15) . 4_676 ?
S13A Pb7B Pb7A 90.40(12) 4_676 . ?
S13A Pb7B Pb7A 88.79(12) 4_676 1_655 ?
S13A Pb7B Sb9A 104.60(11) 4_676 4_676 ?
S13A Pb7B Sb9B 101.17(11) 4_676 4_576 ?
S13A Pb7B Ag12B 40.49(11) 4_676 2_656 ?
Pb4A Sb8A Sb4A 24.70(16) 2_556 2_556 ?
Pb4A Sb8A Cu4B 36.6(6) 2_556 2_656 ?
Pb4A Sb8A Sb8B 83.62(5) 2_556 1_455 ?
Pb4A Sb8A Ag12A 70.35(6) 2_556 2_556 ?
Pb4A Sb8A Ag12B 72.30(5) 2_556 2_656 ?
Pb4A Sb8A S7A 42.57(13) 2_556 2_556 ?
Sb4A Sb8A Cu4B 60.9(6) 2_556 2_656 ?
Sb4A Sb8A Sb8B 59.08(16) 2_556 1_455 ?
Sb4A Sb8A Ag12A 60.51(16) 2_556 2_556 ?
Sb4A Sb8A Ag12B 90.24(16) 2_556 2_656 ?
Cu4B Sb8A Sb8B 120.0(6) 2_656 1_455 ?
Cu4B Sb8A Ag12A 95.8(5) 2_656 2_556 ?
Ag12A Sb8A Sb8B 55.42(6) 2_556 1_455 ?
Ag12B Sb8A Cu4B 57.1(5) 2_656 2_656 ?
Ag12B Sb8A Sb8B 123.82(7) 2_656 1_455 ?
Ag12B Sb8A Ag12A 68.70(7) 2_656 2_556 ?
S2A Sb8A Pb4A 140.18(15) . 2_556 ?
S2A Sb8A Sb4A 129.3(2) . 2_556 ?
S2A Sb8A Cu4B 128.5(5) . 2_656 ?
S2A Sb8A Sb8B 90.01(16) . 1_455 ?
S2A Sb8A Ag12A 134.84(17) . 2_556 ?
S2A Sb8A Ag12B 139.21(16) . 2_656 ?
S2A Sb8A S7A 175.0(2) . 2_556 ?
S2A Sb8A S11A 95.0(2) . . ?
S2A Sb8A S11B 95.7(2) . . ?
S2A Sb8A S12A 88.12(19) . . ?
S2A Sb8A S12B 91.11(19) . . ?
S7A Sb8A Sb4A 50.8(2) 2_556 2_556 ?
S7A Sb8A Cu4B 56.5(5) 2_556 2_656 ?
S7A Sb8A Sb8B 86.17(15) 2_556 1_455 ?
S7A Sb8A Ag12A 40.13(14) 2_556 2_556 ?
S7A Sb8A Ag12B 42.56(15) 2_556 2_656 ?
S11A Sb8A Pb4A 105.82(16) . 2_556 ?
S11A Sb8A Sb4A 87.3(2) . 2_556 ?
S11A Sb8A Cu4B 135.9(5) . 2_656 ?
S11A Sb8A Sb8B 42.42(16) . 1_455 ?
S11A Sb8A Ag12A 40.08(16) . 2_556 ?
S11A Sb8A Ag12B 96.66(17) . 2_656 ?
S11A Sb8A S7A 79.9(2) . 2_556 ?
S11A Sb8A S12A 83.7(2) . . ?
S11A Sb8A S12B 171.8(2) . . ?
S11B Sb8A Pb4A 112.72(15) . 2_556 ?
S11B Sb8A Sb4A 133.7(2) . 2_556 ?
S11B Sb8A Cu4B 84.1(6) . 2_656 ?
S11B Sb8A Sb8B 143.06(17) . 1_455 ?
S11B Sb8A Ag12A 97.55(16) . 2_556 ?
S11B Sb8A Ag12B 43.71(14) . 2_656 ?
S11B Sb8A S7A 85.4(2) . 2_556 ?
S11B Sb8A S11A 100.7(2) . . ?
S11B Sb8A S12A 173.88(19) . . ?
S11B Sb8A S12B 84.2(2) . . ?
S12A Sb8A Pb4A 61.67(11) . 2_556 ?
S12A Sb8A Sb4A 41.70(18) . 2_556 ?
S12A Sb8A Cu4B 89.8(6) . 2_656 ?
S12A Sb8A Sb8B 41.38(12) . 1_455 ?
S12A Sb8A Ag12A 83.00(13) . 2_556 ?
S12A Sb8A Ag12B 131.94(12) . 2_656 ?
S12A Sb8A S7A 91.17(18) . 2_556 ?
S12A Sb8A S12B 91.00(16) . . ?
S12B Sb8A Pb4A 66.01(12) . 2_556 ?
S12B Sb8A Sb4A 84.6(2) . 2_556 ?
S12B Sb8A Cu4B 37.4(5) . 2_656 ?
S12B Sb8A Sb8B 132.30(13) . 1_455 ?
S12B Sb8A Ag12A 133.05(13) . 2_556 ?
S12B Sb8A Ag12B 82.15(14) . 2_656 ?
S12B Sb8A S7A 93.89(18) . 2_556 ?
Sb4A Sb8B Sb9B 60.75(14) 2_656 . ?
Ag4B Sb8B Sb4A 50.26(19) 2_656 2_656 ?
Ag4B Sb8B Cu4B 23.7(6) 2_656 2_656 ?
Ag4B Sb8B Sb9B 53.02(8) 2_656 . ?
Ag4B Sb8B Ag12A 82.17(10) 2_656 2_656 ?
Cu4B Sb8B Sb4A 74.0(6) 2_656 2_656 ?
Cu4B Sb8B Sb9B 59.9(5) 2_656 . ?
Ag4B' Sb8B Sb4A 62.5(10) 2_656 2_656 ?
Ag4B' Sb8B Ag4B 13.1(9) 2_656 2_656 ?
Ag4B' Sb8B Cu4B 12.9(9) 2_656 2_656 ?
Ag4B' Sb8B Sb9B 60.8(8) 2_656 . ?
Ag4B' Sb8B Ag12A 84.7(9) 2_656 2_656 ?
Ag4B' Sb8B S7B 43.8(9) 2_656 2_656 ?
Ag12A Sb8B Sb4A 59.60(15) 2_656 2_656 ?
Ag12A Sb8B Cu4B 95.7(5) 2_656 2_656 ?
Ag12A Sb8B Sb9B 119.72(7) 2_656 . ?
S2B Sb8B Sb4A 132.0(2) . 2_656 ?
S2B Sb8B Ag4B 143.68(17) . 2_656 ?
S2B Sb8B Cu4B 130.8(6) . 2_656 ?
S2B Sb8B Ag4B' 142.5(9) . 2_656 ?
S2B Sb8B Sb9B 94.17(15) . . ?
S2B Sb8B Ag12A 132.83(16) . 2_656 ?
S2B Sb8B S7B 170.3(2) . 2_656 ?
S2B Sb8B S11A 91.5(2) . 1_655 ?
S2B Sb8B S11B 89.52(19) . . ?
S2B Sb8B S12A 93.3(2) . 1_655 ?
S2B Sb8B S12B 94.6(2) . . ?
S7B Sb8B Sb4A 55.26(19) 2_656 2_656 ?
S7B Sb8B Ag4B 44.72(14) 2_656 2_656 ?
S7B Sb8B Cu4B 54.2(6) 2_656 2_656 ?
S7B Sb8B Sb9B 95.35(13) 2_656 . ?
S7B Sb8B Ag12A 41.63(13) 2_656 2_656 ?
S11A Sb8B Sb4A 79.4(2) 1_655 2_656 ?
S11A Sb8B Ag4B 120.69(18) 1_655 2_656 ?
S11A Sb8B Cu4B 137.6(6) 1_655 2_656 ?
S11A Sb8B Ag4B' 125.9(10) 1_655 2_656 ?
S11A Sb8B Sb9B 130.36(15) 1_655 . ?
S11A Sb8B Ag12A 41.89(14) 1_655 2_656 ?
S11A Sb8B S7B 83.53(19) 1_655 2_656 ?
S11A Sb8B S11B 101.71(19) 1_655 . ?
S11B Sb8B Sb4A 138.51(19) . 2_656 ?
S11B Sb8B Ag4B 98.90(17) . 2_656 ?
S11B Sb8B Cu4B 78.8(6) . 2_656 ?
S11B Sb8B Ag4B' 85.9(10) . 2_656 ?
S11B Sb8B Sb9B 127.58(13) . . ?
S11B Sb8B Ag12A 93.37(13) . 2_656 ?
S11B Sb8B S7B 83.43(17) . 2_656 ?
S12A Sb8B Sb4A 40.03(19) 1_655 2_656 ?
S12A Sb8B Ag4B 72.75(17) 1_655 2_656 ?
S12A Sb8B Cu4B 91.5(5) 1_655 2_656 ?
S12A Sb8B Ag4B' 85.4(9) 1_655 2_656 ?
S12A Sb8B Sb9B 41.75(14) 1_655 . ?
S12A Sb8B Ag12A 92.38(15) 1_655 2_656 ?
S12A Sb8B S7B 94.81(18) 1_655 2_656 ?
S12A Sb8B S11A 88.7(2) 1_655 1_655 ?
S12A Sb8B S11B 169.11(19) 1_655 . ?
S12A Sb8B S12B 82.66(19) 1_655 . ?
S12B Sb8B Sb4A 90.4(2) . 2_656 ?
S12B Sb8B Ag4B 51.17(17) . 2_656 ?
S12B Sb8B Cu4B 37.7(6) . 2_656 ?
S12B Sb8B Ag4B' 47.9(9) . 2_656 ?
S12B Sb8B Sb9B 40.93(14) . . ?
S12B Sb8B Ag12A 132.53(15) . 2_656 ?
S12B Sb8B S7B 91.54(19) . 2_656 ?
S12B Sb8B S11A 169.7(2) . 1_655 ?
S12B Sb8B S11B 86.65(19) . . ?
Pb4A Sb9A Sb4A 24.34(16) 2_556 2_556 ?
Pb4A Sb9A Cu4B 35.6(5) 2_556 2_656 ?
Pb4A Sb9A Pb6B 122.84(5) 2_556 4_575 ?
Pb4A Sb9A Sb6B 122.84(5) 2_556 4_575 ?
Pb4A Sb9A Pb7A 153.86(6) 2_556 4_675 ?
Sb4A Sb9A Cu4B 59.1(6) 2_556 2_656 ?
Sb4A Sb9A Pb6B 122.45(14) 2_556 4_575 ?
Sb4A Sb9A Sb6B 122.45(14) 2_556 4_575 ?
Sb4A Sb9A Pb7A 171.79(14) 2_556 4_675 ?
Cu4B Sb9A Pb6B 122.5(5) 2_656 4_575 ?
Cu4B Sb9A Sb6B 122.5(5) 2_656 4_575 ?
Cu4B Sb9A Pb7A 118.3(5) 2_656 4_675 ?
Pb6B Sb9A Pb7A 65.74(3) 4_575 4_675 ?
Sb6B Sb9A Pb6B 0.0 4_575 4_575 ?
Sb6B Sb9A Pb7A 65.74(3) 4_575 4_675 ?
S6A Sb9A Pb4A 135.51(15) . 2_556 ?
S6A Sb9A Sb4A 125.1(2) . 2_556 ?
S6A Sb9A Cu4B 123.8(5) . 2_656 ?
S6A Sb9A Pb6B 101.32(14) . 4_575 ?
S6A Sb9A Sb6B 101.32(14) . 4_575 ?
S6A Sb9A Pb7A 48.57(15) . 4_675 ?
S6A Sb9A S8A 170.65(18) . 2_556 ?
S6A Sb9A S10A 93.5(2) . 4_675 ?
S6A Sb9A S10B 92.73(19) . 4_575 ?
S6A Sb9A S12A 85.19(19) . . ?
S6A Sb9A S12B 88.63(19) . . ?
S8A Sb9A Pb4A 53.48(11) 2_556 2_556 ?
S8A Sb9A Sb4A 61.57(17) 2_556 2_556 ?
S8A Sb9A Cu4B 64.6(5) 2_556 2_656 ?
S8A Sb9A Pb6B 69.49(11) 2_556 4_575 ?
S8A Sb9A Sb6B 69.49(11) 2_556 4_575 ?
S8A Sb9A Pb7A 125.41(12) 2_556 4_675 ?
S10A Sb9A Pb4A 118.67(15) 4_675 2_556 ?
S10A Sb9A Sb4A 139.6(2) 4_675 2_556 ?
S10A Sb9A Cu4B 91.5(6) 4_675 2_656 ?
S10A Sb9A Pb6B 48.45(14) 4_675 4_575 ?
S10A Sb9A Sb6B 48.45(14) 4_675 4_575 ?
S10A Sb9A Pb7A 45.24(13) 4_675 4_675 ?
S10A Sb9A S8A 81.65(18) 4_675 2_556 ?
S10A Sb9A S10B 94.9(2) 4_675 4_575 ?
S10A Sb9A S12A 178.23(18) 4_675 . ?
S10A Sb9A S12B 84.57(19) 4_675 . ?
S10B Sb9A Pb4A 112.47(15) 4_575 2_556 ?
S10B Sb9A Sb4A 94.4(2) 4_575 2_556 ?
S10B Sb9A Cu4B 142.5(5) 4_575 2_656 ?
S10B Sb9A Pb6B 47.14(15) 4_575 4_575 ?
S10B Sb9A Sb6B 47.14(15) 4_575 4_575 ?
S10B Sb9A Pb7A 91.37(15) 4_575 4_675 ?
S10B Sb9A S8A 79.77(17) 4_575 2_556 ?
S10B Sb9A S12A 86.40(19) 4_575 . ?
S10B Sb9A S12B 178.56(19) 4_575 . ?
S12A Sb9A Pb4A 61.80(12) . 2_556 ?
S12A Sb9A Sb4A 41.32(18) . 2_556 ?
S12A Sb9A Cu4B 88.2(5) . 2_656 ?
S12A Sb9A Pb6B 132.99(12) . 4_575 ?
S12A Sb9A Sb6B 132.99(12) . 4_575 ?
S12A Sb9A Pb7A 133.58(12) . 4_675 ?
S12A Sb9A S8A 99.79(16) . 2_556 ?
S12B Sb9A Pb4A 66.75(13) . 2_556 ?
S12B Sb9A Sb4A 85.2(2) . 2_556 ?
S12B Sb9A Cu4B 36.3(5) . 2_656 ?
S12B Sb9A Pb6B 132.09(14) . 4_575 ?
S12B Sb9A Sb6B 132.09(14) . 4_575 ?
S12B Sb9A Pb7A 89.18(13) . 4_675 ?
S12B Sb9A S8A 98.83(17) . 2_556 ?
S12B Sb9A S12A 94.18(17) . . ?
Sb4A Sb9B Sb9A 129.92(16) 2_656 . ?
Ag4B Sb9B Sb4A 50.69(19) 2_656 2_656 ?
Ag4B Sb9B Cu4B 23.1(6) 2_656 2_656 ?
Ag4B Sb9B Ag4B' 11.8(8) 2_656 2_656 ?
Ag4B Sb9B Sb8B 57.66(8) 2_656 . ?
Ag4B Sb9B Sb9A 79.26(13) 2_656 . ?
Ag4B Sb9B S8B 50.23(14) 2_656 2_656 ?
Cu4B Sb9B Sb4A 72.5(6) 2_656 2_656 ?
Cu4B Sb9B Sb8B 58.0(5) 2_656 . ?
Cu4B Sb9B Sb9A 57.8(6) 2_656 . ?
Ag4B' Sb9B Sb4A 59.0(9) 2_656 2_656 ?
Ag4B' Sb9B Cu4B 13.6(8) 2_656 2_656 ?
Ag4B' Sb9B Sb8B 51.8(7) 2_656 . ?
Ag4B' Sb9B Sb9A 71.4(9) 2_656 . ?
Sb8B Sb9B Sb4A 59.18(13) . 2_656 ?
Sb8B Sb9B Sb9A 95.57(5) . . ?
S6B Sb9B Sb4A 131.4(2) . 2_656 ?
S6B Sb9B Ag4B 149.65(19) . 2_656 ?
S6B Sb9B Cu4B 132.0(5) . 2_656 ?
S6B Sb9B Ag4B' 138.6(8) . 2_656 ?
S6B Sb9B Sb8B 95.83(14) . . ?
S6B Sb9B Sb9A 90.07(16) . . ?
S6B Sb9B S8B 156.97(18) . 2_656 ?
S6B Sb9B S10A 87.79(18) . 4_675 ?
S6B Sb9B S10B 88.17(19) . 4_675 ?
S6B Sb9B S12A 93.6(2) . 1_655 ?
S6B Sb9B S12B 96.5(2) . . ?
S8B Sb9B Sb4A 67.01(17) 2_656 2_656 ?
S8B Sb9B Cu4B 61.2(5) 2_656 2_656 ?
S8B Sb9B Ag4B' 59.3(7) 2_656 2_656 ?
S8B Sb9B Sb8B 106.74(11) 2_656 . ?
S8B Sb9B Sb9A 83.36(12) 2_656 . ?
S10A Sb9B Sb4A 140.36(18) 4_675 2_656 ?
S10A Sb9B Ag4B 99.90(16) 4_675 2_656 ?
S10A Sb9B Cu4B 85.4(6) 4_675 2_656 ?
S10A Sb9B Ag4B' 97.4(9) 4_675 2_656 ?
S10A Sb9B Sb8B 133.06(14) 4_675 . ?
S10A Sb9B Sb9A 37.52(13) 4_675 . ?
S10A Sb9B S8B 73.57(16) 4_675 2_656 ?
S10A Sb9B S10B 94.97(17) 4_675 4_675 ?
S10B Sb9B Sb4A 82.64(19) 4_675 2_656 ?
S10B Sb9B Ag4B 119.93(17) 4_675 2_656 ?
S10B Sb9B Cu4B 139.7(5) 4_675 2_656 ?
S10B Sb9B Ag4B' 131.8(8) 4_675 2_656 ?
S10B Sb9B Sb8B 131.84(13) 4_675 . ?
S10B Sb9B Sb9A 132.49(13) 4_675 . ?
S10B Sb9B S8B 80.28(16) 4_675 2_656 ?
S12A Sb9B Sb4A 38.66(18) 1_655 2_656 ?
S12A Sb9B Ag4B 77.67(17) 1_655 2_656 ?
S12A Sb9B Cu4B 91.9(6) 1_655 2_656 ?
S12A Sb9B Ag4B' 79.9(9) 1_655 2_656 ?
S12A Sb9B Sb8B 44.34(15) 1_655 . ?
S12A Sb9B Sb9A 139.91(16) 1_655 . ?
S12A Sb9B S8B 105.64(18) 1_655 2_656 ?
S12A Sb9B S10A 177.2(2) 1_655 4_675 ?
S12A Sb9B S10B 87.56(19) 1_655 4_675 ?
S12B Sb9B Sb4A 92.8(2) . 2_656 ?
S12B Sb9B Ag4B 55.1(2) . 2_656 ?
S12B Sb9B Cu4B 35.8(5) . 2_656 ?
S12B Sb9B Ag4B' 43.3(8) . 2_656 ?
S12B Sb9B Sb8B 45.96(16) . . ?
S12B Sb9B Sb9A 49.67(16) . . ?
S12B Sb9B S8B 95.95(19) . 2_656 ?
S12B Sb9B S10A 87.1(2) . 4_675 ?
S12B Sb9B S10B 175.0(2) . 4_675 ?
S12B Sb9B S12A 90.3(2) . 1_655 ?
Pb10B Sb10A Sb10B 0.0 1_455 1_455 ?
Sb11A Sb10A Sb10B 114.27(6) 3_666 1_455 ?
Sb11A Sb10A Pb10B 114.27(6) 3_666 1_455 ?
Pb11A Sb10A Sb10B 114.27(6) 3_666 1_455 ?
Pb11A Sb10A Pb10B 114.27(6) 3_666 1_455 ?
Pb11A Sb10A Sb11A 0.0 3_666 3_666 ?
Ag12A Sb10A Sb10B 123.89(7) 3_666 1_455 ?
Ag12A Sb10A Pb10B 123.89(7) 3_666 1_455 ?
Ag12A Sb10A Sb11A 51.06(6) 3_666 3_666 ?
Ag12A Sb10A Pb11A 51.06(6) 3_666 3_666 ?
Ag12A Sb10A Ag12B 65.56(7) 3_666 3_666 ?
Ag12B Sb10A Sb10B 58.34(6) 3_666 1_455 ?
Ag12B Sb10A Pb10B 58.34(6) 3_666 1_455 ?
Ag12B Sb10A Sb11A 78.56(6) 3_666 3_666 ?
Ag12B Sb10A Pb11A 78.56(6) 3_666 3_666 ?
S3B Sb10A Sb10B 88.94(15) . 1_455 ?
S3B Sb10A Pb10B 88.94(15) . 1_455 ?
S3B Sb10A Sb11A 146.17(15) . 3_666 ?
S3B Sb10A Pb11A 146.17(15) . 3_666 ?
S3B Sb10A Ag12A 135.12(16) . 3_666 ?
S3B Sb10A Ag12B 135.20(16) . 3_666 ?
S3B Sb10A S7B 172.99(17) . 3_666 ?
S3B Sb10A S13A 92.5(2) . . ?
S3B Sb10A S13B 94.5(2) . . ?
S3B Sb10A S14A 85.53(19) . . ?
S3B Sb10A S14B 86.91(19) . . ?
S7B Sb10A Sb10B 92.41(12) 3_666 1_455 ?
S7B Sb10A Pb10B 92.41(12) 3_666 1_455 ?
S7B Sb10A Sb11A 38.09(11) 3_666 3_666 ?
S7B Sb10A Pb11A 38.09(11) 3_666 3_666 ?
S7B Sb10A Ag12A 39.65(12) 3_666 3_666 ?
S7B Sb10A Ag12B 41.76(12) 3_666 3_666 ?
S13A Sb10A Sb10B 40.37(15) . 1_455 ?
S13A Sb10A Pb10B 40.37(15) . 1_455 ?
S13A Sb10A Sb11A 121.20(15) . 3_666 ?
S13A Sb10A Pb11A 121.20(15) . 3_666 ?
S13A Sb10A Ag12A 95.45(16) . 3_666 ?
S13A Sb10A Ag12B 42.68(14) . 3_666 ?
S13A Sb10A S7B 84.10(18) . 3_666 ?
S13A Sb10A S14A 169.7(2) . . ?
S13A Sb10A S14B 81.24(19) . . ?
S13B Sb10A Sb10B 141.15(17) . 1_455 ?
S13B Sb10A Pb10B 141.15(17) . 1_455 ?
S13B Sb10A Sb11A 82.58(16) . 3_666 ?
S13B Sb10A Pb11A 82.58(16) . 3_666 ?
S13B Sb10A Ag12A 40.58(16) . 3_666 ?
S13B Sb10A Ag12B 94.49(17) . 3_666 ?
S13B Sb10A S7B 80.11(19) . 3_666 ?
S13B Sb10A S13A 100.8(2) . . ?
S13B Sb10A S14A 89.5(2) . . ?
S13B Sb10A S14B 177.4(2) . . ?
S14A Sb10A Sb10B 129.39(14) . 1_455 ?
S14A Sb10A Pb10B 129.39(14) . 1_455 ?
S14A Sb10A Sb11A 60.82(13) . 3_666 ?
S14A Sb10A Pb11A 60.82(13) . 3_666 ?
S14A Sb10A Ag12A 93.04(15) . 3_666 ?
S14A Sb10A Ag12B 138.32(13) . 3_666 ?
S14A Sb10A S7B 98.87(17) . 3_666 ?
S14A Sb10A S14B 88.55(17) . . ?
S14B Sb10A Sb10B 40.88(12) . 1_455 ?
S14B Sb10A Pb10B 40.88(12) . 1_455 ?
S14B Sb10A Sb11A 95.05(13) . 3_666 ?
S14B Sb10A Pb11A 95.05(13) . 3_666 ?
S14B Sb10A Ag12A 137.96(13) . 3_666 ?
S14B Sb10A Ag12B 85.94(12) . 3_666 ?
S14B Sb10A S7B 98.61(16) . 3_666 ?
Sb10A Sb10B Sb11B 64.66(6) 1_655 3_766 ?
Pb10A Sb10B Sb10A 0.0 1_655 1_655 ?
Pb10A Sb10B Sb11B 64.66(6) 1_655 3_766 ?
Sb11B Sb10B Sb10A 93.65(7) . 1_655 ?
Sb11B Sb10B Pb10A 93.65(7) . 1_655 ?
Sb11B Sb10B Sb11B 67.80(8) . 3_766 ?
Sb11B Sb10B Ag12A 120.07(7) . 3_666 ?
Sb11B Sb10B Ag12B 119.71(8) . 3_766 ?
Ag12A Sb10B Sb10A 121.35(7) 3_666 1_655 ?
Ag12A Sb10B Pb10A 121.35(7) 3_666 1_655 ?
Ag12A Sb10B Sb11B 84.40(6) 3_666 3_766 ?
Ag12B Sb10B Sb10A 56.96(5) 3_766 1_655 ?
Ag12B Sb10B Pb10A 56.96(5) 3_766 1_655 ?
Ag12B Sb10B Sb11B 52.35(6) 3_766 3_766 ?
Ag12B Sb10B Ag12A 64.59(7) 3_766 3_666 ?
S3A Sb10B Sb10A 92.66(16) . 1_655 ?
S3A Sb10B Pb10A 92.66(16) . 1_655 ?
S3A Sb10B Sb11B 94.74(14) . . ?
S3A Sb10B Sb11B 149.13(16) . 3_766 ?
S3A Sb10B Ag12A 126.32(16) . 3_666 ?
S3A Sb10B Ag12B 132.99(15) . 3_766 ?
S3A Sb10B S7A 163.34(19) . 3_666 ?
S3A Sb10B S13A 91.5(2) . 1_655 ?
S3A Sb10B S13B 89.0(2) . . ?
S3A Sb10B S14A 88.6(2) . . ?
S3A Sb10B S14B 93.6(2) . 1_655 ?
S7A Sb10B Sb10A 93.15(15) 3_666 1_655 ?
S7A Sb10B Pb10A 93.15(15) 3_666 1_655 ?
S7A Sb10B Sb11B 100.46(13) 3_666 . ?
S7A Sb10B Sb11B 46.09(14) 3_666 3_766 ?
S7A Sb10B Ag12A 38.67(14) 3_666 3_666 ?
S7A Sb10B Ag12B 42.10(14) 3_666 3_766 ?
S13A Sb10B Sb10A 37.79(13) 1_655 1_655 ?
S13A Sb10B Pb10A 37.79(13) 1_655 1_655 ?
S13A Sb10B Sb11B 131.32(15) 1_655 . ?
S13A Sb10B Sb11B 82.84(14) 1_655 3_766 ?
S13A Sb10B Ag12A 93.18(14) 1_655 3_666 ?
S13A Sb10B Ag12B 42.00(13) 1_655 3_766 ?
S13A Sb10B S7A 83.58(19) 1_655 3_666 ?
S13A Sb10B S13B 100.52(18) 1_655 . ?
S13A Sb10B S14A 173.96(19) 1_655 . ?
S13B Sb10B Sb10A 138.28(13) . 1_655 ?
S13B Sb10B Pb10A 138.28(13) . 1_655 ?
S13B Sb10B Sb11B 127.77(15) . . ?
S13B Sb10B Sb11B 121.87(14) . 3_766 ?
S13B Sb10B Ag12A 37.66(13) . 3_666 ?
S13B Sb10B Ag12B 92.85(13) . 3_766 ?
S13B Sb10B S7A 76.33(19) . 3_666 ?
S14A Sb10B Sb10A 136.17(14) . 1_655 ?
S14A Sb10B Pb10A 136.17(14) . 1_655 ?
S14A Sb10B Sb11B 42.68(14) . . ?
S14A Sb10B Sb11B 93.95(15) . 3_766 ?
S14A Sb10B Ag12A 91.59(14) . 3_666 ?
S14A Sb10B Ag12B 138.37(15) . 3_766 ?
S14A Sb10B S7A 97.91(19) . 3_666 ?
S14A Sb10B S13B 85.52(18) . . ?
S14B Sb10B Sb10A 52.53(14) 1_655 1_655 ?
S14B Sb10B Pb10A 52.53(14) 1_655 1_655 ?
S14B Sb10B Sb11B 41.17(15) 1_655 . ?
S14B Sb10B Sb11B 56.26(14) 1_655 3_766 ?
S14B Sb10B Ag12A 139.72(15) 1_655 3_666 ?
S14B Sb10B Ag12B 93.31(15) 1_655 3_766 ?
S14B Sb10B S7A 102.3(2) 1_655 3_666 ?
S14B Sb10B S13A 90.3(2) 1_655 1_655 ?
S14B Sb10B S13B 168.8(2) 1_655 . ?
S14B Sb10B S14A 83.66(18) 1_655 . ?
Pb4A Sb11A Pb10A 130.93(6) . 3_666 ?
Pb4A Sb11A Sb11B 128.27(7) . . ?
Sb4A Sb11A Pb4A 23.14(17) . . ?
Sb4A Sb11A Pb10A 122.04(15) . 3_666 ?
Sb4A Sb11A Sb11B 105.75(18) . . ?
Sb4A Sb11A S14A 150.6(2) . 3_666 ?
Sb11B Sb11A Pb10A 66.70(5) . 3_666 ?
Pb11B Sb11A Pb4A 125.6(10) . . ?
Pb11B Sb11A Sb4A 102.9(10) . . ?
Pb11B Sb11A Pb10A 66.7(9) . 3_666 ?
Pb11B Sb11A Sb11B 3.3(10) . . ?
Pb11B Sb11A S14A 97.6(10) . 3_666 ?
Ag12A Sb11A Pb4A 70.19(7) . . ?
Ag12A Sb11A Sb4A 64.94(15) . . ?
Ag12A Sb11A Pb10A 60.83(6) . 3_666 ?
Ag12A Sb11A Sb11B 100.14(8) . . ?
Ag12A Sb11A Pb11B 97.5(9) . . ?
Ag12A Sb11A S14A 91.83(12) . 3_666 ?
Ag12A Sb11A S14B 124.41(14) . . ?
S4A Sb11A Pb4A 45.28(15) . . ?
S4A Sb11A Sb4A 42.03(19) . . ?
S4A Sb11A Pb10A 154.91(17) . 3_666 ?
S4A Sb11A Sb11B 96.62(17) . . ?
S4A Sb11A Pb11B 95.6(9) . . ?
S4A Sb11A Ag12A 106.90(16) . . ?
S4A Sb11A S7A 86.6(2) . . ?
S4A Sb11A S7B 90.0(2) . . ?
S4A Sb11A S14A 88.3(2) . . ?
S4A Sb11A S14A 155.42(19) . 3_666 ?
S4A Sb11A S14B 81.4(2) . . ?
S7A Sb11A Pb4A 41.69(18) . . ?
S7A Sb11A Sb4A 56.1(2) . . ?
S7A Sb11A Pb10A 97.22(17) . 3_666 ?
S7A Sb11A Sb11B 146.05(17) . . ?
S7A Sb11A Pb11B 143.0(10) . . ?
S7A Sb11A Ag12A 47.35(17) . . ?
S7A Sb11A S14A 95.1(2) . 3_666 ?
S7A Sb11A S14B 79.7(2) . . ?
S7B Sb11A Pb4A 85.35(19) . . ?
S7B Sb11A Sb4A 64.5(2) . . ?
S7B Sb11A Pb10A 65.31(19) . 3_666 ?
S7B Sb11A Sb11B 56.49(18) . . ?
S7B Sb11A Pb11B 53.3(10) . . ?
S7B Sb11A Ag12A 48.80(17) . . ?
S7B Sb11A S7A 89.8(2) . . ?
S7B Sb11A S14A 114.5(2) . 3_666 ?
S7B Sb11A S14A 96.4(2) . . ?
S7B Sb11A S14B 166.8(2) . . ?
S14A Sb11A Pb4A 133.57(15) . . ?
S14A Sb11A Pb4A 134.19(13) 3_666 . ?
S14A Sb11A Sb4A 122.4(2) . . ?
S14A Sb11A Pb10A 49.24(10) 3_666 3_666 ?
S14A Sb11A Pb10A 90.05(15) . 3_666 ?
S14A Sb11A Sb11B 95.53(13) 3_666 . ?
S14A Sb11A Sb11B 40.96(14) . . ?
S14A Sb11A Pb11B 43.9(10) . . ?
S14A Sb11A Ag12A 140.51(16) . . ?
S14A Sb11A S7A 171.9(2) . . ?
S14A Sb11A S14A 87.00(18) . 3_666 ?
S14A Sb11A S14B 93.32(17) . . ?
S14B Sb11A Pb4A 81.47(12) . . ?
S14B Sb11A Sb4A 102.7(2) . . ?
S14B Sb11A Pb10A 123.72(13) . 3_666 ?
S14B Sb11A Sb11B 134.20(13) . . ?
S14B Sb11A Pb11B 137.2(10) . . ?
S14B Sb11A S14A 74.84(15) . 3_666 ?
Cu4B Sb11B Sb10B 132.1(5) . . ?
Ag4B' Sb11B Cu4B 13.6(8) . . ?
Ag4B' Sb11B Sb10B 132.6(7) . . ?
Pb11B Sb11B Cu4B 66(6) . . ?
Pb11B Sb11B Ag4B' 52(6) . . ?
Pb11B Sb11B Sb10B 114(6) . . ?
Pb11B Sb11B Ag12B 66(6) . . ?
Pb11B Sb11B S4B 80(6) . . ?
Pb11B Sb11B S7A 109(6) . 1_655 ?
Pb11B Sb11B S7B 20(6) . . ?
Pb11B Sb11B S14A 64(6) . . ?
Pb11B Sb11B S14B 103(6) . 3_666 ?
Pb11B Sb11B S14B 156(6) . 1_655 ?
Ag12B Sb11B Cu4B 58.0(5) . . ?
Ag12B Sb11B Ag4B' 56.4(7) . . ?
Ag12B Sb11B Sb10B 169.61(8) . . ?
S4B Sb11B Cu4B 37.8(5) . . ?
S4B Sb11B Ag4B' 42.8(8) . . ?
S4B Sb11B Sb10B 94.48(15) . . ?
S4B Sb11B Ag12B 95.73(16) . . ?
S4B Sb11B S7A 83.6(2) . 1_655 ?
S4B Sb11B S7B 80.6(2) . . ?
S4B Sb11B S14A 89.9(2) . . ?
S4B Sb11B S14B 91.0(2) . 1_655 ?
S4B Sb11B S14B 176.1(2) . 3_666 ?
S7A Sb11B Cu4B 60.4(6) 1_655 . ?
S7A Sb11B Ag4B' 70.3(9) 1_655 . ?
S7A Sb11B Sb10B 136.2(2) 1_655 . ?
S7A Sb11B Ag12B 47.36(16) 1_655 . ?
S7A Sb11B S7B 88.4(2) 1_655 . ?
S7A Sb11B S14B 97.4(2) 1_655 3_666 ?
S7B Sb11B Cu4B 54.3(6) . . ?
S7B Sb11B Ag4B' 42.0(9) . . ?
S7B Sb11B Sb10B 134.57(16) . . ?
S7B Sb11B Ag12B 45.99(13) . . ?
S7B Sb11B S14B 103.11(19) . 3_666 ?
S14A Sb11B Cu4B 110.6(6) . . ?
S14A Sb11B Ag4B' 100.4(9) . . ?
S14A Sb11B Sb10B 50.64(17) . . ?
S14A Sb11B Ag12B 127.4(2) . . ?
S14A Sb11B S7A 170.7(3) . 1_655 ?
S14A Sb11B S7B 84.0(2) . . ?
S14A Sb11B S14B 89.56(19) . 3_666 ?
S14B Sb11B Cu4B 119.0(6) 1_655 . ?
S14B Sb11B Cu4B 145.7(5) 3_666 . ?
S14B Sb11B Ag4B' 130.6(9) 1_655 . ?
S14B Sb11B Ag4B' 141.0(8) 3_666 . ?
S14B Sb11B Sb10B 43.99(15) 1_655 . ?
S14B Sb11B Sb10B 82.20(11) 3_666 . ?
S14B Sb11B Ag12B 137.6(2) 1_655 . ?
S14B Sb11B Ag12B 87.66(11) 3_666 . ?
S14B Sb11B S7A 92.3(2) 1_655 1_655 ?
S14B Sb11B S7B 171.4(2) 1_655 . ?
S14B Sb11B S14A 94.4(2) 1_655 . ?
S14B Sb11B S14B 85.3(2) 1_655 3_666 ?
Ag4B Pb11B Cu4B 24.2(7) . . ?
Ag4B' Pb11B Ag4B 12.6(9) . . ?
Ag4B' Pb11B Cu4B 14.2(10) . . ?
Ag4B' Pb11B Sb11A 81(2) . . ?
Ag4B' Pb11B Ag12B 61.2(13) . . ?
Sb11A Pb11B Ag4B 71.8(16) . . ?
Sb11A Pb11B Cu4B 95(2) . . ?
Sb11B Pb11B Ag4B 127(6) . . ?
Sb11B Pb11B Cu4B 106(6) . . ?
Sb11B Pb11B Ag4B' 120(7) . . ?
Sb11B Pb11B Sb11A 157(7) . . ?
Sb11B Pb11B Ag12B 105(6) . . ?
Sb11B Pb11B S4B 86(6) . . ?
Sb11B Pb11B S7A 62(6) . 1_655 ?
Sb11B Pb11B S7B 155(7) . . ?
Sb11B Pb11B S14A 104(6) . . ?
Sb11B Pb11B S14B 19(5) . 1_655 ?
Ag12B Pb11B Ag4B 71.6(12) . . ?
Ag12B Pb11B Cu4B 61.7(11) . . ?
Ag12B Pb11B Sb11A 93.6(19) . . ?
S4B Pb11B Ag4B 45.8(11) . . ?
S4B Pb11B Cu4B 41.1(10) . . ?
S4B Pb11B Ag4B' 48.0(14) . . ?
S4B Pb11B Sb11A 104(2) . . ?
S4B Pb11B Ag12B 101.3(18) . . ?
S4B Pb11B S7A 79.3(17) . 1_655 ?
S4B Pb11B S7B 93(2) . . ?
S4B Pb11B S14B 80.0(19) . 1_655 ?
S7A Pb11B Ag4B 84.4(13) 1_655 . ?
S7A Pb11B Cu4B 61.1(12) 1_655 . ?
S7A Pb11B Ag4B' 72.2(15) 1_655 . ?
S7A Pb11B Sb11A 140(2) 1_655 . ?
S7A Pb11B Ag12B 47.8(8) 1_655 . ?
S7B Pb11B Ag4B 47.0(11) . . ?
S7B Pb11B Cu4B 60.2(13) . . ?
S7B Pb11B Ag4B' 47.7(14) . . ?
S7B Pb11B Sb11A 46.5(13) . . ?
S7B Pb11B Ag12B 51.1(10) . . ?
S7B Pb11B S7A 93.9(16) . 1_655 ?
S7B Pb11B S14B 171(2) . 1_655 ?
S14A Pb11B Ag4B 102(2) . . ?
S14A Pb11B Cu4B 123(2) . . ?
S14A Pb11B Ag4B' 115(3) . . ?
S14A Pb11B Sb11A 54.8(16) . . ?
S14A Pb11B Ag12B 147(3) . . ?
S14A Pb11B S4B 95.4(19) . . ?
S14A Pb11B S7A 165(3) . 1_655 ?
S14A Pb11B S7B 100(3) . . ?
S14A Pb11B S14B 86.2(18) . 1_655 ?
S14B Pb11B Ag4B 125.5(18) 1_655 . ?
S14B Pb11B Cu4B 111(2) 1_655 . ?
S14B Pb11B Ag4B' 124(2) 1_655 . ?
S14B Pb11B Sb11A 140.9(19) 1_655 . ?
S14B Pb11B Ag12B 124(2) 1_655 . ?
S14B Pb11B S7A 79.0(19) 1_655 1_655 ?
Sb4A Ag12A Pb7A 143.52(16) . 2_546 ?
Sb4A Ag12A Sb8A 58.25(15) . 2_546 ?
Sb4A Ag12A Sb10A 125.05(16) . 3_666 ?
Sb4A Ag12A Pb10A 125.05(16) . 3_666 ?
Pb7A Ag12A Sb8A 88.62(6) 2_546 2_546 ?
Sb8B Ag12A Sb4A 62.49(15) 2_646 . ?
Sb8B Ag12A Pb7A 92.22(7) 2_646 2_546 ?
Sb8B Ag12A Sb8A 66.99(6) 2_646 2_546 ?
Sb8B Ag12A Sb10A 117.32(9) 2_646 3_666 ?
Sb8B Ag12A Pb10A 117.32(9) 2_646 3_666 ?
Sb10A Ag12A Pb7A 89.09(7) 3_666 2_546 ?
Sb10A Ag12A Sb8A 175.20(10) 3_666 2_546 ?
Pb10A Ag12A Pb7A 89.09(7) 3_666 2_546 ?
Pb10A Ag12A Sb8A 175.20(10) 3_666 2_546 ?
Pb10A Ag12A Sb10A 0.0 3_666 3_666 ?
Sb11A Ag12A Sb4A 60.91(15) . . ?
Sb11A Ag12A Pb7A 155.56(9) . 2_546 ?
Sb11A Ag12A Sb8A 113.41(9) . 2_546 ?
Sb11A Ag12A Sb8B 105.76(9) . 2_646 ?
Sb11A Ag12A Sb10A 68.12(7) . 3_666 ?
Sb11A Ag12A Pb10A 68.12(7) . 3_666 ?
S7A Ag12A Sb4A 56.0(3) . . ?
S7A Ag12A Pb7A 128.6(2) . 2_546 ?
S7A Ag12A Sb8A 67.5(2) . 2_546 ?
S7A Ag12A Sb8B 116.0(2) . 2_646 ?
S7A Ag12A Sb10A 110.9(2) . 3_666 ?
S7A Ag12A Pb10A 110.9(2) . 3_666 ?
S7A Ag12A Sb11A 57.63(19) . . ?
S7B Ag12A Sb4A 62.2(2) . . ?
S7B Ag12A Pb7A 132.53(19) . 2_546 ?
S7B Ag12A Sb8A 115.0(2) . 2_546 ?
S7B Ag12A Sb8B 64.38(18) . 2_646 ?
S7B Ag12A Sb10A 69.59(19) . 3_666 ?
S7B Ag12A Pb10A 69.59(19) . 3_666 ?
S7B Ag12A Sb11A 48.62(17) . . ?
S7B Ag12A S7A 98.8(3) . . ?
S11A Ag12A Sb4A 86.1(2) 2_546 . ?
S11A Ag12A Pb7A 57.59(15) 2_546 2_546 ?
S11A Ag12A Sb8A 41.09(17) 2_546 2_546 ?
S11A Ag12A Sb8B 50.10(17) 2_546 2_646 ?
S11A Ag12A Sb10A 139.47(19) 2_546 3_666 ?
S11A Ag12A Pb10A 139.47(19) 2_546 3_666 ?
S11A Ag12A Sb11A 146.77(18) 2_546 . ?
S11A Ag12A S7A 108.2(3) 2_546 . ?
S11A Ag12A S7B 114.5(3) 2_546 . ?
S11A Ag12A S13B 115.1(2) 2_546 3_666 ?
S13B Ag12A Sb4A 157.8(2) 3_666 . ?
S13B Ag12A Pb7A 57.64(15) 3_666 2_546 ?
S13B Ag12A Sb8A 134.31(19) 3_666 2_546 ?
S13B Ag12A Sb8B 135.9(2) 3_666 2_646 ?
S13B Ag12A Sb10A 41.28(16) 3_666 3_666 ?
S13B Ag12A Pb10A 41.28(16) 3_666 3_666 ?
S13B Ag12A Sb11A 98.11(16) 3_666 . ?
S13B Ag12A S7A 108.1(3) 3_666 . ?
S13B Ag12A S7B 110.7(3) 3_666 . ?
Cu4B Ag12B Sb8A 61.7(6) . 2_646 ?
Cu4B Ag12B Sb10A 124.6(6) . 3_666 ?
Cu4B Ag12B Pb10A 124.6(6) . 3_666 ?
Cu4B Ag12B Pb10B 123.5(6) . 3_766 ?
Ag4B' Ag12B Cu4B 14.5(9) . . ?
Ag4B' Ag12B Sb8A 72.9(9) . 2_646 ?
Ag4B' Ag12B Sb10A 112.7(9) . 3_666 ?
Ag4B' Ag12B Pb10A 112.7(9) . 3_666 ?
Ag4B' Ag12B Pb10B 129.1(8) . 3_766 ?
Ag4B' Ag12B Sb11B 63.8(8) . . ?
Sb8A Ag12B Sb10A 172.53(8) 2_646 3_666 ?
Sb8A Ag12B Pb10A 172.53(8) 2_646 3_666 ?
Sb8A Ag12B Pb10B 116.16(9) 2_646 3_766 ?
Sb10A Ag12B Pb10B 64.71(5) 3_666 3_766 ?
Pb10A Ag12B Sb10A 0.0 3_666 3_666 ?
Pb10A Ag12B Pb10B 64.71(5) 3_666 3_766 ?
Sb11B Ag12B Cu4B 64.8(5) . . ?
Sb11B Ag12B Sb8A 113.78(8) . 2_646 ?
Sb11B Ag12B Sb10A 73.59(6) . 3_666 ?
Sb11B Ag12B Pb10A 73.59(6) . 3_666 ?
Sb11B Ag12B Pb10B 67.58(7) . 3_766 ?
Pb11B Ag12B Cu4B 62.8(11) . . ?
Pb11B Ag12B Ag4B' 59.4(13) . . ?
Pb11B Ag12B Sb8A 117.2(11) . 2_646 ?
Pb11B Ag12B Sb10A 70.3(11) . 3_666 ?
Pb11B Ag12B Pb10A 70.3(11) . 3_666 ?
Pb11B Ag12B Pb10B 74.3(13) . 3_766 ?
Pb11B Ag12B Sb11B 9.1(14) . . ?
S7A Ag12B Cu4B 66.6(6) 1_655 . ?
S7A Ag12B Ag4B' 78.8(10) 1_655 . ?
S7A Ag12B Sb8A 67.84(19) 1_655 2_646 ?
S7A Ag12B Sb10A 117.4(2) 1_655 3_666 ?
S7A Ag12B Pb10A 117.4(2) 1_655 3_666 ?
S7A Ag12B Pb10B 62.7(2) 1_655 3_766 ?
S7A Ag12B Sb11B 56.85(18) 1_655 . ?
S7A Ag12B Pb11B 65.0(14) 1_655 . ?
S7A Ag12B S7B 112.5(2) 1_655 . ?
S7B Ag12B Cu4B 61.6(6) . . ?
S7B Ag12B Ag4B' 47.4(10) . . ?
S7B Ag12B Sb8A 115.84(19) . 2_646 ?
S7B Ag12B Sb10A 67.93(18) . 3_666 ?
S7B Ag12B Pb10A 67.93(18) . 3_666 ?
S7B Ag12B Pb10B 118.71(18) . 3_766 ?
S7B Ag12B Sb11B 63.39(17) . . ?
S7B Ag12B Pb11B 54.4(15) . . ?
S11B Ag12B Cu4B 86.8(5) 2_646 . ?
S11B Ag12B Ag4B' 90.0(8) 2_646 . ?
S11B Ag12B Sb8A 42.24(15) 2_646 2_646 ?
S11B Ag12B Sb10A 131.15(16) 2_646 3_666 ?
S11B Ag12B Pb10A 131.15(16) 2_646 3_666 ?
S11B Ag12B Pb10B 131.90(18) 2_646 3_766 ?
S11B Ag12B Sb11B 151.19(16) 2_646 . ?
S11B Ag12B Pb11B 149.2(10) 2_646 . ?
S11B Ag12B S7A 108.9(3) 2_646 1_655 ?
S11B Ag12B S7B 108.3(2) 2_646 . ?
S11B Ag12B S13A 111.0(2) 2_646 3_666 ?
S13A Ag12B Cu4B 162.2(5) 3_666 . ?
S13A Ag12B Ag4B' 154.4(9) 3_666 . ?
S13A Ag12B Sb8A 132.57(17) 3_666 2_646 ?
S13A Ag12B Sb10A 42.27(15) 3_666 3_666 ?
S13A Ag12B Pb10A 42.27(15) 3_666 3_666 ?
S13A Ag12B Pb10B 44.57(15) 3_666 3_766 ?
S13A Ag12B Sb11B 97.55(15) 3_666 . ?
S13A Ag12B Pb11B 99.4(10) 3_666 . ?
S13A Ag12B S7A 106.5(3) 3_666 1_655 ?
S13A Ag12B S7B 109.7(2) 3_666 . ?
Pb1A S1A Pb1B 83.48(15) . . ?
Pb1A S1A Pb2A 90.87(16) . . ?
Pb1A S1A Pb2B 153.4(2) . . ?
Pb1A S1A Sb5B 130.36(16) . . ?
Pb1A S1A Sb5B 61.06(10) . 1_455 ?
Pb1A S1A Pb5B 61.06(10) . 1_455 ?
Pb1A S1A Sb6A 135.48(18) . . ?
Pb1B S1A Pb2A 155.2(2) . . ?
Pb1B S1A Pb2B 90.74(16) . . ?
Pb1B S1A Sb5B 60.07(10) . . ?
Pb1B S1A Sb5B 130.69(15) . 1_455 ?
Pb1B S1A Pb5B 130.69(15) . 1_455 ?
Pb1B S1A Sb6A 134.95(17) . . ?
Pb2A S1A Sb5B 64.38(11) . 1_455 ?
Pb2A S1A Sb5B 136.07(16) . . ?
Pb2A S1A Pb5B 64.38(11) . 1_455 ?
Pb2A S1A Sb6A 62.72(10) . . ?
Pb2B S1A Pb2A 83.58(14) . . ?
Pb2B S1A Sb5B 65.66(11) . . ?
Pb2B S1A Sb5B 136.03(17) . 1_455 ?
Pb2B S1A Pb5B 136.03(17) . 1_455 ?
Pb2B S1A Sb6A 63.50(10) . . ?
Sb5A S1A Pb1A 101.59(19) . . ?
Sb5A S1A Pb1B 101.02(19) . . ?
Sb5A S1A Pb2A 103.8(2) . . ?
Sb5A S1A Pb2B 105.0(2) . . ?
Sb5A S1A Sb5B 59.01(13) . 1_455 ?
Sb5A S1A Sb5B 59.10(13) . . ?
Sb5A S1A Pb5B 59.01(13) . 1_455 ?
Sb5A S1A Sb6A 56.79(12) . . ?
Sb5B S1A Sb5B 117.99(12) . 1_455 ?
Sb5B S1A Pb5B 118.0 . 1_455 ?
Pb5B S1A Sb5B 0.0 1_455 1_455 ?
Sb6A S1A Sb5B 74.91(10) . 1_455 ?
Sb6A S1A Sb5B 75.36(9) . . ?
Sb6A S1A Pb5B 74.91(10) . 1_455 ?
Pb1A S1B Sb5A 130.78(15) 1_655 . ?
Pb1A S1B Sb5A 61.27(10) 1_655 1_655 ?
Pb1A S1B Pb5A 61.27(10) 1_655 1_655 ?
Pb1A S1B Pb6B 136.18(16) 1_655 . ?
Pb1B S1B Pb1A 80.39(14) . 1_655 ?
Pb1B S1B Sb5A 62.10(10) . . ?
Pb1B S1B Sb5A 128.81(15) . 1_655 ?
Pb1B S1B Pb5A 128.81(15) . 1_655 ?
Pb1B S1B Pb6B 137.10(18) . . ?
Pb2A S1B Pb1A 89.92(16) 1_655 1_655 ?
Pb2A S1B Pb1B 153.3(2) 1_655 . ?
Pb2A S1B Sb5A 137.25(18) 1_655 . ?
Pb2A S1B Sb5A 64.08(11) 1_655 1_655 ?
Pb2A S1B Pb5A 64.08(11) 1_655 1_655 ?
Pb2A S1B Pb6B 64.39(11) 1_655 . ?
Pb2B S1B Pb1A 152.3(2) . 1_655 ?
Pb2B S1B Pb1B 92.38(16) . . ?
Pb2B S1B Pb2A 84.71(14) . 1_655 ?
Pb2B S1B Sb5A 64.91(11) . . ?
Pb2B S1B Sb5A 136.98(17) . 1_655 ?
Pb2B S1B Pb5A 136.98(17) . 1_655 ?
Pb2B S1B Pb6B 64.31(11) . . ?
Sb5A S1B Sb5A 119.39(12) . 1_655 ?
Sb5A S1B Pb5A 119.4 . 1_655 ?
Pb5A S1B Sb5A 0.0 1_655 1_655 ?
Sb5B S1B Pb1A 98.14(18) . 1_655 ?
Sb5B S1B Pb1B 95.75(18) . . ?
Sb5B S1B Pb2A 110.3(2) . 1_655 ?
Sb5B S1B Pb2B 109.2(2) . . ?
Sb5B S1B Sb5A 58.57(13) . . ?
Sb5B S1B Sb5A 60.94(13) . 1_655 ?
Sb5B S1B Pb5A 60.94(13) . 1_655 ?
Sb5B S1B Pb6B 63.09(13) . . ?
Pb6B S1B Sb5A 75.21(9) . . ?
Pb6B S1B Sb5A 75.35(9) . 1_655 ?
Pb6B S1B Pb5A 75.35(9) . 1_655 ?
Pb1A S2A Pb1B 49.91(6) . . ?
Pb1A S2A Sb9A 121.52(12) . . ?
Pb1B S2A Sb9A 121.92(12) . . ?
Pb2A S2A Pb1A 62.35(9) . . ?
Pb2A S2A Pb1B 94.60(12) . . ?
Pb2A S2A Sb8B 62.45(11) . 1_455 ?
Pb2A S2A Sb8B 131.00(16) . . ?
Pb2A S2A Sb9A 135.76(17) . . ?
Pb2B S2A Pb1A 94.84(12) . . ?
Pb2B S2A Pb1B 62.31(10) . . ?
Pb2B S2A Pb2A 80.77(14) . . ?
Pb2B S2A Sb8B 62.57(11) . . ?
Pb2B S2A Sb8B 130.09(16) . 1_455 ?
Pb2B S2A Sb9A 136.11(17) . . ?
Pb3A S2A Pb1A 62.88(10) . . ?
Pb3A S2A Pb1B 97.26(13) . . ?
Pb3A S2A Pb2A 91.77(17) . . ?
Pb3A S2A Pb2B 157.2(2) . . ?
Pb3A S2A Pb3B 84.53(15) . . ?
Pb3A S2A Sb8B 61.62(11) . 1_455 ?
Pb3A S2A Sb8B 133.88(17) . . ?
Pb3A S2A Sb9A 61.95(10) . . ?
Pb3B S2A Pb1A 94.80(13) . . ?
Pb3B S2A Pb1B 62.05(10) . . ?
Pb3B S2A Pb2A 155.50(19) . . ?
Pb3B S2A Pb2B 93.37(17) . . ?
Pb3B S2A Sb8B 133.66(17) . 1_455 ?
Pb3B S2A Sb8B 63.34(11) . . ?
Pb3B S2A Sb9A 62.41(10) . . ?
Sb8A S2A Pb1A 154.3(2) . . ?
Sb8A S2A Pb1B 153.9(2) . . ?
Sb8A S2A Pb2A 96.98(19) . . ?
Sb8A S2A Pb2B 96.57(18) . . ?
Sb8A S2A Pb3A 105.7(2) . . ?
Sb8A S2A Pb3B 107.3(2) . . ?
Sb8A S2A Sb8B 59.05(14) . 1_455 ?
Sb8A S2A Sb8B 59.36(13) . . ?
Sb8A S2A Sb9A 61.70(12) . . ?
Sb8B S2A Pb1A 145.52(14) . . ?
Sb8B S2A Pb1A 96.29(11) 1_455 . ?
Sb8B S2A Pb1B 146.17(14) 1_455 . ?
Sb8B S2A Pb1B 95.61(11) . . ?
Sb8B S2A Sb8B 118.15(11) 1_455 . ?
Sb8B S2A Sb9A 73.54(9) 1_455 . ?
Sb8B S2A Sb9A 73.68(9) . . ?
Pb1A S2B Pb1B 49.57(6) 1_655 . ?
Pb1A S2B Ag4B' 161.6(6) 1_655 2_656 ?
Pb1B S2B Ag4B' 139.1(6) . 2_656 ?
Pb2A S2B Pb1A 62.34(10) 1_655 1_655 ?
Pb2A S2B Pb1B 93.74(12) 1_655 . ?
Pb2A S2B Pb2B 80.56(14) 1_655 . ?
Pb2A S2B Ag4B' 122.8(6) 1_655 2_656 ?
Pb2A S2B Sb8A 61.40(10) 1_655 1_655 ?
Pb2A S2B Sb8A 128.81(17) 1_655 . ?
Pb2A S2B Sb9B 136.26(17) 1_655 . ?
Pb2B S2B Pb1A 95.30(13) . 1_655 ?
Pb2B S2B Pb1B 62.47(10) . . ?
Pb2B S2B Ag4B' 102.9(6) . 2_656 ?
Pb2B S2B Sb8A 60.67(11) . . ?
Pb2B S2B Sb8A 129.32(17) . 1_655 ?
Pb2B S2B Sb9B 135.73(18) . . ?
Pb3A S2B Pb1A 62.29(10) 1_655 1_655 ?
Pb3A S2B Pb1B 96.05(14) 1_655 . ?
Pb3A S2B Pb2A 92.98(17) 1_655 1_655 ?
Pb3A S2B Pb2B 156.8(2) 1_655 . ?
Pb3A S2B Pb3B 83.53(15) 1_655 . ?
Pb3A S2B Ag4B' 99.3(6) 1_655 2_656 ?
Pb3A S2B Sb8A 63.20(11) 1_655 1_655 ?
Pb3A S2B Sb8A 135.32(17) 1_655 . ?
Pb3A S2B Sb9B 61.98(10) 1_655 . ?
Pb3B S2B Pb1A 94.33(13) . 1_655 ?
Pb3B S2B Pb1B 61.90(10) . . ?
Pb3B S2B Pb2A 154.7(2) . 1_655 ?
Pb3B S2B Pb2B 92.80(17) . . ?
Pb3B S2B Ag4B' 82.4(6) . 2_656 ?
Pb3B S2B Sb8A 135.49(16) . 1_655 ?
Pb3B S2B Sb8A 65.13(11) . . ?
Pb3B S2B Sb9B 63.03(10) . . ?
Sb8A S2B Pb1A 95.09(11) 1_655 1_655 ?
Sb8A S2B Pb1A 145.58(13) . 1_655 ?
Sb8A S2B Pb1B 144.55(14) 1_655 . ?
Sb8A S2B Pb1B 96.06(11) . . ?
Sb8A S2B Ag4B' 75.3(6) 1_655 2_656 ?
Sb8A S2B Ag4B' 48.0(6) . 2_656 ?
Sb8A S2B Sb8A 119.05(12) . 1_655 ?
Sb8B S2B Pb1A 153.3(2) . 1_655 ?
Sb8B S2B Pb1B 157.1(2) . . ?
Sb8B S2B Pb2A 101.3(2) . 1_655 ?
Sb8B S2B Pb2B 102.8(2) . . ?
Sb8B S2B Pb3A 100.29(19) . 1_655 ?
Sb8B S2B Pb3B 104.0(2) . . ?
Sb8B S2B Ag4B' 21.6(6) . 2_656 ?
Sb8B S2B Sb8A 61.02(14) . . ?
Sb8B S2B Sb8A 58.29(13) . 1_655 ?
Sb8B S2B Sb9B 54.64(12) . . ?
Sb9B S2B Pb1A 121.43(13) . 1_655 ?
Sb9B S2B Pb1B 122.34(13) . . ?
Sb9B S2B Ag4B' 41.4(5) . 2_656 ?
Sb9B S2B Sb8A 75.05(9) . 1_655 ?
Sb9B S2B Sb8A 75.27(9) . . ?
Pb1A S3A Pb1B 82.20(14) 1_655 . ?
Pb1A S3A Sb10A 64.42(11) 1_655 1_655 ?
Pb1A S3A Sb10A 135.53(16) 1_655 . ?
Pb1A S3A Pb10A 64.42(11) 1_655 1_655 ?
Pb1A S3A Sb11B 62.77(10) 1_655 . ?
Pb1A S3A Pb11B 66.0(8) 1_655 . ?
Pb1B S3A Sb10A 134.54(16) . 1_655 ?
Pb1B S3A Sb10A 65.91(11) . . ?
Pb1B S3A Pb10A 134.54(16) . 1_655 ?
Pb1B S3A Sb11B 63.00(10) . . ?
Pb1B S3A Pb11B 57.0(9) . . ?
Pb3A S3A Pb1A 90.06(17) 1_655 1_655 ?
Pb3A S3A Pb1B 152.3(2) 1_655 . ?
Pb3A S3A Sb10A 61.84(11) 1_655 1_655 ?
Pb3A S3A Sb10A 132.10(16) 1_655 . ?
Pb3A S3A Pb10A 61.84(11) 1_655 1_655 ?
Pb3A S3A Sb11B 135.36(18) 1_655 . ?
Pb3A S3A Pb11B 141.9(10) 1_655 . ?
Pb3B S3A Pb1A 154.4(2) . 1_655 ?
Pb3B S3A Pb1B 91.11(17) . . ?
Pb3B S3A Pb3A 84.49(14) . 1_655 ?
Pb3B S3A Sb10A 131.92(16) . 1_655 ?
Pb3B S3A Sb10A 60.30(11) . . ?
Pb3B S3A Pb10A 131.92(16) . 1_655 ?
Pb3B S3A Sb11B 134.84(18) . . ?
Pb3B S3A Pb11B 129.6(10) . . ?
Sb10A S3A Sb10A 118.11(12) . 1_655 ?
Sb10A S3A Pb10A 118.1 . 1_655 ?
Sb10A S3A Pb11B 70.7(9) . . ?
Sb10A S3A Pb11B 80.7(10) 1_655 . ?
Pb10A S3A Sb10A 0.0 1_655 1_655 ?
Pb10A S3A Pb11B 80.7(10) 1_655 . ?
Sb10B S3A Pb1A 100.97(19) . 1_655 ?
Sb10B S3A Pb1B 104.33(19) . . ?
Sb10B S3A Pb3A 103.2(2) . 1_655 ?
Sb10B S3A Pb3B 104.6(2) . . ?
Sb10B S3A Sb10A 57.11(13) . 1_655 ?
Sb10B S3A Sb10A 61.25(14) . . ?
Sb10B S3A Pb10A 57.11(13) . 1_655 ?
Sb10B S3A Sb11B 54.15(11) . . ?
Sb10B S3A Pb11B 56.9(7) . . ?
Sb11B S3A Sb10A 74.22(10) . 1_655 ?
Sb11B S3A Sb10A 75.06(10) . . ?
Sb11B S3A Pb10A 74.22(10) . 1_655 ?
Sb11B S3A Pb11B 6.5(9) . . ?
Pb1A S3B Pb1B 83.31(14) . . ?
Pb1A S3B Pb3A 90.16(16) . . ?
Pb1A S3B Sb10B 134.35(16) . . ?
Pb1A S3B Sb10B 63.23(11) . 1_455 ?
Pb1A S3B Pb10B 63.23(11) . 1_455 ?
Pb1A S3B Sb11A 64.03(10) . . ?
Pb1B S3B Pb3A 151.7(2) . . ?
Pb1B S3B Sb10B 133.78(16) . 1_455 ?
Pb1B S3B Sb10B 63.09(11) . . ?
Pb1B S3B Pb10B 133.78(16) . 1_455 ?
Pb1B S3B Sb11A 60.02(9) . . ?
Pb3A S3B Sb10B 133.86(16) . . ?
Pb3A S3B Sb10B 64.00(11) . 1_455 ?
Pb3A S3B Pb10B 64.00(11) . 1_455 ?
Pb3A S3B Sb11A 139.60(17) . . ?
Pb3B S3B Pb1A 153.5(2) . . ?
Pb3B S3B Pb1B 90.82(16) . . ?
Pb3B S3B Pb3A 82.85(13) . . ?
Pb3B S3B Sb10B 133.08(16) . 1_455 ?
Pb3B S3B Sb10B 62.07(11) . . ?
Pb3B S3B Pb10B 133.08(16) . 1_455 ?
Pb3B S3B Sb11A 133.67(17) . . ?
Sb10A S3B Pb1A 107.7(2) . . ?
Sb10A S3B Pb1B 107.3(2) . . ?
Sb10A S3B Pb3A 100.90(19) . . ?
Sb10A S3B Pb3B 98.75(19) . . ?
Sb10A S3B Sb10B 59.87(13) . . ?
Sb10A S3B Sb10B 59.65(13) . 1_455 ?
Sb10A S3B Pb10B 59.65(13) . 1_455 ?
Sb10A S3B Sb11A 62.66(12) . . ?
Sb10B S3B Sb10B 119.28(12) 1_455 . ?
Sb10B S3B Sb11A 72.35(9) . . ?
Sb10B S3B Sb11A 76.37(9) 1_455 . ?
Pb10B S3B Sb10B 0.0 1_455 1_455 ?
Pb10B S3B Sb10B 119.3 1_455 . ?
Pb10B S3B Sb11A 76.37(9) 1_455 . ?
Pb1A S4A Pb1B 88.24(17) . . ?
Pb1A S4A Ag4B 156.4(2) . . ?
Pb1A S4A Ag4B' 162.2(7) . . ?
Pb1A S4A Sb5A 70.42(13) . . ?
Pb1A S4A Pb11B 136.5(8) . . ?
Pb1A S4A Ag12A 132.8(2) . . ?
Pb1B S4A Ag4B 77.89(18) . . ?
Pb1B S4A Ag4B' 78.3(7) . . ?
Pb1B S4A Sb5A 70.25(12) . . ?
Pb1B S4A Pb11B 64.1(8) . . ?
Pb1B S4A Ag12A 131.3(2) . . ?
Pb4A S4A Pb1A 89.4(2) . . ?
Pb4A S4A Pb1B 160.1(2) . . ?
Pb4A S4A Ag4B 97.2(2) . . ?
Pb4A S4A Ag4B' 99.3(7) . . ?
Pb4A S4A Sb5A 90.40(16) . . ?
Pb4A S4A Pb11B 127.8(8) . . ?
Pb4A S4A Ag12A 61.77(12) . . ?
Sb4A S4A Pb1A 119.8(4) . . ?
Sb4A S4A Pb1B 137.2(4) . . ?
Sb4A S4A Pb4A 33.4(3) . . ?
Sb4A S4A Ag4B 63.8(3) . . ?
Sb4A S4A Ag4B' 66.2(8) . . ?
Sb4A S4A Sb5A 88.4(3) . . ?
Sb4A S4A Sb11A 94.1(3) . . ?
Sb4A S4A Pb11B 102.7(8) . . ?
Sb4A S4A Ag12A 51.5(2) . . ?
Ag4B S4A Ag4B' 7.3(7) . . ?
Ag4B S4A Sb5A 86.87(16) . . ?
Ag4B S4A Pb11B 52.4(8) . . ?
Ag4B S4A Ag12A 69.20(14) . . ?
Ag4B' S4A Sb5A 93.9(7) . . ?
Ag4B' S4A Pb11B 46.0(10) . . ?
Ag4B' S4A Ag12A 64.7(7) . . ?
Sb5A S4A Pb11B 123.0(8) . . ?
Sb5A S4A Ag12A 139.04(15) . . ?
Sb11A S4A Pb1A 113.5(2) . . ?
Sb11A S4A Pb1B 103.9(2) . . ?
Sb11A S4A Pb4A 95.1(2) . . ?
Sb11A S4A Ag4B 88.6(2) . . ?
Sb11A S4A Ag4B' 81.4(7) . . ?
Sb11A S4A Sb5A 173.2(3) . . ?
Sb11A S4A Pb11B 50.3(8) . . ?
Sb11A S4A Ag12A 42.61(12) . . ?
Pb11B S4A Ag12A 67.5(8) . . ?
Pb1A S4B Pb1B 86.48(16) 1_655 . ?
Pb1A S4B Sb4A 78.06(19) 1_655 1_655 ?
Pb1A S4B Sb5B 72.03(12) 1_655 . ?
Pb1A S4B Ag12B 135.8(2) 1_655 . ?
Pb1B S4B Sb4A 156.9(2) . 1_655 ?
Pb1B S4B Sb5B 68.53(12) . . ?
Pb1B S4B Ag12B 129.1(2) . . ?
Pb4A S4B Pb1A 88.0(2) 1_655 1_655 ?
Pb4A S4B Pb1B 159.4(2) 1_655 . ?
Pb4A S4B Sb4A 10.26(14) 1_655 1_655 ?
Pb4A S4B Sb5B 90.88(16) 1_655 . ?
Pb4A S4B Ag12B 66.38(13) 1_655 . ?
Sb4A S4B Ag12B 72.95(16) 1_655 . ?
Ag4B S4B Pb1A 154.6(3) . 1_655 ?
Ag4B S4B Pb1B 90.4(3) . . ?
Ag4B S4B Pb4A 86.2(2) . 1_655 ?
Ag4B S4B Sb4A 96.3(3) . 1_655 ?
Ag4B S4B Sb5B 83.35(19) . . ?
Ag4B S4B Ag12B 62.67(18) . . ?
Cu4B S4B Pb1A 134.8(10) . 1_655 ?
Cu4B S4B Pb1B 124.0(9) . . ?
Cu4B S4B Pb4A 51.2(10) . 1_655 ?
Cu4B S4B Sb4A 61.4(10) . 1_655 ?
Cu4B S4B Ag4B 35.1(9) . . ?
Cu4B S4B Ag4B' 21.0(12) . . ?
Cu4B S4B Sb5B 88.2(8) . . ?
Cu4B S4B Sb11B 101.8(8) . . ?
Cu4B S4B Pb11B 95.3(16) . . ?
Cu4B S4B Ag12B 51.1(8) . . ?
Ag4B' S4B Pb1A 155.1(13) . 1_655 ?
Ag4B' S4B Pb1B 108.0(13) . . ?
Ag4B' S4B Pb4A 71.3(13) . 1_655 ?
Ag4B' S4B Sb4A 81.6(13) . 1_655 ?
Ag4B' S4B Ag4B 18.2(12) . . ?
Ag4B' S4B Sb5B 94.1(11) . . ?
Ag4B' S4B Sb11B 93.8(11) . . ?
Ag4B' S4B Ag12B 47.6(11) . . ?
Sb5B S4B Sb4A 90.28(17) . 1_655 ?
Sb5B S4B Ag12B 139.20(15) . . ?
Sb11B S4B Pb1A 103.0(2) . 1_655 ?
Sb11B S4B Pb1B 102.0(2) . . ?
Sb11B S4B Pb4A 98.6(2) . 1_655 ?
Sb11B S4B Sb4A 98.1(2) . 1_655 ?
Sb11B S4B Ag4B 102.3(3) . . ?
Sb11B S4B Sb5B 169.2(2) . . ?
Sb11B S4B Ag12B 50.73(13) . . ?
Pb11B S4B Pb1A 115.0(18) . 1_655 ?
Pb11B S4B Pb1B 96.6(15) . . ?
Pb11B S4B Pb4A 103.7(15) . 1_655 ?
Pb11B S4B Sb4A 105.4(16) . 1_655 ?
Pb11B S4B Ag4B 90.4(18) . . ?
Pb11B S4B Ag4B' 84(2) . . ?
Pb11B S4B Sb5B 163.7(18) . . ?
Pb11B S4B Sb11B 13.2(19) . . ?
Pb11B S4B Ag12B 46.1(13) . . ?
Pb2A S5A Pb2B 84.17(15) . . ?
Pb2A S5A Pb6B 132.65(16) . . ?
Pb2A S5A Pb6B 62.62(10) . 1_455 ?
Pb2A S5A Sb6B 62.62(10) . 1_455 ?
Pb2A S5A Sb8A 67.68(11) . . ?
Pb2A S5A Sb9B 137.09(18) . 4_576 ?
Pb2B S5A Pb6B 62.37(10) . . ?
Pb2B S5A Pb6B 133.41(15) . 1_455 ?
Pb2B S5A Sb6B 133.41(15) . 1_455 ?
Pb2B S5A Sb8A 66.27(11) . . ?
Pb2B S5A Sb9B 136.57(17) . 4_576 ?
Sb6A S5A Pb2A 98.53(18) . . ?
Sb6A S5A Pb2B 99.06(18) . . ?
Sb6A S5A Pb6B 58.83(13) . . ?
Sb6A S5A Pb6B 58.60(13) . 1_455 ?
Sb6A S5A Sb6B 58.60(13) . 1_455 ?
Sb6A S5A Pb7A 106.4(2) . . ?
Sb6A S5A Pb7B 106.6(2) . . ?
Sb6A S5A Sb8A 160.1(2) . . ?
Sb6A S5A Sb9B 67.44(14) . 4_576 ?
Pb6B S5A Pb6B 117.20(11) 1_455 . ?
Sb6B S5A Pb6B 117.2 1_455 . ?
Sb6B S5A Pb6B 0.0 1_455 1_455 ?
Pb7A S5A Pb2A 88.31(16) . . ?
Pb7A S5A Pb2B 154.3(2) . . ?
Pb7A S5A Pb6B 135.77(17) . . ?
Pb7A S5A Pb6B 61.46(11) . 1_455 ?
Pb7A S5A Sb6B 61.46(11) . 1_455 ?
Pb7A S5A Sb8A 88.11(13) . . ?
Pb7A S5A Sb9B 60.23(11) . 4_576 ?
Pb7B S5A Pb2A 154.5(2) . . ?
Pb7B S5A Pb2B 87.37(16) . . ?
Pb7B S5A Pb6B 135.94(18) . 1_455 ?
Pb7B S5A Pb6B 61.35(11) . . ?
Pb7B S5A Sb6B 135.94(18) . 1_455 ?
Pb7B S5A Pb7A 88.97(15) . . ?
Pb7B S5A Sb8A 86.86(13) . . ?
Pb7B S5A Sb9B 60.35(11) . 4_576 ?
Sb8A S5A Pb6B 121.01(13) . 1_455 ?
Sb8A S5A Pb6B 119.35(14) . . ?
Sb8A S5A Sb6B 121.01(13) . 1_455 ?
Sb8A S5A Sb9B 132.47(13) . 4_576 ?
Sb9B S5A Pb6B 76.18(9) 4_576 . ?
Sb9B S5A Pb6B 76.22(9) 4_576 1_455 ?
Sb9B S5A Sb6B 76.22(9) 4_576 1_455 ?
Pb2A S5B Sb6A 59.86(10) 1_655 1_655 ?
Pb2A S5B Sb6A 131.64(16) 1_655 . ?
Pb2A S5B Pb6A 59.86(10) 1_655 1_655 ?
Pb2A S5B Pb7A 90.57(18) 1_655 1_655 ?
Pb2A S5B Pb7B 159.8(2) 1_655 . ?
Pb2A S5B Sb8B 68.88(11) 1_655 . ?
Pb2A S5B Sb9A 133.72(18) 1_655 4_676 ?
Pb2B S5B Pb2A 86.98(15) . 1_655 ?
Pb2B S5B Sb6A 60.41(11) . . ?
Pb2B S5B Sb6A 131.62(16) . 1_655 ?
Pb2B S5B Pb6A 131.62(16) . 1_655 ?
Pb2B S5B Pb7A 159.1(2) . 1_655 ?
Pb2B S5B Pb7B 89.88(17) . . ?
Pb2B S5B Sb8B 70.21(11) . . ?
Pb2B S5B Sb9A 134.38(19) . 4_676 ?
Sb6A S5B Sb6A 115.22(12) 1_655 . ?
Pb6A S5B Sb6A 0.0 1_655 1_655 ?
Pb6A S5B Sb6A 115.2 1_655 . ?
Pb6B S5B Pb2A 101.88(18) . 1_655 ?
Pb6B S5B Pb2B 102.28(19) . . ?
Pb6B S5B Sb6A 57.76(11) . 1_655 ?
Pb6B S5B Sb6A 57.67(12) . . ?
Pb6B S5B Pb6A 57.76(11) . 1_655 ?
Pb6B S5B Pb7A 98.55(18) . 1_655 ?
Pb6B S5B Pb7B 98.28(19) . . ?
Pb6B S5B Sb8B 167.91(19) . . ?
Pb6B S5B Sb9A 56.63(11) . 4_676 ?
Pb7A S5B Sb6A 62.77(11) 1_655 1_655 ?
Pb7A S5B Sb6A 132.49(17) 1_655 . ?
Pb7A S5B Pb6A 62.77(11) 1_655 1_655 ?
Pb7A S5B Sb8B 89.54(14) 1_655 . ?
Pb7A S5B Sb9A 58.25(10) 1_655 4_676 ?
Pb7B S5B Sb6A 133.17(16) . 1_655 ?
Pb7B S5B Sb6A 61.91(11) . . ?
Pb7B S5B Pb6A 133.17(16) . 1_655 ?
Pb7B S5B Pb7A 85.28(15) . 1_655 ?
Pb7B S5B Sb8B 91.30(13) . . ?
Pb7B S5B Sb9A 58.88(10) . 4_676 ?
Sb8B S5B Sb6A 119.69(14) . 1_655 ?
Sb8B S5B Sb6A 122.15(13) . . ?
Sb8B S5B Pb6A 119.69(14) . 1_655 ?
Sb8B S5B Sb9A 135.39(13) . 4_676 ?
Sb9A S5B Sb6A 75.03(9) 4_676 . ?
Sb9A S5B Sb6A 74.90(9) 4_676 1_655 ?
Sb9A S5B Pb6A 74.90(9) 4_676 1_655 ?
Pb3A S6A Pb6B 135.41(16) . 4_575 ?
Pb3A S6A Sb6B 135.41(16) . 4_575 ?
Pb3A S6A Pb7B 91.28(16) . 4_575 ?
Pb3A S6A Sb8A 62.11(10) . . ?
Pb3A S6A Sb9B 61.51(11) . 1_455 ?
Pb3A S6A Sb9B 133.75(16) . . ?
Pb3A S6A Sb10A 69.36(11) . . ?
Pb3B S6A Pb3A 85.13(14) . . ?
Pb3B S6A Pb6B 136.02(17) . 4_575 ?
Pb3B S6A Sb6B 136.02(17) . 4_575 ?
Pb3B S6A Pb7B 155.8(2) . 4_575 ?
Pb3B S6A Sb8A 63.89(10) . . ?
Pb3B S6A Sb9B 62.67(10) . . ?
Pb3B S6A Sb9B 135.27(17) . 1_455 ?
Pb3B S6A Sb10A 66.70(10) . . ?
Pb6B S6A Sb6B 0.00(3) 4_575 4_575 ?
Pb7A S6A Pb3A 157.8(2) 4_675 . ?
Pb7A S6A Pb3B 90.01(16) 4_675 . ?
Pb7A S6A Pb6B 58.61(9) 4_675 4_575 ?
Pb7A S6A Sb6B 58.61(9) 4_675 4_575 ?
Pb7A S6A Pb7B 84.35(15) 4_675 4_575 ?
Pb7A S6A Sb8A 133.79(17) 4_675 . ?
Pb7A S6A Sb9B 131.91(16) 4_675 1_455 ?
Pb7A S6A Sb9B 60.24(10) 4_675 . ?
Pb7A S6A Sb10A 88.86(14) 4_675 . ?
Pb7B S6A Pb6B 58.34(9) 4_575 4_575 ?
Pb7B S6A Sb6B 58.34(9) 4_575 4_575 ?
Pb7B S6A Sb8A 134.19(17) 4_575 . ?
Pb7B S6A Sb9B 131.53(16) 4_575 . ?
Pb7B S6A Sb9B 60.37(10) 4_575 1_455 ?
Pb7B S6A Sb10A 89.64(13) 4_575 . ?
Sb8A S6A Pb6B 114.44(11) . 4_575 ?
Sb8A S6A Sb6B 114.44(11) . 4_575 ?
Sb9A S6A Pb3A 108.4(2) . . ?
Sb9A S6A Pb3B 110.1(2) . . ?
Sb9A S6A Pb6B 49.81(11) . 4_575 ?
Sb9A S6A Sb6B 49.81(11) . 4_575 ?
Sb9A S6A Pb7A 93.56(18) . 4_675 ?
Sb9A S6A Pb7B 93.77(17) . 4_575 ?
Sb9A S6A Sb8A 64.63(13) . . ?
Sb9A S6A Sb9B 59.86(13) . . ?
Sb9A S6A Sb9B 60.48(13) . 1_455 ?
Sb9A S6A Sb10A 176.0(2) . . ?
Sb9B S6A Pb6B 74.53(8) . 4_575 ?
Sb9B S6A Pb6B 74.63(8) 1_455 4_575 ?
Sb9B S6A Sb6B 74.63(8) 1_455 4_575 ?
Sb9B S6A Sb6B 74.53(8) . 4_575 ?
Sb9B S6A Sb8A 73.72(9) . . ?
Sb9B S6A Sb8A 73.96(9) 1_455 . ?
Sb9B S6A Sb9B 119.66(12) 1_455 . ?
Sb10A S6A Pb6B 134.12(13) . 4_575 ?
Sb10A S6A Sb6B 134.12(13) . 4_575 ?
Sb10A S6A Sb8A 111.43(12) . . ?
Sb10A S6A Sb9B 119.01(13) . . ?
Sb10A S6A Sb9B 119.84(13) . 1_455 ?
Pb3A S6B Sb6A 134.75(18) 1_655 4_675 ?
Pb3A S6B Pb6A 134.75(18) 1_655 4_675 ?
Pb3A S6B Sb8B 60.93(10) 1_655 . ?
Pb3A S6B Sb9A 135.43(17) 1_655 . ?
Pb3A S6B Sb9A 64.16(11) 1_655 1_655 ?
Pb3A S6B Sb10B 68.11(10) 1_655 . ?
Pb3B S6B Pb3A 84.86(14) . 1_655 ?
Pb3B S6B Sb6A 135.84(17) . 4_675 ?
Pb3B S6B Pb6A 135.84(17) . 4_675 ?
Pb3B S6B Sb8B 64.18(11) . . ?
Pb3B S6B Sb9A 137.10(17) . 1_655 ?
Pb3B S6B Sb9A 65.56(12) . . ?
Pb3B S6B Sb10B 67.94(10) . . ?
Sb6A S6B Pb6A 0.00(5) 4_675 4_675 ?
Pb7A S6B Pb3A 161.2(2) 4_675 1_655 ?
Pb7A S6B Pb3B 89.82(18) 4_675 . ?
Pb7A S6B Sb6A 58.33(9) 4_675 4_675 ?
Pb7A S6B Pb6A 58.33(9) 4_675 4_675 ?
Pb7A S6B Pb7B 87.68(16) 4_675 4_675 ?
Pb7A S6B Sb8B 131.82(18) 4_675 . ?
Pb7A S6B Sb9A 56.06(10) 4_675 . ?
Pb7A S6B Sb9A 128.52(16) 4_675 1_655 ?
Pb7A S6B Sb10B 93.21(14) 4_675 . ?
Pb7B S6B Pb3A 90.96(18) 4_675 1_655 ?
Pb7B S6B Pb3B 159.3(2) 4_675 . ?
Pb7B S6B Sb6A 57.71(9) 4_675 4_675 ?
Pb7B S6B Pb6A 57.71(9) 4_675 4_675 ?
Pb7B S6B Sb8B 130.40(17) 4_675 . ?
Pb7B S6B Sb9A 55.94(10) 4_675 1_655 ?
Pb7B S6B Sb9A 127.99(15) 4_675 . ?
Pb7B S6B Sb10B 91.67(14) 4_675 . ?
Sb8B S6B Sb6A 112.96(11) . 4_675 ?
Sb8B S6B Pb6A 112.96(11) . 4_675 ?
Sb8B S6B Sb9A 75.97(9) . . ?
Sb8B S6B Sb9A 74.67(9) . 1_655 ?
Sb9A S6B Sb6A 70.98(8) 1_655 4_675 ?
Sb9A S6B Sb6A 71.05(8) . 4_675 ?
Sb9A S6B Pb6A 71.05(8) . 4_675 ?
Sb9A S6B Pb6A 70.98(8) 1_655 4_675 ?
Sb9A S6B Sb9A 116.57(11) . 1_655 ?
Sb9B S6B Pb3A 99.26(19) . 1_655 ?
Sb9B S6B Pb3B 102.1(2) . . ?
Sb9B S6B Sb6A 59.79(12) . 4_675 ?
Sb9B S6B Pb6A 59.79(12) . 4_675 ?
Sb9B S6B Pb7A 99.45(19) . 4_675 ?
Sb9B S6B Pb7B 98.6(2) . 4_675 ?
Sb9B S6B Sb8B 53.17(11) . . ?
Sb9B S6B Sb9A 58.34(13) . 1_655 ?
Sb9B S6B Sb9A 58.92(13) . . ?
Sb9B S6B Sb10B 164.0(2) . . ?
Sb10B S6B Sb6A 136.12(13) . 4_675 ?
Sb10B S6B Pb6A 136.12(13) . 4_675 ?
Sb10B S6B Sb8B 110.87(12) . . ?
Sb10B S6B Sb9A 122.85(14) . . ?
Sb10B S6B Sb9A 119.91(14) . 1_655 ?
Pb4A S7A Sb4A 29.4(2) . . ?
Pb4A S7A Ag4B' 52.9(8) . 1_455 ?
Pb4A S7A Sb8A 66.09(18) . 2_546 ?
Pb4A S7A Sb10B 166.9(3) . 3_666 ?
Pb4A S7A Pb10B 166.9(3) . 3_666 ?
Pb4A S7A Sb11A 90.0(3) . . ?
Pb4A S7A Sb11B 91.3(2) . 1_455 ?
Pb4A S7A Pb11B 90.0(10) . 1_455 ?
Pb4A S7A Ag12B 107.8(3) . 1_455 ?
Sb4A S7A Ag4B' 80.9(8) . 1_455 ?
Sb4A S7A Sb8A 64.6(2) . 2_546 ?
Sb4A S7A Sb10B 155.0(3) . 3_666 ?
Sb4A S7A Pb10B 155.0(3) . 3_666 ?
Sb4A S7A Pb11B 116.7(10) . 1_455 ?
Sb8A S7A Ag4B' 68.0(7) 2_546 1_455 ?
Sb10B S7A Ag4B' 123.5(8) 3_666 1_455 ?
Sb10B S7A Sb8A 126.0(2) 3_666 2_546 ?
Pb10B S7A Ag4B' 123.5(8) 3_666 1_455 ?
Pb10B S7A Sb8A 126.0(2) 3_666 2_546 ?
Pb10B S7A Sb10B 0.0 3_666 3_666 ?
Sb11A S7A Sb4A 73.0(3) . . ?
Sb11A S7A Ag4B' 131.8(7) . 1_455 ?
Sb11A S7A Sb8A 129.2(3) . 2_546 ?
Sb11A S7A Sb10B 85.1(2) . 3_666 ?
Sb11A S7A Pb10B 85.1(2) . 3_666 ?
Sb11A S7A Sb11B 93.6(2) . 1_455 ?
Sb11A S7A Pb11B 103.1(14) . 1_455 ?
Sb11B S7A Sb4A 115.6(3) 1_455 . ?
Sb11B S7A Ag4B' 62.2(7) 1_455 1_455 ?
Sb11B S7A Sb8A 129.0(3) 1_455 2_546 ?
Sb11B S7A Sb10B 76.9(2) 1_455 3_666 ?
Sb11B S7A Pb10B 76.9(2) 1_455 3_666 ?
Sb11B S7A Pb11B 9.6(13) 1_455 1_455 ?
Pb11B S7A Ag4B' 54.6(14) 1_455 1_455 ?
Pb11B S7A Sb8A 120.0(13) 1_455 2_546 ?
Pb11B S7A Sb10B 79.4(10) 1_455 3_666 ?
Pb11B S7A Pb10B 79.4(10) 1_455 3_666 ?
Ag12A S7A Pb4A 109.3(3) . . ?
Ag12A S7A Sb4A 81.7(3) . . ?
Ag12A S7A Ag4B' 140.3(8) . 1_455 ?
Ag12A S7A Sb8A 72.36(19) . 2_546 ?
Ag12A S7A Sb10B 81.2(2) . 3_666 ?
Ag12A S7A Pb10B 81.2(2) . 3_666 ?
Ag12A S7A Sb11A 75.0(2) . . ?
Ag12A S7A Sb11B 156.1(4) . 1_455 ?
Ag12A S7A Pb11B 160.6(11) . 1_455 ?
Ag12A S7A Ag12B 107.7(3) . 1_455 ?
Ag12B S7A Sb4A 127.6(4) 1_455 . ?
Ag12B S7A Ag4B' 58.8(8) 1_455 1_455 ?
Ag12B S7A Sb8A 69.60(18) 1_455 2_546 ?
Ag12B S7A Sb10B 75.2(2) 1_455 3_666 ?
Ag12B S7A Pb10B 75.2(2) 1_455 3_666 ?
Ag12B S7A Sb11A 159.2(4) 1_455 . ?
Ag12B S7A Sb11B 75.8(2) 1_455 1_455 ?
Ag12B S7A Pb11B 67.2(13) 1_455 1_455 ?
Sb4A S7B Sb8B 68.3(2) . 2_646 ?
Sb4A S7B Sb10A 137.7(3) . 3_666 ?
Sb4A S7B Pb10A 137.7(3) . 3_666 ?
Ag4B S7B Sb4A 61.0(3) . . ?
Ag4B S7B Sb8B 68.8(2) . 2_646 ?
Ag4B S7B Sb10A 158.0(3) . 3_666 ?
Ag4B S7B Pb10A 158.0(3) . 3_666 ?
Ag4B S7B Sb11B 82.0(2) . . ?
Ag4B S7B Pb11B 82.2(12) . . ?
Ag4B S7B Ag12B 98.8(3) . . ?
Ag4B' S7B Sb4A 76.6(13) . . ?
Ag4B' S7B Ag4B 17.7(12) . . ?
Ag4B' S7B Sb8B 65.1(11) . 2_646 ?
Ag4B' S7B Sb10A 145.3(13) . 3_666 ?
Ag4B' S7B Pb10A 145.3(13) . 3_666 ?
Ag4B' S7B Sb11A 120.3(11) . . ?
Ag4B' S7B Sb11B 75.7(12) . . ?
Ag4B' S7B Pb11B 77.1(17) . . ?
Ag4B' S7B Ag12A 137.0(12) . . ?
Ag4B' S7B Ag12B 81.1(12) . . ?
Sb8B S7B Sb10A 124.33(19) 2_646 3_666 ?
Sb8B S7B Pb10A 124.33(19) 2_646 3_666 ?
Pb10A S7B Sb10A 0.0 3_666 3_666 ?
Sb11A S7B Sb4A 73.3(2) . . ?
Sb11A S7B Ag4B 105.4(3) . . ?
Sb11A S7B Sb8B 138.6(3) . 2_646 ?
Sb11A S7B Sb10A 76.6(2) . 3_666 ?
Sb11A S7B Pb10A 76.6(2) . 3_666 ?
Sb11A S7B Sb11B 84.2(2) . . ?
Sb11A S7B Pb11B 80.2(14) . . ?
Sb11A S7B Ag12A 82.6(2) . . ?
Sb11A S7B Ag12B 142.0(3) . . ?
Sb11B S7B Sb4A 128.0(3) . . ?
Sb11B S7B Sb8B 132.4(2) . 2_646 ?
Sb11B S7B Sb10A 76.45(17) . 3_666 ?
Sb11B S7B Pb10A 76.45(17) . 3_666 ?
Pb11B S7B Sb4A 125.3(12) . . ?
Pb11B S7B Sb8B 135.7(13) . 2_646 ?
Pb11B S7B Sb10A 76.6(11) . 3_666 ?
Pb11B S7B Pb10A 76.6(11) . 3_666 ?
Pb11B S7B Sb11B 4.1(13) . . ?
Ag12A S7B Sb4A 76.5(3) . . ?
Ag12A S7B Ag4B 131.1(3) . . ?
Ag12A S7B Sb8B 73.98(18) . 2_646 ?
Ag12A S7B Sb10A 70.76(19) . 3_666 ?
Ag12A S7B Pb10A 70.76(19) . 3_666 ?
Ag12A S7B Sb11B 146.7(3) . . ?
Ag12A S7B Pb11B 145.8(12) . . ?
Ag12A S7B Ag12B 103.0(2) . . ?
Ag12B S7B Sb4A 144.7(3) . . ?
Ag12B S7B Sb8B 77.52(17) . 2_646 ?
Ag12B S7B Sb10A 70.31(18) . 3_666 ?
Ag12B S7B Pb10A 70.31(18) . 3_666 ?
Ag12B S7B Sb11B 70.61(18) . . ?
Ag12B S7B Pb11B 74.6(13) . . ?
Pb1A S8A Sb4A 86.0(2) . . ?
Pb1A S8A Ag4B 86.87(14) . 1_455 ?
Pb1A S8A Ag4B' 86.1(6) . 1_455 ?
Pb1A S8A Pb6B 150.63(17) . 3_667 ?
Pb1A S8A Sb6B 150.63(17) . 3_667 ?
Pb1A S8A Sb9A 147.1(2) . 2_546 ?
Pb4A S8A Pb1A 79.91(14) . . ?
Pb4A S8A Sb4A 25.05(17) . . ?
Pb4A S8A Ag4B 53.51(13) . 1_455 ?
Pb4A S8A Ag4B' 43.4(7) . 1_455 ?
Pb4A S8A Pb6B 129.28(16) . 3_667 ?
Pb4A S8A Sb6B 129.28(16) . 3_667 ?
Pb4A S8A Sb9A 67.23(12) . 2_546 ?
Sb4A S8A Ag4B 77.8(2) . 1_455 ?
Sb4A S8A Ag4B' 67.7(7) . 1_455 ?
Sb4A S8A Pb6B 118.9(2) . 3_667 ?
Sb4A S8A Sb6B 118.9(2) . 3_667 ?
Ag4B' S8A Ag4B 10.1(7) 1_455 1_455 ?
Sb5A S8A Pb1A 93.36(17) . . ?
Sb5A S8A Pb4A 123.8(2) . . ?
Sb5A S8A Sb4A 99.4(3) . . ?
Sb5A S8A Ag4B 177.2(2) . 1_455 ?
Sb5A S8A Ag4B' 167.1(7) . 1_455 ?
Sb5A S8A Pb6B 68.68(13) . 3_667 ?
Sb5A S8A Sb6B 68.68(13) . 3_667 ?
Sb5A S8A Sb9A 105.26(19) . 2_546 ?
Sb5B S8A Pb1A 98.29(19) 1_455 . ?
Sb5B S8A Pb4A 130.1(2) 1_455 . ?
Sb5B S8A Sb4A 153.7(3) 1_455 . ?
Sb5B S8A Ag4B 76.57(18) 1_455 1_455 ?
Sb5B S8A Ag4B' 86.7(7) 1_455 1_455 ?
Sb5B S8A Sb5A 106.1(2) 1_455 . ?
Sb5B S8A Pb6B 66.84(14) 1_455 3_667 ?
Sb5B S8A Sb6B 66.84(14) 1_455 3_667 ?
Sb5B S8A Sb9A 102.1(2) 1_455 2_546 ?
Pb5B S8A Pb1A 98.29(19) 1_455 . ?
Pb5B S8A Pb4A 130.1(2) 1_455 . ?
Pb5B S8A Sb4A 153.7(3) 1_455 . ?
Pb5B S8A Ag4B 76.57(18) 1_455 1_455 ?
Pb5B S8A Ag4B' 86.7(7) 1_455 1_455 ?
Pb5B S8A Sb5A 106.1(2) 1_455 . ?
Pb5B S8A Sb5B 0.0 1_455 1_455 ?
Pb5B S8A Pb6B 66.84(14) 1_455 3_667 ?
Pb5B S8A Sb6B 66.84(14) 1_455 3_667 ?
Pb5B S8A Sb9A 102.1(2) 1_455 2_546 ?
Pb6B S8A Ag4B 112.22(15) 3_667 1_455 ?
Pb6B S8A Ag4B' 116.6(6) 3_667 1_455 ?
Sb6B S8A Ag4B 112.22(15) 3_667 1_455 ?
Sb6B S8A Ag4B' 116.6(6) 3_667 1_455 ?
Sb6B S8A Pb6B 0.0 3_667 3_667 ?
Sb9A S8A Sb4A 64.66(18) 2_546 . ?
Sb9A S8A Ag4B 73.28(13) 2_546 1_455 ?
Sb9A S8A Ag4B' 69.7(6) 2_546 1_455 ?
Sb9A S8A Pb6B 62.19(10) 2_546 3_667 ?
Sb9A S8A Sb6B 62.19(10) 2_546 3_667 ?
Pb1B S8B Sb4A 88.6(2) . . ?
Pb1B S8B Ag4B' 84.8(8) . . ?
Pb1B S8B Sb6A 146.72(18) . 3_667 ?
Pb1B S8B Pb6A 146.72(18) . 3_667 ?
Pb1B S8B Sb9A 124.63(18) . 2_646 ?
Pb1B S8B Sb9B 144.4(2) . 2_646 ?
Sb4A S8B Sb6A 113.1(2) . 3_667 ?
Sb4A S8B Pb6A 113.1(2) . 3_667 ?
Sb4A S8B Sb9A 105.11(18) . 2_646 ?
Ag4B S8B Pb1B 83.78(18) . . ?
Ag4B S8B Sb4A 50.0(2) . . ?
Ag4B S8B Ag4B' 8.3(9) . . ?
Ag4B S8B Sb6A 129.46(19) . 3_667 ?
Ag4B S8B Pb6A 129.46(19) . 3_667 ?
Ag4B S8B Sb9A 67.84(18) . 2_646 ?
Ag4B S8B Sb9B 62.34(14) . 2_646 ?
Ag4B' S8B Sb4A 58.2(10) . . ?
Ag4B' S8B Sb6A 127.8(8) . 3_667 ?
Ag4B' S8B Pb6A 127.8(8) . 3_667 ?
Ag4B' S8B Sb9A 61.1(9) . 2_646 ?
Sb5A S8B Pb1B 94.64(18) . . ?
Sb5A S8B Sb4A 88.3(2) . . ?
Sb5A S8B Ag4B 138.2(3) . . ?
Sb5A S8B Ag4B' 146.5(10) . . ?
Sb5A S8B Sb6A 62.78(12) . 3_667 ?
Sb5A S8B Pb6A 62.78(12) . 3_667 ?
Sb5A S8B Sb9A 138.06(19) . 2_646 ?
Sb5A S8B Sb9B 103.24(19) . 2_646 ?
Sb5B S8B Pb1B 96.40(19) . . ?
Sb5B S8B Sb4A 168.8(3) . . ?
Sb5B S8B Ag4B 120.5(3) . . ?
Sb5B S8B Ag4B' 112.2(10) . . ?
Sb5B S8B Sb5A 101.2(2) . . ?
Sb5B S8B Sb6A 67.18(14) . 3_667 ?
Sb5B S8B Pb6A 67.18(14) . 3_667 ?
Sb5B S8B Sb9A 63.86(14) . 2_646 ?
Sb5B S8B Sb9B 109.7(2) . 2_646 ?
Sb6A S8B Sb9A 75.49(10) 3_667 2_646 ?
Pb6A S8B Sb6A 0.0 3_667 3_667 ?
Pb6A S8B Sb9A 75.49(10) 3_667 2_646 ?
Sb9B S8B Sb4A 61.80(16) 2_646 . ?
Sb9B S8B Ag4B' 63.4(8) 2_646 . ?
Sb9B S8B Sb6A 68.25(11) 2_646 3_667 ?
Sb9B S8B Pb6A 68.25(11) 2_646 3_667 ?
Sb9B S8B Sb9A 54.21(9) 2_646 2_646 ?
Pb2A S9A Sb5B 137.60(18) . 3_667 ?
Pb2A S9A Sb5B 88.89(16) . 1_455 ?
Pb2A S9A Pb5B 88.89(16) . 1_455 ?
Pb2A S9A Pb6B 157.5(2) . 3_667 ?
Pb2A S9A Sb6B 157.5(2) . 3_667 ?
Sb5A S9A Pb2A 94.35(19) . . ?
Sb5A S9A Sb5B 84.82(16) . 1_455 ?
Sb5A S9A Sb5B 122.34(18) . 3_667 ?
Sb5A S9A Pb5B 84.82(16) . 1_455 ?
Sb5A S9A Pb6B 77.65(14) . 3_667 ?
Sb5A S9A Pb6B 167.5(2) . 1_455 ?
Sb5A S9A Sb6B 167.5(2) . 1_455 ?
Sb5A S9A Sb6B 77.65(14) . 3_667 ?
Sb5B S9A Sb5B 112.89(17) 1_455 3_667 ?
Sb5B S9A Pb6B 69.60(12) 1_455 3_667 ?
Sb5B S9A Sb6B 69.60(12) 1_455 3_667 ?
Pb5B S9A Sb5B 112.9 1_455 3_667 ?
Pb5B S9A Sb5B 0.0 1_455 1_455 ?
Pb5B S9A Pb6B 69.60(12) 1_455 3_667 ?
Pb5B S9A Sb6B 69.60(12) 1_455 3_667 ?
Sb6A S9A Pb2A 97.55(19) . . ?
Sb6A S9A Sb5A 92.8(2) . . ?
Sb6A S9A Sb5B 173.3(2) . 1_455 ?
Sb6A S9A Sb5B 63.24(14) . 3_667 ?
Sb6A S9A Pb5B 173.3(2) . 1_455 ?
Sb6A S9A Pb6B 97.4(2) . 1_455 ?
Sb6A S9A Pb6B 103.78(19) . 3_667 ?
Sb6A S9A Sb6B 103.78(19) . 3_667 ?
Sb6A S9A Sb6B 97.4(2) . 1_455 ?
Pb6B S9A Pb2A 91.43(17) 1_455 . ?
Pb6B S9A Sb5B 84.22(18) 1_455 1_455 ?
Pb6B S9A Sb5B 57.45(11) 1_455 3_667 ?
Pb6B S9A Sb5B 61.14(10) 3_667 3_667 ?
Pb6B S9A Pb5B 84.22(18) 1_455 1_455 ?
Pb6B S9A Pb6B 92.87(18) 1_455 3_667 ?
Pb6B S9A Sb6B 92.87(18) 1_455 3_667 ?
Sb6B S9A Pb2A 91.43(17) 1_455 . ?
Sb6B S9A Sb5B 61.14(10) 3_667 3_667 ?
Sb6B S9A Sb5B 84.22(18) 1_455 1_455 ?
Sb6B S9A Sb5B 57.45(11) 1_455 3_667 ?
Sb6B S9A Pb5B 84.22(18) 1_455 1_455 ?
Sb6B S9A Pb6B 92.9 1_455 3_667 ?
Sb6B S9A Pb6B 0.0 1_455 1_455 ?
Sb6B S9A Pb6B 0.0 3_667 3_667 ?
Sb6B S9A Sb6B 92.87(18) 1_455 3_667 ?
Pb2B S9B Pb5A 140.75(17) . 3_667 ?
Pb2B S9B Sb5B 88.13(17) . . ?
Pb2B S9B Sb6A 161.4(2) . 3_667 ?
Pb2B S9B Pb6A 161.4(2) . 3_667 ?
Sb5A S9B Pb2B 93.14(17) . . ?
Sb5A S9B Pb5A 118.9 . 3_667 ?
Sb5A S9B Sb5B 82.37(15) . . ?
Sb5A S9B Sb6A 76.32(14) . 3_667 ?
Sb5A S9B Pb6A 76.32(14) . 3_667 ?
Sb5A S9B Pb6B 167.7(2) . . ?
Sb5B S9B Pb5A 116.39(17) . 3_667 ?
Sb5B S9B Sb6A 75.40(13) . 3_667 ?
Sb5B S9B Pb6A 75.40(13) . 3_667 ?
Sb6A S9B Pb2B 97.24(19) . . ?
Sb6A S9B Sb5A 91.5(2) . . ?
Sb6A S9B Pb5A 56.98(9) 3_667 3_667 ?
Sb6A S9B Pb5A 62.40(14) . 3_667 ?
Sb6A S9B Sb5B 172.0(3) . . ?
Sb6A S9B Sb6A 98.3(2) . 3_667 ?
Sb6A S9B Pb6A 98.3 . 3_667 ?
Sb6A S9B Pb6B 99.3(2) . . ?
Pb6A S9B Pb5A 56.98(9) 3_667 3_667 ?
Pb6A S9B Sb6A 0.0 3_667 3_667 ?
Pb6B S9B Pb2B 91.45(17) . . ?
Pb6B S9B Pb5A 62.27(11) . 3_667 ?
Pb6B S9B Sb5B 86.39(18) . . ?
Pb6B S9B Sb6A 96.07(17) . 3_667 ?
Pb6B S9B Pb6A 96.07(17) . 3_667 ?
Ag4B S10A Ag4B' 9.0(6) 3_667 3_667 ?
Ag4B S10A Pb7B 128.74(16) 3_667 1_455 ?
Sb5B S10A Ag4B 65.59(11) 3_667 3_667 ?
Sb5B S10A Ag4B' 69.5(5) 3_667 3_667 ?
Sb5B S10A Pb7B 125.39(16) 3_667 1_455 ?
Pb5B S10A Ag4B 65.59(11) 3_667 3_667 ?
Pb5B S10A Ag4B' 69.5(5) 3_667 3_667 ?
Pb5B S10A Sb5B 0.0 3_667 3_667 ?
Pb5B S10A Pb7B 125.39(16) 3_667 1_455 ?
Sb6A S10A Ag4B 106.50(17) . 3_667 ?
Sb6A S10A Ag4B' 115.5(7) . 3_667 ?
Sb6A S10A Sb5B 75.02(13) . 3_667 ?
Sb6A S10A Pb5B 75.02(13) . 3_667 ?
Sb6A S10A Pb7B 124.75(16) . 1_455 ?
Pb6B S10A Ag4B 134.51(18) 1_455 3_667 ?
Pb6B S10A Ag4B' 132.6(6) 1_455 3_667 ?
Pb6B S10A Sb5B 74.75(13) 1_455 3_667 ?
Pb6B S10A Pb5B 74.75(13) 1_455 3_667 ?
Pb6B S10A Sb6A 82.79(15) 1_455 . ?
Pb6B S10A Pb7B 60.95(11) 1_455 1_455 ?
Pb6B S10A Sb9B 170.0(2) 1_455 4_576 ?
Sb6B S10A Ag4B 134.51(18) 1_455 3_667 ?
Sb6B S10A Ag4B' 132.6(6) 1_455 3_667 ?
Sb6B S10A Sb5B 74.75(13) 1_455 3_667 ?
Sb6B S10A Pb5B 74.75(13) 1_455 3_667 ?
Sb6B S10A Sb6A 82.79(15) 1_455 . ?
Sb6B S10A Pb6B 0.0 1_455 1_455 ?
Sb6B S10A Pb7B 60.95(11) 1_455 1_455 ?
Sb6B S10A Sb9B 170.0(2) 1_455 4_576 ?
Pb7A S10A Ag4B 127.52(18) . 3_667 ?
Pb7A S10A Ag4B' 125.0(5) . 3_667 ?
Pb7A S10A Sb5B 163.8(2) . 3_667 ?
Pb7A S10A Pb5B 163.8(2) . 3_667 ?
Pb7A S10A Sb6A 90.91(18) . . ?
Pb7A S10A Pb6B 95.90(18) . 1_455 ?
Pb7A S10A Sb6B 95.90(18) . 1_455 ?
Pb7A S10A Pb7B 56.73(10) . 1_455 ?
Pb7A S10A Sb9B 90.71(17) . 4_576 ?
Pb7B S10A Ag4B' 119.7(6) 1_455 3_667 ?
Sb9A S10A Ag4B 73.36(16) 4_576 3_667 ?
Sb9A S10A Ag4B' 64.4(7) 4_576 3_667 ?
Sb9A S10A Sb5B 97.39(19) 4_576 3_667 ?
Sb9A S10A Pb5B 97.39(19) 4_576 3_667 ?
Sb9A S10A Sb6A 171.3(2) 4_576 . ?
Sb9A S10A Pb6B 91.2(2) 4_576 1_455 ?
Sb9A S10A Sb6B 91.2(2) 4_576 1_455 ?
Sb9A S10A Pb7A 95.96(19) 4_576 . ?
Sb9A S10A Pb7B 56.23(12) 4_576 1_455 ?
Sb9A S10A Sb9B 95.59(19) 4_576 4_576 ?
Sb9B S10A Ag4B 42.08(10) 4_576 3_667 ?
Sb9B S10A Ag4B' 46.0(6) 4_576 3_667 ?
Sb9B S10A Sb5B 97.03(16) 4_576 3_667 ?
Sb9B S10A Pb5B 97.03(16) 4_576 3_667 ?
Sb9B S10A Sb6A 89.59(17) 4_576 . ?
Sb9B S10A Pb7B 129.07(16) 4_576 1_455 ?
Sb4A S10B Pb4A 17.37(13) 3_667 3_667 ?
Sb4A S10B Pb7A 108.93(18) 3_667 1_655 ?
Sb5A S10B Pb4A 69.90(10) 3_667 3_667 ?
Sb5A S10B Sb4A 70.88(15) 3_667 3_667 ?
Sb5A S10B Pb7A 130.57(17) 3_667 1_655 ?
Pb5A S10B Pb4A 69.90(10) 3_667 3_667 ?
Pb5A S10B Sb4A 70.88(15) 3_667 3_667 ?
Pb5A S10B Sb5A 0.0 3_667 3_667 ?
Pb5A S10B Pb7A 130.57(17) 3_667 1_655 ?
Sb6A S10B Pb4A 134.74(16) . 3_667 ?
Sb6A S10B Sb4A 124.4(2) . 3_667 ?
Sb6A S10B Sb5A 70.56(12) . 3_667 ?
Sb6A S10B Pb5A 70.56(12) . 3_667 ?
Sb6A S10B Pb7A 126.57(17) . 1_655 ?
Pb6B S10B Pb4A 107.33(16) . 3_667 ?
Pb6B S10B Sb4A 123.3(2) . 3_667 ?
Pb6B S10B Sb5A 76.74(14) . 3_667 ?
Pb6B S10B Pb5A 76.74(14) . 3_667 ?
Pb6B S10B Sb6A 83.91(16) . . ?
Pb6B S10B Pb7A 62.29(12) . 1_655 ?
Pb6B S10B Sb9B 169.5(2) . 4_576 ?
Pb7A S10B Pb4A 96.08(11) 1_655 3_667 ?
Pb7B S10B Pb4A 129.36(18) . 3_667 ?
Pb7B S10B Sb4A 126.2(2) . 3_667 ?
Pb7B S10B Sb5A 160.5(2) . 3_667 ?
Pb7B S10B Pb5A 160.5(2) . 3_667 ?
Pb7B S10B Sb6A 90.44(17) . . ?
Pb7B S10B Pb6B 97.35(19) . . ?
Pb7B S10B Pb7A 57.71(11) . 1_655 ?
Pb7B S10B Sb9B 89.94(17) . 4_576 ?
Sb9A S10B Pb4A 40.00(10) 4_676 3_667 ?
Sb9A S10B Sb4A 52.49(17) 4_676 3_667 ?
Sb9A S10B Sb5A 101.63(18) 4_676 3_667 ?
Sb9A S10B Pb5A 101.63(18) 4_676 3_667 ?
Sb9A S10B Sb6A 171.9(2) 4_676 . ?
Sb9A S10B Pb6B 92.3(2) 4_676 . ?
Sb9A S10B Pb7A 56.65(12) 4_676 1_655 ?
Sb9A S10B Pb7B 97.15(19) 4_676 . ?
Sb9A S10B Sb9B 94.3(2) 4_676 4_576 ?
Sb9B S10B Pb4A 73.12(12) 4_576 3_667 ?
Sb9B S10B Sb4A 56.10(16) 4_576 3_667 ?
Sb9B S10B Sb5A 93.92(16) 4_576 3_667 ?
Sb9B S10B Pb5A 93.92(16) 4_576 3_667 ?
Sb9B S10B Sb6A 88.57(17) 4_576 . ?
Sb9B S10B Pb7A 128.16(17) 4_576 1_655 ?
Pb2A S11A Pb2B 55.13(10) . . ?
Pb2A S11A Pb3A 61.81(11) . . ?
Pb2A S11A Pb4A 136.60(19) . 2_556 ?
Pb2A S11A Sb4A 134.7(2) . 2_556 ?
Pb2A S11A Pb7B 88.64(14) . . ?
Pb2A S11A Ag12B 126.16(19) . 2_656 ?
Pb2A S11A Ag12B 116.33(18) . 2_556 ?
Pb3A S11A Pb2B 74.20(9) . . ?
Pb3A S11A Pb7B 122.42(14) . . ?
Pb3A S11A Ag12B 107.26(13) . 2_556 ?
Pb4A S11A Pb2B 99.74(13) 2_556 . ?
Pb4A S11A Pb3A 78.32(10) 2_556 . ?
Pb4A S11A Pb7B 99.68(13) 2_556 . ?
Pb4A S11A Ag12B 90.26(11) 2_556 2_556 ?
Sb4A S11A Pb2B 113.8(2) 2_556 . ?
Sb4A S11A Pb3A 72.91(15) 2_556 . ?
Sb4A S11A Pb4A 18.22(14) 2_556 2_556 ?
Sb4A S11A Pb7B 117.5(2) 2_556 . ?
Sb4A S11A Ag12B 75.79(17) 2_556 2_556 ?
Sb4A S11A Ag12B 70.31(17) 2_556 2_656 ?
Pb7A S11A Pb2A 83.60(15) . . ?
Pb7A S11A Pb2B 89.66(14) . . ?
Pb7A S11A Pb3A 145.20(18) . . ?
Pb7A S11A Pb4A 135.64(19) . 2_556 ?
Pb7A S11A Sb4A 141.5(2) . 2_556 ?
Pb7A S11A Pb7B 55.57(10) . . ?
Pb7A S11A Ag12B 83.76(15) . 2_556 ?
Pb7A S11A Ag12B 90.88(15) . 2_656 ?
Pb7B S11A Pb2B 49.10(7) . . ?
Sb8A S11A Pb2A 97.6(2) . . ?
Sb8A S11A Pb2B 56.42(14) . . ?
Sb8A S11A Pb3A 60.49(14) . . ?
Sb8A S11A Pb4A 44.37(11) . 2_556 ?
Sb8A S11A Sb4A 57.44(18) . 2_556 ?
Sb8A S11A Pb7A 133.7(3) . . ?
Sb8A S11A Pb7B 78.19(17) . . ?
Sb8A S11A Sb8B 100.7(2) . 1_455 ?
Sb8A S11A Ag12B 51.37(14) . 2_656 ?
Sb8A S11A Ag12B 133.2(2) . 2_556 ?
Sb8B S11A Pb2A 92.9(2) 1_455 . ?
Sb8B S11A Pb2B 131.4(2) 1_455 . ?
Sb8B S11A Pb3A 57.77(12) 1_455 . ?
Sb8B S11A Pb4A 78.62(14) 1_455 2_556 ?
Sb8B S11A Sb4A 60.81(18) 1_455 2_556 ?
Sb8B S11A Pb7A 125.5(2) 1_455 . ?
Sb8B S11A Pb7B 178.3(2) 1_455 . ?
Sb8B S11A Ag12B 131.00(19) 1_455 2_656 ?
Sb8B S11A Ag12B 49.56(12) 1_455 2_556 ?
Ag12A S11A Pb2A 163.0(3) 2_556 . ?
Ag12A S11A Pb2B 133.6(2) 2_556 . ?
Ag12A S11A Pb3A 131.2(2) 2_556 . ?
Ag12A S11A Pb4A 60.13(15) 2_556 2_556 ?
Ag12A S11A Sb4A 59.51(19) 2_556 2_556 ?
Ag12A S11A Pb7A 82.11(19) 2_556 . ?
Ag12A S11A Pb7B 90.78(19) 2_556 . ?
Ag12A S11A Sb8A 98.8(2) 2_556 . ?
Ag12A S11A Sb8B 88.0(2) 2_556 1_455 ?
Ag12A S11A Ag12B 63.27(17) 2_556 2_656 ?
Ag12A S11A Ag12B 52.96(16) 2_556 2_556 ?
Ag12B S11A Pb2B 71.39(10) 2_656 . ?
Ag12B S11A Pb2B 169.95(15) 2_556 . ?
Ag12B S11A Pb3A 111.82(14) 2_656 . ?
Ag12B S11A Pb4A 52.99(8) 2_656 2_556 ?
Ag12B S11A Pb7B 47.26(7) 2_656 . ?
Ag12B S11A Pb7B 130.31(14) 2_556 . ?
Ag12B S11A Ag12B 116.16(14) 2_656 2_556 ?
Pb2A S11B Pb7A 48.72(6) . . ?
Pb2B S11B Pb2A 54.12(10) . . ?
Pb2B S11B Pb4A 133.73(16) . 2_556 ?
Pb2B S11B Ag4B 132.34(18) . 2_656 ?
Pb2B S11B Ag4B' 136.0(7) . 2_656 ?
Pb2B S11B Pb7A 88.26(13) . . ?
Pb2B S11B Ag12A 116.74(18) . 2_656 ?
Pb2B S11B Ag12A 122.07(18) . 2_556 ?
Pb4A S11B Pb2A 94.64(11) 2_556 . ?
Pb4A S11B Pb7A 94.08(12) 2_556 . ?
Ag4B S11B Pb2A 132.09(14) 2_656 . ?
Ag4B S11B Pb4A 43.57(9) 2_656 2_556 ?
Ag4B S11B Pb7A 133.63(15) 2_656 . ?
Ag4B' S11B Pb2A 128.4(8) 2_656 . ?
Ag4B' S11B Pb4A 37.9(8) 2_656 2_556 ?
Ag4B' S11B Ag4B 6.0(8) 2_656 2_656 ?
Ag4B' S11B Pb7A 127.8(8) 2_656 . ?
Ag4B' S11B Ag12A 84.2(8) 2_656 2_556 ?
Ag4B' S11B Ag12A 62.2(8) 2_656 2_656 ?
Pb7B S11B Pb2A 87.30(13) . . ?
Pb7B S11B Pb2B 83.20(14) . . ?
Pb7B S11B Pb4A 133.65(18) . 2_556 ?
Pb7B S11B Ag4B 136.21(17) . 2_656 ?
Pb7B S11B Ag4B' 136.3(7) . 2_656 ?
Pb7B S11B Pb7A 54.07(10) . . ?
Pb7B S11B Ag12A 85.00(13) . 2_656 ?
Pb7B S11B Ag12A 88.47(15) . 2_556 ?
Sb8A S11B Pb2A 56.40(13) . . ?
Sb8A S11B Pb2B 96.23(19) . . ?
Sb8A S11B Pb4A 40.16(10) . 2_556 ?
Sb8A S11B Ag4B 76.50(16) . 2_656 ?
Sb8A S11B Ag4B' 72.3(8) . 2_656 ?
Sb8A S11B Pb7A 77.86(17) . . ?
Sb8A S11B Pb7B 131.9(3) . . ?
Sb8A S11B Sb8B 101.6(2) . . ?
Sb8A S11B Ag12A 134.4(2) . 2_656 ?
Sb8A S11B Ag12A 51.35(13) . 2_556 ?
Sb8A S11B Ag12B 94.1(2) . 2_656 ?
Sb8B S11B Pb2A 131.94(17) . . ?
Sb8B S11B Pb2B 92.98(18) . . ?
Sb8B S11B Pb4A 84.80(13) . 2_556 ?
Sb8B S11B Ag4B 45.09(11) . 2_656 ?
Sb8B S11B Ag4B' 50.9(8) . 2_656 ?
Sb8B S11B Pb7A 178.71(18) . . ?
Sb8B S11B Pb7B 126.5(2) . . ?
Sb8B S11B Ag12A 134.70(18) . 2_556 ?
Sb8B S11B Ag12A 49.56(11) . 2_656 ?
Ag12A S11B Pb2A 68.33(10) 2_556 . ?
Ag12A S11B Pb2A 168.84(14) 2_656 . ?
Ag12A S11B Pb4A 96.52(11) 2_656 2_556 ?
Ag12A S11B Pb4A 50.61(7) 2_556 2_556 ?
Ag12A S11B Ag4B 90.14(12) 2_556 2_656 ?
Ag12A S11B Ag4B 58.17(11) 2_656 2_656 ?
Ag12A S11B Pb7A 44.09(7) 2_556 . ?
Ag12A S11B Pb7A 130.07(13) 2_656 . ?
Ag12A S11B Ag12A 119.43(13) 2_556 2_656 ?
Ag12B S11B Pb2A 129.5(2) 2_656 . ?
Ag12B S11B Pb2B 168.4(2) 2_656 . ?
Ag12B S11B Pb4A 57.68(13) 2_656 2_556 ?
Ag12B S11B Ag4B 55.69(13) 2_656 2_656 ?
Ag12B S11B Ag4B' 52.9(7) 2_656 2_656 ?
Ag12B S11B Pb7A 88.69(18) 2_656 . ?
Ag12B S11B Pb7B 85.95(17) 2_656 . ?
Ag12B S11B Sb8B 90.2(2) 2_656 . ?
Ag12B S11B Ag12A 61.51(15) 2_656 2_556 ?
Ag12B S11B Ag12A 57.98(15) 2_656 2_656 ?
Pb3A S12A Pb3B 54.20(9) . 1_455 ?
Pb3A S12A Pb4A 139.5(2) . 2_556 ?
Pb3A S12A Ag4B 141.1(2) . 2_556 ?
Pb3A S12A Ag4B' 132.9(8) . 2_556 ?
Pb3A S12A Pb7B 59.06(10) . 4_575 ?
Pb3A S12A Sb8A 86.36(15) . . ?
Pb3A S12A Ag12A 122.65(16) . 2_556 ?
Pb4A S12A Pb3B 165.95(18) 2_556 1_455 ?
Pb4A S12A Ag4B 79.23(16) 2_556 2_556 ?
Pb4A S12A Ag4B' 86.7(7) 2_556 2_556 ?
Pb4A S12A Pb7B 115.57(15) 2_556 4_575 ?
Pb4A S12A Ag12A 60.15(10) 2_556 2_556 ?
Sb4A S12A Pb3A 162.2(4) 2_556 . ?
Sb4A S12A Pb3B 142.9(3) 2_556 1_455 ?
Sb4A S12A Pb4A 23.1(3) 2_556 2_556 ?
Sb4A S12A Ag4B 56.2(3) 2_556 2_556 ?
Sb4A S12A Ag4B' 63.6(8) 2_556 2_556 ?
Sb4A S12A Pb7B 123.8(3) 2_556 4_575 ?
Sb4A S12A Sb8A 78.1(3) 2_556 . ?
Sb4A S12A Sb8B 95.2(3) 2_556 1_455 ?
Sb4A S12A Sb9A 80.9(3) 2_556 . ?
Sb4A S12A Sb9B 100.7(3) 2_556 1_455 ?
Sb4A S12A Ag12A 53.1(2) 2_556 2_556 ?
Ag4B S12A Pb3B 86.94(16) 2_556 1_455 ?
Ag4B S12A Ag4B' 10.5(6) 2_556 2_556 ?
Ag4B S12A Pb7B 114.38(15) 2_556 4_575 ?
Ag4B S12A Ag12A 67.30(13) 2_556 2_556 ?
Ag4B' S12A Pb3B 79.3(7) 2_556 1_455 ?
Ag4B' S12A Pb7B 117.9(7) 2_556 4_575 ?
Ag4B' S12A Ag12A 64.6(7) 2_556 2_556 ?
Pb7B S12A Pb3B 72.48(8) 4_575 1_455 ?
Sb8A S12A Pb3B 123.26(15) . 1_455 ?
Sb8A S12A Pb4A 63.16(12) . 2_556 ?
Sb8A S12A Ag4B 119.49(19) . 2_556 ?
Sb8A S12A Ag4B' 117.9(7) . 2_556 ?
Sb8A S12A Pb7B 123.95(17) . 4_575 ?
Sb8A S12A Ag12A 53.34(10) . 2_556 ?
Sb8B S12A Pb3A 92.45(17) 1_455 . ?
Sb8B S12A Pb3B 60.19(12) 1_455 1_455 ?
Sb8B S12A Pb4A 110.4(2) 1_455 2_556 ?
Sb8B S12A Ag4B 63.35(16) 1_455 2_556 ?
Sb8B S12A Ag4B' 53.3(7) 1_455 2_556 ?
Sb8B S12A Pb7B 132.62(19) 1_455 4_575 ?
Sb8B S12A Sb8A 86.63(17) 1_455 . ?
Sb8B S12A Sb9A 173.6(2) 1_455 . ?
Sb8B S12A Ag12A 51.96(11) 1_455 2_556 ?
Sb9A S12A Pb3A 89.97(17) . . ?
Sb9A S12A Pb3B 125.68(16) . 1_455 ?
Sb9A S12A Pb4A 64.35(12) . 2_556 ?
Sb9A S12A Ag4B 117.52(19) . 2_556 ?
Sb9A S12A Ag4B' 127.9(7) . 2_556 ?
Sb9A S12A Pb7B 53.44(9) . 4_575 ?
Sb9A S12A Sb8A 87.64(17) . . ?
Sb9A S12A Ag12A 121.97(17) . 2_556 ?
Sb9B S12A Pb3A 94.80(18) 1_455 . ?
Sb9B S12A Pb3B 58.00(12) 1_455 1_455 ?
Sb9B S12A Pb4A 115.53(19) 1_455 2_556 ?
Sb9B S12A Ag4B 59.82(15) 1_455 2_556 ?
Sb9B S12A Ag4B' 61.7(7) 1_455 2_556 ?
Sb9B S12A Pb7B 56.39(12) 1_455 4_575 ?
Sb9B S12A Sb8A 178.7(2) 1_455 . ?
Sb9B S12A Sb8B 93.9(2) 1_455 1_455 ?
Sb9B S12A Sb9A 91.76(18) 1_455 . ?
Sb9B S12A Ag12A 126.2(2) 1_455 2_556 ?
Ag12A S12A Pb3B 112.06(13) 2_556 1_455 ?
Ag12A S12A Pb7B 175.40(16) 2_556 4_575 ?
Pb3B S12B Pb4A 130.6(2) . 2_556 ?
Pb3B S12B Sb4A 114.0(2) . 2_556 ?
Pb3B S12B Sb4A 123.0(2) . 2_656 ?
Pb3B S12B Ag12B 122.96(17) . 2_656 ?
Pb4A S12B Sb4A 16.59(12) 2_556 2_556 ?
Pb4A S12B Sb4A 106.13(19) 2_556 2_656 ?
Pb4A S12B Ag12B 60.60(11) 2_556 2_656 ?
Sb4A S12B Sb4A 122.7(2) 2_556 2_656 ?
Ag4B S12B Pb3B 162.0(3) 2_656 . ?
Ag4B S12B Pb4A 67.32(19) 2_656 2_556 ?
Ag4B S12B Sb4A 39.03(19) 2_656 2_656 ?
Ag4B S12B Sb4A 83.9(2) 2_656 2_556 ?
Ag4B S12B Sb8A 108.5(2) 2_656 . ?
Ag4B S12B Sb9A 107.2(2) 2_656 . ?
Ag4B S12B Ag12B 60.66(17) 2_656 2_656 ?
Cu4B S12B Pb3B 164.4(10) 2_656 . ?
Cu4B S12B Pb4A 35.6(10) 2_656 2_556 ?
Cu4B S12B Sb4A 52.1(10) 2_656 2_556 ?
Cu4B S12B Sb4A 70.7(10) 2_656 2_656 ?
Cu4B S12B Ag4B 32.4(10) 2_656 2_656 ?
Cu4B S12B Ag4B' 20.6(12) 2_656 2_656 ?
Cu4B S12B Sb8A 81.7(9) 2_656 . ?
Cu4B S12B Sb8B 93.8(10) 2_656 . ?
Cu4B S12B Sb9A 88.4(10) 2_656 . ?
Cu4B S12B Sb9B 103.5(9) 2_656 . ?
Cu4B S12B Ag12B 49.0(8) 2_656 2_656 ?
Ag4B' S12B Pb3B 166.2(11) 2_656 . ?
Ag4B' S12B Pb4A 55.9(13) 2_656 2_556 ?
Ag4B' S12B Sb4A 51.0(13) 2_656 2_656 ?
Ag4B' S12B Sb4A 72.2(13) 2_656 2_556 ?
Ag4B' S12B Ag4B 16.3(12) 2_656 2_656 ?
Ag4B' S12B Sb8A 92.2(12) 2_656 . ?
Ag4B' S12B Sb8B 76.6(12) 2_656 . ?
Ag4B' S12B Sb9A 106.7(12) 2_656 . ?
Ag4B' S12B Sb9B 92.9(12) 2_656 . ?
Ag4B' S12B Ag12B 46.2(11) 2_656 2_656 ?
Sb8A S12B Pb3B 83.47(16) . . ?
Sb8A S12B Pb4A 60.10(12) . 2_556 ?
Sb8A S12B Sb4A 128.3(2) . 2_656 ?
Sb8A S12B Sb4A 51.06(14) . 2_556 ?
Sb8A S12B Ag12B 52.81(11) . 2_656 ?
Sb8B S12B Pb3B 89.96(18) . . ?
Sb8B S12B Pb4A 117.6(2) . 2_556 ?
Sb8B S12B Sb4A 124.9(2) . 2_556 ?
Sb8B S12B Sb4A 53.76(16) . 2_656 ?
Sb8B S12B Ag4B 77.7(2) . 2_656 ?
Sb8B S12B Sb8A 86.87(18) . . ?
Sb8B S12B Sb9A 173.3(3) . . ?
Sb8B S12B Ag12B 57.33(13) . 2_656 ?
Sb9A S12B Pb3B 86.28(17) . . ?
Sb9A S12B Pb4A 61.61(12) . 2_556 ?
Sb9A S12B Sb4A 132.9(2) . 2_656 ?
Sb9A S12B Sb4A 52.33(15) . 2_556 ?
Sb9A S12B Sb8A 87.17(17) . . ?
Sb9A S12B Ag12B 120.63(18) . 2_656 ?
Sb9B S12B Pb3B 91.34(19) . . ?
Sb9B S12B Pb4A 124.1(2) . 2_556 ?
Sb9B S12B Sb4A 132.1(2) . 2_556 ?
Sb9B S12B Sb4A 54.94(18) . 2_656 ?
Sb9B S12B Ag4B 76.5(2) . 2_656 ?
Sb9B S12B Sb8A 174.8(3) . . ?
Sb9B S12B Sb8B 93.1(2) . . ?
Sb9B S12B Sb9A 92.5(2) . . ?
Sb9B S12B Ag12B 131.1(2) . 2_656 ?
Ag12B S12B Sb4A 68.33(15) 2_656 2_556 ?
Ag12B S12B Sb4A 76.49(16) 2_656 2_656 ?
Pb3A S13A Pb1A 59.60(9) . . ?
Pb3A S13A Pb7B 82.88(13) . 4_575 ?
Pb3A S13A Sb11B 145.86(17) . 3_666 ?
Pb3A S13A Pb11B 148.8(8) . 3_666 ?
Pb3A S13A Ag12A 121.53(17) . 3_666 ?
Pb3A S13A Ag12A 117.69(17) . 3_566 ?
Pb7B S13A Pb1A 142.48(16) 4_575 . ?
Pb7B S13A Sb11B 130.86(17) 4_575 3_666 ?
Pb7B S13A Pb11B 128.2(8) 4_575 3_666 ?
Pb7B S13A Ag12A 83.35(13) 4_575 3_566 ?
Pb7B S13A Ag12A 84.43(13) 4_575 3_666 ?
Sb10A S13A Pb1A 62.47(12) . . ?
Sb10A S13A Pb3A 96.30(19) . . ?
Sb10A S13A Pb7B 128.2(2) . 4_575 ?
Sb10A S13A Sb10B 101.8(2) . 1_455 ?
Sb10A S13A Pb10B 101.8(2) . 1_455 ?
Sb10A S13A Sb11B 68.31(13) . 3_666 ?
Sb10A S13A Pb11B 64.1(9) . 3_666 ?
Sb10A S13A Ag12A 52.06(13) . 3_666 ?
Sb10A S13A Ag12A 137.48(19) . 3_566 ?
Sb10A S13A Ag12B 95.1(2) . 3_666 ?
Sb10B S13A Pb1A 58.64(11) 1_455 . ?
Sb10B S13A Pb3A 94.22(19) 1_455 . ?
Sb10B S13A Pb7B 129.9(2) 1_455 4_575 ?
Sb10B S13A Sb11B 61.70(13) 1_455 3_666 ?
Sb10B S13A Pb11B 68.7(11) 1_455 3_666 ?
Sb10B S13A Ag12A 135.00(19) 1_455 3_666 ?
Sb10B S13A Ag12A 53.95(12) 1_455 3_566 ?
Pb10B S13A Pb1A 58.64(11) 1_455 . ?
Pb10B S13A Pb3A 94.22(19) 1_455 . ?
Pb10B S13A Pb7B 129.9(2) 1_455 4_575 ?
Pb10B S13A Sb10B 0.0 1_455 1_455 ?
Pb10B S13A Sb11B 61.70(13) 1_455 3_666 ?
Pb10B S13A Pb11B 68.7(11) 1_455 3_666 ?
Pb10B S13A Ag12A 53.95(12) 1_455 3_566 ?
Pb10B S13A Ag12A 135.00(19) 1_455 3_666 ?
Sb11B S13A Pb1A 86.48(10) 3_666 . ?
Sb11B S13A Ag12A 73.86(11) 3_666 3_666 ?
Sb11B S13A Ag12A 69.27(10) 3_666 3_566 ?
Pb11B S13A Pb1A 89.3(8) 3_666 . ?
Pb11B S13A Sb11B 7.1(11) 3_666 3_666 ?
Pb11B S13A Ag12A 74.0(10) 3_666 3_566 ?
Pb11B S13A Ag12A 66.8(11) 3_666 3_666 ?
Ag12A S13A Pb1A 114.44(13) 3_666 . ?
Ag12A S13A Pb1A 112.15(13) 3_566 . ?
Ag12A S13A Ag12A 117.05(13) 3_666 3_566 ?
Ag12B S13A Pb1A 135.37(18) 3_666 . ?
Ag12B S13A Pb3A 164.7(2) 3_666 . ?
Ag12B S13A Pb7B 82.05(16) 3_666 4_575 ?
Ag12B S13A Sb10B 93.4(2) 3_666 1_455 ?
Ag12B S13A Pb10B 93.4(2) 3_666 1_455 ?
Ag12B S13A Sb11B 48.90(11) 3_666 3_666 ?
Ag12B S13A Pb11B 46.4(7) 3_666 3_666 ?
Ag12B S13A Ag12A 59.41(15) 3_666 3_666 ?
Ag12B S13A Ag12A 57.80(14) 3_666 3_566 ?
Pb3B S13B Pb7A 84.36(15) . 4_675 ?
Pb3B S13B Pb7B 89.07(14) . 4_575 ?
Pb3B S13B Sb11A 145.48(18) . 3_666 ?
Pb3B S13B Pb11A 145.48(18) . 3_666 ?
Pb3B S13B Ag12B 124.78(19) . 3_666 ?
Pb3B S13B Ag12B 116.80(18) . 3_766 ?
Pb7A S13B Pb7B 53.28(10) 4_675 4_575 ?
Pb7A S13B Sb11A 130.12(19) 4_675 3_666 ?
Pb7A S13B Pb11A 130.12(19) 4_675 3_666 ?
Pb7A S13B Ag12B 85.63(14) 4_675 3_766 ?
Pb7A S13B Ag12B 89.95(15) 4_675 3_666 ?
Sb10A S13B Pb3B 95.0(2) . . ?
Sb10A S13B Pb7A 134.4(3) . 4_675 ?
Sb10A S13B Pb7B 81.13(18) . 4_575 ?
Sb10A S13B Sb10B 99.4(2) . . ?
Sb10A S13B Sb11A 63.34(14) . 3_666 ?
Sb10A S13B Pb11A 63.34(14) . 3_666 ?
Sb10A S13B Ag12B 53.44(14) . 3_666 ?
Sb10A S13B Ag12B 132.6(2) . 3_766 ?
Sb10B S13B Pb3B 89.84(18) . . ?
Sb10B S13B Pb7A 126.1(2) . 4_675 ?
Sb10B S13B Pb7B 178.8(2) . 4_575 ?
Sb10B S13B Sb11A 69.40(13) . 3_666 ?
Sb10B S13B Pb11A 69.40(13) . 3_666 ?
Sb10B S13B Ag12B 134.06(19) . 3_666 ?
Sb10B S13B Ag12B 50.27(11) . 3_766 ?
Sb11A S13B Pb7B 111.79(15) 3_666 4_575 ?
Sb11A S13B Ag12B 65.25(10) 3_666 3_666 ?
Sb11A S13B Ag12B 71.13(10) 3_666 3_766 ?
Pb11A S13B Pb7B 111.79(15) 3_666 4_575 ?
Pb11A S13B Sb11A 0.0 3_666 3_666 ?
Pb11A S13B Ag12B 65.25(10) 3_666 3_666 ?
Pb11A S13B Ag12B 71.13(10) 3_666 3_766 ?
Ag12A S13B Pb3B 165.3(3) 3_666 . ?
Ag12A S13B Pb7A 81.81(18) 3_666 4_675 ?
Ag12A S13B Pb7B 86.59(19) 3_666 4_575 ?
Ag12A S13B Sb10A 98.1(2) 3_666 . ?
Ag12A S13B Sb10B 94.4(2) 3_666 . ?
Ag12A S13B Sb11A 48.40(13) 3_666 3_666 ?
Ag12A S13B Pb11A 48.40(13) 3_666 3_666 ?
Ag12A S13B Ag12B 57.31(16) 3_666 3_766 ?
Ag12A S13B Ag12B 60.27(17) 3_666 3_666 ?
Ag12B S13B Pb7B 129.98(13) 3_766 4_575 ?
Ag12B S13B Pb7B 47.09(7) 3_666 4_575 ?
Ag12B S13B Ag12B 117.41(14) 3_666 3_766 ?
Pb1B S14A Ag4B 56.94(12) . . ?
Pb1B S14A Sb10A 90.81(17) . . ?
Pb1B S14A Sb11A 160.1(2) . 3_666 ?
Pb1B S14A Pb11A 160.1(2) . 3_666 ?
Sb10A S14A Ag4B 133.6(2) . . ?
Sb10A S14A Sb11A 69.93(13) . 3_666 ?
Sb10A S14A Pb11A 69.93(13) . 3_666 ?
Sb10B S14A Pb1B 92.77(19) . . ?
Sb10B S14A Ag4B 124.3(2) . . ?
Sb10B S14A Sb10A 85.57(18) . . ?
Sb10B S14A Sb11A 81.26(17) . 3_666 ?
Sb10B S14A Pb11A 81.26(17) . 3_666 ?
Sb11A S14A Pb1B 93.0(2) . . ?
Sb11A S14A Ag4B 141.06(18) 3_666 . ?
Sb11A S14A Ag4B 60.09(15) . . ?
Sb11A S14A Sb10A 93.5(2) . . ?
Sb11A S14A Sb10B 174.2(3) . . ?
Sb11A S14A Sb11A 93.00(18) . 3_666 ?
Sb11A S14A Pb11A 93.0 . 3_666 ?
Pb11A S14A Ag4B 141.06(18) 3_666 . ?
Pb11A S14A Sb11A 0.0 3_666 3_666 ?
Sb11B S14A Pb1B 96.7(2) . . ?
Sb11B S14A Ag4B 56.93(17) . . ?
Sb11B S14A Sb10A 169.4(3) . . ?
Sb11B S14A Sb10B 86.7(2) . . ?
Sb11B S14A Sb11A 93.5(2) . . ?
Sb11B S14A Sb11A 101.8(2) . 3_666 ?
Sb11B S14A Pb11A 101.8(2) . 3_666 ?
Pb11B S14A Pb1B 95.1(13) . . ?
Pb11B S14A Ag4B 47.9(17) . . ?
Pb11B S14A Sb10A 172.4(15) . . ?
Pb11B S14A Sb10B 99(2) . . ?
Pb11B S14A Sb11A 104.5(13) . 3_666 ?
Pb11B S14A Sb11A 81(2) . . ?
Pb11B S14A Pb11A 104.5(13) . 3_666 ?
Pb11B S14A Sb11B 12.3(19) . . ?
Pb1A S14B Pb4A 56.90(9) . . ?
Pb1A S14B Sb10A 87.86(16) . . ?
Pb1A S14B Sb11A 87.68(15) . . ?
Pb1A S14B Sb11B 169.4(2) . 3_666 ?
Pb1A S14B Pb11B 161.3(13) . 3_666 ?
Sb10A S14B Pb4A 123.02(17) . . ?
Sb10A S14B Sb11A 84.26(16) . . ?
Sb10A S14B Sb11B 81.83(16) . 3_666 ?
Sb10A S14B Pb11B 73.5(12) . 3_666 ?
Sb10B S14B Pb1A 93.53(19) 1_455 . ?
Sb10B S14B Pb4A 133.2(2) 1_455 . ?
Sb10B S14B Sb10A 86.59(17) 1_455 . ?
Sb10B S14B Sb11A 170.7(2) 1_455 . ?
Sb10B S14B Sb11B 83.31(17) 1_455 3_666 ?
Sb10B S14B Pb11B 86.2(10) 1_455 3_666 ?
Sb10B S14B Pb11B 91.0(12) 1_455 1_455 ?
Pb10B S14B Pb1A 93.53(19) 1_455 . ?
Pb10B S14B Pb4A 133.2(2) 1_455 . ?
Pb10B S14B Sb10A 86.59(17) 1_455 . ?
Pb10B S14B Sb10B 0.0 1_455 1_455 ?
Pb10B S14B Sb11A 170.7(2) 1_455 . ?
Pb10B S14B Sb11B 83.31(17) 1_455 3_666 ?
Pb10B S14B Pb11B 91.0(12) 1_455 1_455 ?
Pb10B S14B Pb11B 86.2(10) 1_455 3_666 ?
Sb11A S14B Pb4A 54.50(9) . . ?
Sb11A S14B Sb11B 93.83(18) . 3_666 ?
Sb11A S14B Pb11B 89.7(11) . 3_666 ?
Sb11B S14B Pb1A 95.7(2) 1_455 . ?
Sb11B S14B Pb4A 58.21(13) 1_455 . ?
Sb11B S14B Pb4A 131.74(17) 3_666 . ?
Sb11B S14B Sb10A 176.1(3) 1_455 . ?
Sb11B S14B Sb10B 94.8(2) 1_455 1_455 ?
Sb11B S14B Pb10B 94.8(2) 1_455 1_455 ?
Sb11B S14B Sb11A 94.20(19) 1_455 . ?
Sb11B S14B Sb11B 94.7(2) 1_455 3_666 ?
Sb11B S14B Pb11B 4.3(12) 1_455 1_455 ?
Sb11B S14B Pb11B 8.9(13) 3_666 3_666 ?
Sb11B S14B Pb11B 103.0(13) 1_455 3_666 ?
Pb11B S14B Pb1A 93.9(10) 1_455 . ?
Pb11B S14B Pb4A 59.9(11) 1_455 . ?
Pb11B S14B Pb4A 133.7(9) 3_666 . ?
Pb11B S14B Sb10A 177.1(11) 1_455 . ?
Pb11B S14B Sb11A 98.1(12) 1_455 . ?
Pb11B S14B Sb11B 96.3(11) 1_455 3_666 ?
Pb11B S14B Pb11B 104.7(16) 1_455 3_666 ?

loop_
_geom_bond_atom_site_label_1
_geom_bond_atom_site_label_2
_geom_bond_distance
_geom_bond_site_symmetry_2
_geom_bond_publ_flag
Pb1A Pb1B 4.1024(17) . ?
Pb1A Pb1B 4.0866(17) 1_455 ?
Pb1A Pb4A 3.9924(17) . ?
Pb1A Sb11B 4.263(3) 1_455 ?
Pb1A S1A 3.061(6) . ?
Pb1A S1B 3.210(6) 1_455 ?
Pb1A S3A 3.102(6) 1_455 ?
Pb1A S3B 3.058(6) . ?
Pb1A S4A 2.912(7) . ?
Pb1A S4B 2.955(7) 1_455 ?
Pb1A S8A 3.155(6) . ?
Pb1A S14B 3.207(6) . ?
Pb1B Pb1A 4.0866(17) 1_655 ?
Pb1B Ag4B 3.949(5) . ?
Pb1B Pb11B 4.09(6) . ?
Pb1B S1A 3.101(6) . ?
Pb1B S1B 3.121(6) . ?
Pb1B S3A 3.114(6) . ?
Pb1B S3B 3.114(6) . ?
Pb1B S4A 2.981(6) . ?
Pb1B S4B 3.010(7) . ?
Pb1B S8B 3.067(6) . ?
Pb1B S14A 3.123(7) . ?
Pb2A Pb2B 4.1414(16) . ?
Pb2A Pb2B 4.0469(16) 1_455 ?
Pb2A Sb6A 4.2173(18) . ?
Pb2A S1A 3.110(6) . ?
Pb2A S1B 3.008(6) 1_455 ?
Pb2A S2A 3.226(6) . ?
Pb2A S2B 3.123(6) 1_455 ?
Pb2A S5A 3.075(6) . ?
Pb2A S5B 2.952(6) 1_455 ?
Pb2A S9A 3.109(6) . ?
Pb2A S11A 3.165(6) . ?
Pb2B Pb2A 4.0470(16) 1_655 ?
Pb2B Pb7B 4.1749(14) . ?
Pb2B Sb8A 4.2068(18) . ?
Pb2B S1A 3.105(6) . ?
Pb2B S1B 2.999(6) . ?
Pb2B S2A 3.165(6) . ?
Pb2B S2B 3.136(6) . ?
Pb2B S5A 3.104(6) . ?
Pb2B S5B 2.929(6) . ?
Pb2B S9B 3.162(6) . ?
Pb2B S11B 3.156(6) . ?
Pb3A Pb3B 4.1103(17) 1_455 ?
Pb3A Pb3B 4.0814(17) . ?
Pb3A Sb8B 4.2305(19) 1_455 ?
Pb3A Sb9B 4.2259(18) 1_455 ?
Pb3A S2A 3.009(6) . ?
Pb3A S2B 3.052(6) 1_455 ?
Pb3A S3A 3.089(6) 1_455 ?
Pb3A S3B 3.127(6) . ?
Pb3A S6A 3.025(6) . ?
Pb3A S6B 3.057(6) 1_455 ?
Pb3A S12A 3.155(6) . ?
Pb3A S13A 3.229(6) . ?
Pb3B Pb3A 4.1103(17) 1_655 ?
Pb3B Sb10A 4.1761(19) . ?
Pb3B S2A 3.059(6) . ?
Pb3B S2B 3.118(6) . ?
Pb3B S3A 3.024(6) . ?
Pb3B S3B 3.041(6) . ?
Pb3B S6A 3.009(6) . ?
Pb3B S6B 3.036(6) . ?
Pb3B S12B 3.423(7) . ?
Pb3B S13B 3.155(7) . ?
Pb4A Sb4A 1.522(10) . ?
Pb4A Ag4B 3.643(7) 1_455 ?
Pb4A Cu4B 2.25(4) 1_455 ?
Pb4A Ag4B' 3.07(6) 1_455 ?
Pb4A Sb8A 3.481(2) 2_546 ?
Pb4A Sb9A 3.513(2) 2_546 ?
Pb4A S4A 2.763(7) . ?
Pb4A S4B 2.790(7) 1_455 ?
Pb4A S7A 2.576(9) . ?
Pb4A S8A 3.061(6) . ?
Pb4A S12A 3.434(6) 2_546 ?
Pb4A S12B 3.669(7) 2_546 ?
Sb4A Ag4B 3.099(12) . ?
Sb4A Ag4B' 3.69(6) . ?
Sb4A Sb8A 3.609(9) 2_546 ?
Sb4A Sb9A 3.670(10) 2_546 ?
Sb4A Sb11A 3.564(10) . ?
Sb4A S4A 2.392(11) . ?
Sb4A S7A 3.094(13) . ?
Sb4A S7B 3.359(13) . ?
Sb4A S8A 3.571(11) . ?
Sb4A S12A 2.454(11) 2_546 ?
Ag4B Pb4A 3.643(7) 1_655 ?
Ag4B Cu4B 1.48(4) . ?
Ag4B Ag4B' 0.79(5) . ?
Ag4B Sb8B 3.463(4) 2_646 ?
Ag4B Sb9B 3.274(4) 2_646 ?
Ag4B Pb11B 3.54(7) . ?
Ag4B S4A 3.290(10) . ?
Ag4B S4B 2.537(8) . ?
Ag4B S7B 2.613(9) . ?
Ag4B S8B 2.841(8) . ?
Ag4B S12B 2.761(9) 2_646 ?
Cu4B Pb4A 2.25(4) 1_655 ?
Cu4B Sb4A 3.69(4) 1_655 ?
Cu4B Ag4B' 0.88(5) . ?
Cu4B Sb8A 3.67(3) 2_646 ?
Cu4B Sb8B 3.68(3) 2_646 ?
Cu4B Sb9B 3.75(3) 2_646 ?
Cu4B Sb11B 3.74(3) . ?
Cu4B Pb11B 3.54(7) . ?
Cu4B Ag12B 3.50(3) . ?
Cu4B S4B 2.34(3) . ?
Cu4B S12B 2.26(3) 2_646 ?
Ag4B' Pb4A 3.07(6) 1_655 ?
Ag4B' Sb8B 3.26(5) 2_646 ?
Ag4B' Sb9B 3.63(5) 2_646 ?
Ag4B' Sb11B 3.60(5) . ?
Ag4B' Pb11B 3.28(8) . ?
Ag4B' Ag12B 3.34(5) . ?
Ag4B' S4B 2.45(5) . ?
Ag4B' S7B 2.49(5) . ?
Ag4B' S8B 3.49(5) . ?
Ag4B' S12B 2.49(5) 2_646 ?
Sb5A Sb6A 3.950(2) 3_667 ?
Sb5A Sb6A 3.859(2) . ?
Sb5A Pb6A 3.950(2) 3_667 ?
Sb5A Pb6B 4.009(2) 3_667 ?
Sb5A Sb6B 4.009(2) 3_667 ?
Sb5A S1A 2.419(6) . ?
Sb5A S8A 2.692(7) . ?
Sb5A S8B 2.750(7) . ?
Sb5A S9A 2.846(7) . ?
Sb5A S9B 2.894(6) . ?
Sb5A S10B 3.552(6) 3_667 ?
Sb5B Sb6A 4.094(2) 3_667 ?
Sb5B Pb6A 4.094(2) 3_667 ?
Sb5B Pb6B 3.8783(19) 3_767 ?
Sb5B Sb6B 3.8783(19) 3_767 ?
Sb5B S1B 2.441(6) . ?
Sb5B S8A 2.501(7) 1_655 ?
Sb5B S8B 2.474(7) . ?
Sb5B S9A 3.292(7) 1_655 ?
Sb5B S9B 3.231(7) . ?
Sb5B S10A 3.446(6) 3_667 ?
Sb6A Sb5A 3.950(2) 3_667 ?
Sb6A Pb5A 3.950(2) 3_667 ?
Sb6A Pb6B 4.094(2) 1_455 ?
Sb6A Sb6B 4.094(2) 1_455 ?
Sb6A S5A 2.466(6) . ?
Sb6A S9A 2.471(7) . ?
Sb6A S9B 3.458(6) 3_667 ?
Sb6A S9B 2.480(7) . ?
Sb6A S10A 3.274(7) . ?
Sb6A S10B 3.276(6) . ?
Pb6B Sb5A 4.009(2) 3_667 ?
Pb6B Pb5A 4.009(2) 3_667 ?
Pb6B Sb5B 3.8783(19) 3_767 ?
Pb6B Pb5B 3.8783(19) 3_767 ?
Pb6B Pb6A 4.094(2) 1_655 ?
Pb6B Sb9A 3.8788(18) 4_676 ?
Pb6B S5B 2.641(6) . ?
Pb6B S9A 2.961(7) 1_655 ?
Pb6B S9A 3.498(6) 3_667 ?
Pb6B S9B 2.895(6) . ?
Pb6B S10A 2.903(6) 1_655 ?
Pb6B S10B 2.845(7) . ?
Pb7A Pb7B 4.0415(15) 1_455 ?
Pb7A Pb7B 4.1470(15) . ?
Pb7A Sb9A 3.9853(18) 4_576 ?
Pb7A Sb9B 4.1671(18) 4_576 ?
Pb7A Ag12A 3.712(3) 2_556 ?
Pb7A S5A 2.980(6) . ?
Pb7A S5B 2.985(6) 1_455 ?
Pb7A S6A 2.994(6) 4_576 ?
Pb7A S6B 2.977(6) 4_576 ?
Pb7A S10A 2.845(6) . ?
Pb7A S11A 3.164(6) . ?
Pb7A S13B 3.168(6) 4_576 ?
Pb7B Pb7A 4.0414(15) 1_655 ?
Pb7B Sb9A 4.0172(18) 4_676 ?
Pb7B Sb9B 4.1669(19) 4_576 ?
Pb7B Ag12B 3.885(2) 2_656 ?
Pb7B S5A 2.938(6) . ?
Pb7B S5B 2.981(6) . ?
Pb7B S6A 3.026(6) 4_676 ?
Pb7B S6B 3.010(7) 4_576 ?
Pb7B S10B 2.824(6) . ?
Pb7B S11B 3.133(6) . ?
Pb7B S13A 3.307(6) 4_676 ?
Sb8A Pb4A 3.481(2) 2_556 ?
Sb8A Sb4A 3.609(9) 2_556 ?
Sb8A Cu4B 3.67(3) 2_656 ?
Sb8A Sb8B 4.057(3) 1_455 ?
Sb8A Ag12A 3.721(3) 2_556 ?
Sb8A Ag12B 3.651(3) 2_656 ?
Sb8A S2A 2.432(6) . ?
Sb8A S7A 3.608(8) 2_556 ?
Sb8A S11A 2.475(7) . ?
Sb8A S11B 2.460(6) . ?
Sb8A S12A 3.202(6) . ?
Sb8A S12B 3.244(7) . ?
Sb8B Sb4A 3.799(9) 2_656 ?
Sb8B Ag4B 3.463(4) 2_656 ?
Sb8B Cu4B 3.68(3) 2_656 ?
Sb8B Ag4B' 3.26(5) 2_656 ?
Sb8B Sb9B 3.834(2) . ?
Sb8B Ag12A 3.629(3) 2_656 ?
Sb8B S2B 2.435(6) . ?
Sb8B S7B 3.404(7) 2_656 ?
Sb8B S11A 2.785(7) 1_655 ?
Sb8B S11B 2.874(7) . ?
Sb8B S12A 2.686(7) 1_655 ?
Sb8B S12B 2.760(7) . ?
Sb9A Pb4A 3.512(2) 2_556 ?
Sb9A Sb4A 3.670(10) 2_556 ?
Sb9A Cu4B 3.81(4) 2_656 ?
Sb9A Pb6B 3.8787(18) 4_575 ?
Sb9A Sb6B 3.8787(18) 4_575 ?
Sb9A Pb7A 3.9853(18) 4_675 ?
Sb9A S6A 2.451(6) . ?
Sb9A S8A 3.275(6) 2_556 ?
Sb9A S10A 2.511(7) 4_675 ?
Sb9A S10B 2.527(6) 4_575 ?
Sb9A S12A 3.146(7) . ?
Sb9A S12B 3.131(7) . ?
Sb9B Sb4A 3.860(10) 2_656 ?
Sb9B Ag4B 3.274(4) 2_656 ?
Sb9B Cu4B 3.75(3) 2_656 ?
Sb9B Ag4B' 3.63(5) 2_656 ?
Sb9B S6B 2.467(6) . ?
Sb9B S8B 3.413(6) 2_656 ?
Sb9B S10A 3.009(6) 4_675 ?
Sb9B S10B 3.067(7) 4_675 ?
Sb9B S12A 2.559(6) 1_655 ?
Sb9B S12B 2.516(7) . ?
Sb10A Sb10B 4.037(3) 1_455 ?
Sb10A Pb10B 4.037(3) 1_455 ?
Sb10A Sb11A 3.944(3) 3_666 ?
Sb10A Pb11A 3.944(3) 3_666 ?
Sb10A Ag12A 3.711(3) 3_666 ?
Sb10A Ag12B 3.743(3) 3_666 ?
Sb10A S3B 2.437(6) . ?
Sb10A S7B 3.684(8) 3_666 ?
Sb10A S13A 2.527(6) . ?
Sb10A S13B 2.473(7) . ?
Sb10A S14A 3.181(6) . ?
Sb10A S14B 3.210(6) . ?
Sb10B Sb10A 4.037(3) 1_655 ?
Sb10B Pb10A 4.037(3) 1_655 ?
Sb10B Sb11B 4.054(3) 3_766 ?
Sb10B Sb11B 3.798(3) . ?
Sb10B Ag12A 3.980(3) 3_666 ?
Sb10B Ag12B 3.800(3) 3_766 ?
Sb10B S3A 2.421(6) . ?
Sb10B S7A 3.492(9) 3_666 ?
Sb10B S13A 2.672(7) 1_655 ?
Sb10B S13B 2.966(7) . ?
Sb10B S14A 2.941(8) . ?
Sb10B S14B 2.647(6) 1_655 ?
Sb11A Pb10A 3.944(3) 3_666 ?
Sb11A Sb11B 3.927(5) . ?
Sb11A Pb11B 3.40(8) . ?
Sb11A Ag12A 3.306(3) . ?
Sb11A S4A 2.478(7) . ?
Sb11A S7A 2.890(8) . ?
Sb11A S7B 2.501(7) . ?
Sb11A S14A 2.809(8) . ?
Sb11A S14A 3.666(7) 3_666 ?
Sb11A S14B 3.306(7) . ?
Sb11B Pb11B 0.57(8) . ?
Sb11B Ag12B 3.472(3) . ?
Sb11B S4B 2.477(6) . ?
Sb11B S7A 2.999(8) 1_655 ?
Sb11B S7B 3.291(8) . ?
Sb11B S14A 2.579(7) . ?
Sb11B S14B 3.394(7) 3_666 ?
Sb11B S14B 2.509(7) 1_655 ?
Pb11B Ag12B 3.28(5) . ?
Pb11B S4B 2.45(5) . ?
Pb11B S7A 3.23(7) 1_655 ?
Pb11B S7B 2.77(8) . ?
Pb11B S14A 2.38(6) . ?
Pb11B S14B 3.04(8) 1_655 ?
Ag12A Pb7A 3.712(3) 2_546 ?
Ag12A Sb8A 3.721(3) 2_546 ?
Ag12A Sb8B 3.629(3) 2_646 ?
Ag12A Sb10A 3.711(3) 3_666 ?
Ag12A Pb10A 3.711(3) 3_666 ?
Ag12A S7A 2.517(9) . ?
Ag12A S7B 2.508(8) . ?
Ag12A S11A 2.424(7) 2_546 ?
Ag12A S13B 2.439(7) 3_666 ?
Ag12B Sb8A 3.651(3) 2_646 ?
Ag12B Sb10A 3.743(3) 3_666 ?
Ag12B Pb10A 3.743(3) 3_666 ?
Ag12B Pb10B 3.800(3) 3_766 ?
Ag12B S7A 2.635(9) 1_655 ?
Ag12B S7B 2.647(8) . ?
Ag12B S11B 2.529(6) 2_646 ?
Ag12B S13A 2.547(6) 3_666 ?
S1A Sb5B 4.843(6) 1_455 ?
S1A Pb5B 4.843(6) 1_455 ?
S1B Pb1A 3.210(6) 1_655 ?
S1B Pb2A 3.008(6) 1_655 ?
S1B Sb5A 4.748(6) 1_655 ?
S1B Pb5A 4.748(6) 1_655 ?
S2A Sb8B 4.730(7) 1_455 ?
S2B Pb1A 4.866(6) 1_655 ?
S2B Pb2A 3.123(6) 1_655 ?
S2B Pb3A 3.052(6) 1_655 ?
S2B Ag4B' 5.40(5) 2_656 ?
S2B Sb8A 4.768(6) 1_655 ?
S3A Pb1A 3.102(6) 1_655 ?
S3A Pb3A 3.089(6) 1_655 ?
S3A Sb10A 4.802(6) 1_655 ?
S3A Pb10A 4.802(6) 1_655 ?
S3B Sb10B 4.677(6) 1_455 ?
S3B Pb10B 4.677(6) 1_455 ?
S4B Pb1A 2.955(7) 1_655 ?
S4B Pb4A 2.790(7) 1_655 ?
S4B Sb4A 4.184(12) 1_655 ?
S5A Pb6B 4.796(6) 1_455 ?
S5A Sb6B 4.796(6) 1_455 ?
S5A Sb9B 4.747(6) 4_576 ?
S5B Pb2A 2.952(6) 1_655 ?
S5B Sb6A 4.839(6) 1_655 ?
S5B Pb6A 4.839(6) 1_655 ?
S5B Pb7A 2.985(6) 1_655 ?
S5B Sb9A 4.643(6) 4_676 ?
S6A Pb6B 4.978(5) 4_575 ?
S6A Sb6B 4.978(5) 4_575 ?
S6A Pb7A 2.994(6) 4_675 ?
S6A Pb7B 3.026(6) 4_575 ?
S6A Sb9B 4.728(6) 1_455 ?
S6B Pb3A 3.057(6) 1_655 ?
S6B Sb6A 5.125(6) 4_675 ?
S6B Pb6A 5.125(6) 4_675 ?
S6B Pb7A 2.977(6) 4_675 ?
S6B Pb7B 3.010(6) 4_675 ?
S6B Sb9A 4.835(6) 1_655 ?
S7A Ag4B' 3.83(5) 1_455 ?
S7A Sb8A 3.607(8) 2_546 ?
S7A Sb10B 3.492(9) 3_666 ?
S7A Pb10B 3.492(9) 3_666 ?
S7A Sb11B 2.999(8) 1_455 ?
S7A Pb11B 3.23(7) 1_455 ?
S7A Ag12B 2.635(9) 1_455 ?
S7B Sb8B 3.404(7) 2_646 ?
S7B Sb10A 3.684(8) 3_666 ?
S7B Pb10A 3.684(8) 3_666 ?
S8A Ag4B 4.507(8) 1_455 ?
S8A Ag4B' 4.46(5) 1_455 ?
S8A Sb5B 2.501(7) 1_455 ?
S8A Pb5B 2.501(7) 1_455 ?
S8A Pb6B 4.107(6) 3_667 ?
S8A Sb6B 4.107(6) 3_667 ?
S8A Sb9A 3.275(6) 2_546 ?
S8B Sb6A 4.360(6) 3_667 ?
S8B Pb6A 4.360(6) 3_667 ?
S8B Sb9A 5.024(7) 2_646 ?
S8B Sb9B 3.413(6) 2_646 ?
S9A Sb5B 3.292(7) 1_455 ?
S9A Sb5B 4.562(7) 3_667 ?
S9A Pb5B 3.292(7) 1_455 ?
S9A Pb6B 2.961(7) 1_455 ?
S9A Pb6B 3.498(6) 3_667 ?
S9A Sb6B 2.961(7) 1_455 ?
S9A Sb6B 3.498(6) 3_667 ?
S9B Pb5A 4.431(6) 3_667 ?
S9B Sb6A 3.458(6) 3_667 ?
S9B Pb6A 3.458(6) 3_667 ?
S10A Ag4B 4.812(8) 3_667 ?
S10A Ag4B' 5.00(5) 3_667 ?
S10A Sb5B 3.446(6) 3_667 ?
S10A Pb5B 3.446(6) 3_667 ?
S10A Pb6B 2.903(6) 1_455 ?
S10A Sb6B 2.903(6) 1_455 ?
S10A Pb7B 4.828(6) 1_455 ?
S10A Sb9A 2.511(7) 4_576 ?
S10A Sb9B 3.009(6) 4_576 ?
S10B Pb4A 5.050(6) 3_667 ?
S10B Sb4A 4.612(11) 3_667 ?
S10B Sb5A 3.552(6) 3_667 ?
S10B Pb5A 3.552(6) 3_667 ?
S10B Pb7A 4.769(6) 1_655 ?
S10B Sb9A 2.527(6) 4_676 ?
S10B Sb9B 3.067(7) 4_576 ?
S11A Pb4A 4.789(6) 2_556 ?
S11A Sb4A 4.277(10) 2_556 ?
S11A Sb8B 2.786(7) 1_455 ?
S11A Ag12A 2.424(7) 2_556 ?
S11A Ag12B 4.642(8) 2_656 ?
S11A Ag12B 5.002(7) 2_556 ?
S11B Pb4A 4.978(6) 2_556 ?
S11B Ag4B 4.830(8) 2_656 ?
S11B Ag4B' 4.19(5) 2_656 ?
S11B Ag12A 4.723(7) 2_556 ?
S11B Ag12A 4.760(7) 2_656 ?
S11B Ag12B 2.529(6) 2_656 ?
S12A Pb3B 5.062(6) 1_455 ?
S12A Pb4A 3.434(6) 2_556 ?
S12A Sb4A 2.454(11) 2_556 ?
S12A Ag4B 3.700(8) 2_556 ?
S12A Ag4B' 4.06(5) 2_556 ?
S12A Pb7B 4.997(6) 4_575 ?
S12A Sb8B 2.686(7) 1_455 ?
S12A Sb9B 2.559(6) 1_455 ?
S12A Ag12A 4.603(7) 2_556 ?
S12B Pb4A 3.669(7) 2_556 ?
S12B Sb4A 4.620(12) 2_556 ?
S12B Sb4A 4.710(12) 2_656 ?
S12B Ag4B 2.761(9) 2_656 ?
S12B Cu4B 2.26(3) 2_656 ?
S12B Ag4B' 2.49(5) 2_656 ?
S12B Ag12B 4.540(7) 2_656 ?
S13A Pb7B 3.307(6) 4_575 ?
S13A Sb10B 2.672(7) 1_455 ?
S13A Pb10B 2.672(7) 1_455 ?
S13A Sb11B 4.568(6) 3_666 ?
S13A Pb11B 4.47(5) 3_666 ?
S13A Ag12A 4.915(7) 3_566 ?
S13A Ag12A 4.684(7) 3_666 ?
S13A Ag12B 2.547(6) 3_666 ?
S13B Pb7A 3.168(6) 4_675 ?
S13B Pb7B 5.038(7) 4_575 ?
S13B Sb11A 4.376(7) 3_666 ?
S13B Pb11A 4.376(7) 3_666 ?
S13B Ag12A 2.439(7) 3_666 ?
S13B Ag12B 4.645(8) 3_666 ?
S13B Ag12B 4.936(7) 3_766 ?
S14A Sb11A 3.666(7) 3_666 ?
S14A Pb11A 3.666(7) 3_666 ?
S14B Sb10B 2.647(6) 1_455 ?
S14B Pb10B 2.647(6) 1_455 ?
S14B Sb11B 2.509(7) 1_455 ?
S14B Sb11B 3.394(7) 3_666 ?
S14B Pb11B 3.56(6) 3_666 ?
S14B Pb11B 3.04(8) 1_455 ?

loop_
_geom_torsion_atom_site_label_1
_geom_torsion_atom_site_label_2
_geom_torsion_atom_site_label_3
_geom_torsion_atom_site_label_4
_geom_torsion
_geom_torsion_site_symmetry_1
_geom_torsion_site_symmetry_2
_geom_torsion_site_symmetry_3
_geom_torsion_site_symmetry_4
_geom_torsion_publ_flag
Pb4A Ag4B Cu4B Sb4A 12.6(18) 1_655 . . 1_655 ?
Pb4A Ag4B Cu4B Ag4B' -118(10) 1_655 . . . ?
Pb4A Ag4B Cu4B Sb8A -166(7) 1_655 . . 2_646 ?
Pb4A Ag4B Cu4B Sb8B -169(5) 1_655 . . 2_646 ?
Pb4A Ag4B Cu4B Sb9B 122(4) 1_655 . . 2_646 ?
Pb4A Ag4B Cu4B Sb11B -55(4) 1_655 . . . ?
Pb4A Ag4B Cu4B Pb11B -58(5) 1_655 . . . ?
Pb4A Ag4B Cu4B Ag12B -110(5) 1_655 . . . ?
Pb4A Ag4B Cu4B S4B -14(4) 1_655 . . . ?
Pb4A Ag4B Cu4B S12B 147(5) 1_655 . . 2_646 ?
Pb4A Ag4B Ag4B' Cu4B 22(4) 1_655 . . . ?
Pb4A Ag4B Ag4B' Sb8B 146(5) 1_655 . . 2_646 ?
Pb4A Ag4B Ag4B' Sb9B 89(4) 1_655 . . 2_646 ?
Pb4A Ag4B Ag4B' Sb11B -82(4) 1_655 . . . ?
Pb4A Ag4B Ag4B' Pb11B -89(5) 1_655 . . . ?
Pb4A Ag4B Ag4B' Ag12B -145(9) 1_655 . . . ?
Pb4A Ag4B Ag4B' S4B -43(4) 1_655 . . . ?
Pb4A Ag4B Ag4B' S7B -143(5) 1_655 . . . ?
Pb4A Ag4B Ag4B' S8B 10(8) 1_655 . . . ?
Pb4A Ag4B Ag4B' S12B 90(5) 1_655 . . 2_646 ?
Pb4A Cu4B Ag4B' Ag4B -118(9) 1_655 . . . ?
Pb4A Cu4B Ag4B' Sb8B 125(8) 1_655 . . 2_646 ?
Pb4A Cu4B Ag4B' Sb9B -169(9) 1_655 . . 2_646 ?
Pb4A Cu4B Ag4B' Sb11B -6(10) 1_655 . . . ?
Pb4A Cu4B Ag4B' Pb11B -6(11) 1_655 . . . ?
Pb4A Cu4B Ag4B' Ag12B 54(10) 1_655 . . . ?
Pb4A Cu4B Ag4B' S4B -45(9) 1_655 . . . ?
Pb4A Cu4B Ag4B' S7B 38(15) 1_655 . . . ?
Pb4A Cu4B Ag4B' S8B -112(9) 1_655 . . . ?
Pb4A Cu4B Ag4B' S12B 155(10) 1_655 . . 2_646 ?
Sb4A Ag4B Cu4B Pb4A 171.8(17) . . . 1_655 ?
Sb4A Ag4B Cu4B Sb4A -176(3) . . . 1_655 ?
Sb4A Ag4B Cu4B Ag4B' 54(9) . . . . ?
Sb4A Ag4B Cu4B Sb8A 6(5) . . . 2_646 ?
Sb4A Ag4B Cu4B Sb8B 2(3) . . . 2_646 ?
Sb4A Ag4B Cu4B Sb9B -66(3) . . . 2_646 ?
Sb4A Ag4B Cu4B Sb11B 117(3) . . . . ?
Sb4A Ag4B Cu4B Pb11B 113(3) . . . . ?
Sb4A Ag4B Cu4B Ag12B 61(3) . . . . ?
Sb4A Ag4B Cu4B S4B 158(3) . . . . ?
Sb4A Ag4B Cu4B S12B -41(4) . . . 2_646 ?
Sb4A Ag4B Ag4B' Pb4A -176.5(10) . . . 1_655 ?
Sb4A Ag4B Ag4B' Cu4B -154(5) . . . . ?
Sb4A Ag4B Ag4B' Sb8B -31(5) . . . 2_646 ?
Sb4A Ag4B Ag4B' Sb9B -88(4) . . . 2_646 ?
Sb4A Ag4B Ag4B' Sb11B 101(3) . . . . ?
Sb4A Ag4B Ag4B' Pb11B 95(4) . . . . ?
Sb4A Ag4B Ag4B' Ag12B 39(8) . . . . ?
Sb4A Ag4B Ag4B' S4B 140(3) . . . . ?
Sb4A Ag4B Ag4B' S7B 40(4) . . . . ?
Sb4A Ag4B Ag4B' S8B -166(8) . . . . ?
Sb4A Ag4B Ag4B' S12B -87(4) . . . 2_646 ?
Sb4A Cu4B Ag4B' Pb4A -19(5) 1_655 . . 1_655 ?
Sb4A Cu4B Ag4B' Ag4B -138(9) 1_655 . . . ?
Sb4A Cu4B Ag4B' Sb8B 105(11) 1_655 . . 2_646 ?
Sb4A Cu4B Ag4B' Sb9B 171(11) 1_655 . . 2_646 ?
Sb4A Cu4B Ag4B' Sb11B -25(12) 1_655 . . . ?
Sb4A Cu4B Ag4B' Pb11B -25(13) 1_655 . . . ?
Sb4A Cu4B Ag4B' Ag12B 34(13) 1_655 . . . ?
Sb4A Cu4B Ag4B' S4B -65(12) 1_655 . . . ?
Sb4A Cu4B Ag4B' S7B 18(18) 1_655 . . . ?
Sb4A Cu4B Ag4B' S8B -131(11) 1_655 . . . ?
Sb4A Cu4B Ag4B' S12B 135(13) 1_655 . . 2_646 ?
Ag4B Pb4A Sb4A Ag4B -160.8(7) 1_455 . . . ?
Ag4B Pb4A Sb4A Ag4B' 174(2) 1_455 . . . ?
Ag4B Pb4A Sb4A Sb8A 45.5(12) 1_455 . . 2_546 ?
Ag4B Pb4A Sb4A Sb9A -33.1(12) 1_455 . . 2_546 ?
Ag4B Pb4A Sb4A Sb11A 156.5(11) 1_455 . . . ?
Ag4B Pb4A Sb4A S4A -159.6(11) 1_455 . . . ?
Ag4B Pb4A Sb4A S7A 116.0(12) 1_455 . . . ?
Ag4B Pb4A Sb4A S7B 133.9(10) 1_455 . . . ?
Ag4B Pb4A Sb4A S8A -91.1(12) 1_455 . . . ?
Ag4B Pb4A Sb4A S12A 3.8(16) 1_455 . . 2_546 ?
Ag4B Cu4B Ag4B' Pb4A 118(9) . . . 1_655 ?
Ag4B Cu4B Ag4B' Sb8B -117(8) . . . 2_646 ?
Ag4B Cu4B Ag4B' Sb9B -51(6) . . . 2_646 ?
Ag4B Cu4B Ag4B' Sb11B 112(7) . . . . ?
Ag4B Cu4B Ag4B' Pb11B 113(7) . . . . ?
Ag4B Cu4B Ag4B' Ag12B 172(8) . . . . ?
Ag4B Cu4B Ag4B' S4B 73(7) . . . . ?
Ag4B Cu4B Ag4B' S7B 156(13) . . . . ?
Ag4B Cu4B Ag4B' S8B 6(6) . . . . ?
Ag4B Cu4B Ag4B' S12B -87(7) . . . 2_646 ?
Cu4B Pb4A Sb4A Ag4B -175(2) 1_455 . . . ?
Cu4B Pb4A Sb4A Ag4B' 159(3) 1_455 . . . ?
Cu4B Pb4A Sb4A Sb8A 31(2) 1_455 . . 2_546 ?
Cu4B Pb4A Sb4A Sb9A -47(2) 1_455 . . 2_546 ?
Cu4B Pb4A Sb4A Sb11A 142(2) 1_455 . . . ?
Cu4B Pb4A Sb4A S4A -174(2) 1_455 . . . ?
Cu4B Pb4A Sb4A S7A 102(2) 1_455 . . . ?
Cu4B Pb4A Sb4A S7B 120(2) 1_455 . . . ?
Cu4B Pb4A Sb4A S8A -105(2) 1_455 . . . ?
Cu4B Pb4A Sb4A S12A -10(2) 1_455 . . 2_546 ?
Cu4B Ag4B Ag4B' Pb4A -22(4) . . . 1_655 ?
Cu4B Ag4B Ag4B' Sb8B 123(8) . . . 2_646 ?
Cu4B Ag4B Ag4B' Sb9B 66(8) . . . 2_646 ?
Cu4B Ag4B Ag4B' Sb11B -105(8) . . . . ?
Cu4B Ag4B Ag4B' Pb11B -111(8) . . . . ?
Cu4B Ag4B Ag4B' Ag12B -167(12) . . . . ?
Cu4B Ag4B Ag4B' S4B -66(7) . . . . ?
Cu4B Ag4B Ag4B' S7B -166(8) . . . . ?
Cu4B Ag4B Ag4B' S8B -12(11) . . . . ?
Cu4B Ag4B Ag4B' S12B 67(7) . . . 2_646 ?
Cu4B Sb11B Pb11B Ag4B 14(3) . . . . ?
Cu4B Sb11B Pb11B Ag4B' 1(2) . . . . ?
Cu4B Sb11B Pb11B Sb11A 153(17) . . . . ?
Cu4B Sb11B Pb11B Ag12B -64(3) . . . . ?
Cu4B Sb11B Pb11B S4B 36.5(19) . . . . ?
Cu4B Sb11B Pb11B S7A -43(4) . . . 1_655 ?
Cu4B Sb11B Pb11B S7B -52(14) . . . . ?
Cu4B Sb11B Pb11B S14A 131(5) . . . . ?
Cu4B Sb11B Pb11B S14B 107(13) . . . 1_655 ?
Ag4B' Pb4A Sb4A Ag4B 171(3) 1_455 . . . ?
Ag4B' Pb4A Sb4A Ag4B' 146(5) 1_455 . . . ?
Ag4B' Pb4A Sb4A Sb8A 18(3) 1_455 . . 2_546 ?
Ag4B' Pb4A Sb4A Sb9A -61(3) 1_455 . . 2_546 ?
Ag4B' Pb4A Sb4A Sb11A 129(3) 1_455 . . . ?
Ag4B' Pb4A Sb4A S4A 172(3) 1_455 . . . ?
Ag4B' Pb4A Sb4A S7A 88(3) 1_455 . . . ?
Ag4B' Pb4A Sb4A S7B 106(3) 1_455 . . . ?
Ag4B' Pb4A Sb4A S8A -119(3) 1_455 . . . ?
Ag4B' Pb4A Sb4A S12A -24(3) 1_455 . . 2_546 ?
Ag4B' Ag4B Cu4B Pb4A 118(10) . . . 1_655 ?
Ag4B' Ag4B Cu4B Sb4A 131(11) . . . 1_655 ?
Ag4B' Ag4B Cu4B Sb8A -48(7) . . . 2_646 ?
Ag4B' Ag4B Cu4B Sb8B -51(8) . . . 2_646 ?
Ag4B' Ag4B Cu4B Sb9B -120(8) . . . 2_646 ?
Ag4B' Ag4B Cu4B Sb11B 63(8) . . . . ?
Ag4B' Ag4B Cu4B Pb11B 60(8) . . . . ?
Ag4B' Ag4B Cu4B Ag12B 8(7) . . . . ?
Ag4B' Ag4B Cu4B S4B 104(8) . . . . ?
Ag4B' Ag4B Cu4B S12B -95(8) . . . 2_646 ?
Ag4B' Sb11B Pb11B Ag4B 12.9(17) . . . . ?
Ag4B' Sb11B Pb11B Cu4B -1(2) . . . . ?
Ag4B' Sb11B Pb11B Sb11A 153(19) . . . . ?
Ag4B' Sb11B Pb11B Ag12B -65(4) . . . . ?
Ag4B' Sb11B Pb11B S4B 36(4) . . . . ?
Ag4B' Sb11B Pb11B S7A -44(6) . . . 1_655 ?
Ag4B' Sb11B Pb11B S7B -53(13) . . . . ?
Ag4B' Sb11B Pb11B S14A 130(6) . . . . ?
Ag4B' Sb11B Pb11B S14B 106(13) . . . 1_655 ?
Sb8A Pb4A Sb4A Ag4B 153.7(14) 2_546 . . . ?
Sb8A Pb4A Sb4A Ag4B' 128(3) 2_546 . . . ?
Sb8A Pb4A Sb4A Sb9A -78.57(7) 2_546 . . 2_546 ?
Sb8A Pb4A Sb4A Sb11A 111.04(16) 2_546 . . . ?
Sb8A Pb4A Sb4A S4A 154.9(3) 2_546 . . . ?
Sb8A Pb4A Sb4A S7A 70.46(18) 2_546 . . . ?
Sb8A Pb4A Sb4A S7B 88.4(4) 2_546 . . . ?
Sb8A Pb4A Sb4A S8A -136.56(13) 2_546 . . . ?
Sb8A Pb4A Sb4A S12A -41.7(4) 2_546 . . 2_546 ?
Sb8A Cu4B Ag4B' Pb4A -95(10) 2_646 . . 1_655 ?
Sb8A Cu4B Ag4B' Ag4B 146(5) 2_646 . . . ?
Sb8A Cu4B Ag4B' Sb8B 29(5) 2_646 . . 2_646 ?
Sb8A Cu4B Ag4B' Sb9B 95(3) 2_646 . . 2_646 ?
Sb8A Cu4B Ag4B' Sb11B -102(3) 2_646 . . . ?
Sb8A Cu4B Ag4B' Pb11B -101(3) 2_646 . . . ?
Sb8A Cu4B Ag4B' Ag12B -42(3) 2_646 . . . ?
Sb8A Cu4B Ag4B' S4B -141(3) 2_646 . . . ?
Sb8A Cu4B Ag4B' S7B -58(8) 2_646 . . . ?
Sb8A Cu4B Ag4B' S8B 153(2) 2_646 . . . ?
Sb8A Cu4B Ag4B' S12B 59(2) 2_646 . . 2_646 ?
Sb8B Ag4B Cu4B Pb4A 169(5) 2_646 . . 1_655 ?
Sb8B Ag4B Cu4B Sb4A -178(6) 2_646 . . 1_655 ?
Sb8B Ag4B Cu4B Ag4B' 51(8) 2_646 . . . ?
Sb8B Ag4B Cu4B Sb8A 4(2) 2_646 . . 2_646 ?
Sb8B Ag4B Cu4B Sb9B -68.6(2) 2_646 . . 2_646 ?
Sb8B Ag4B Cu4B Sb11B 114.8(4) 2_646 . . . ?
Sb8B Ag4B Cu4B Pb11B 110.9(10) 2_646 . . . ?
Sb8B Ag4B Cu4B Ag12B 59.0(7) 2_646 . . . ?
Sb8B Ag4B Cu4B S4B 155.3(7) 2_646 . . . ?
Sb8B Ag4B Cu4B S12B -43.5(9) 2_646 . . 2_646 ?
Sb8B Ag4B Ag4B' Pb4A -146(5) 2_646 . . 1_655 ?
Sb8B Ag4B Ag4B' Cu4B -123(8) 2_646 . . . ?
Sb8B Ag4B Ag4B' Sb9B -57(3) 2_646 . . 2_646 ?
Sb8B Ag4B Ag4B' Sb11B 132(3) 2_646 . . . ?
Sb8B Ag4B Ag4B' Pb11B 125(3) 2_646 . . . ?
Sb8B Ag4B Ag4B' Ag12B 69(5) 2_646 . . . ?
Sb8B Ag4B Ag4B' S4B 171(2) 2_646 . . . ?
Sb8B Ag4B Ag4B' S7B 71.0(16) 2_646 . . . ?
Sb8B Ag4B Ag4B' S8B -136(3) 2_646 . . . ?
Sb8B Ag4B Ag4B' S12B -56.2(16) 2_646 . . 2_646 ?
Sb8B Cu4B Ag4B' Pb4A -125(8) 2_646 . . 1_655 ?
Sb8B Cu4B Ag4B' Ag4B 117(8) 2_646 . . . ?
Sb8B Cu4B Ag4B' Sb9B 66(2) 2_646 . . 2_646 ?
Sb8B Cu4B Ag4B' Sb11B -131(3) 2_646 . . . ?
Sb8B Cu4B Ag4B' Pb11B -130(4) 2_646 . . . ?
Sb8B Cu4B Ag4B' Ag12B -71(2) 2_646 . . . ?
Sb8B Cu4B Ag4B' S4B -170(2) 2_646 . . . ?
Sb8B Cu4B Ag4B' S7B -87(7) 2_646 . . . ?
Sb8B Cu4B Ag4B' S8B 123(3) 2_646 . . . ?
Sb8B Cu4B Ag4B' S12B 30(3) 2_646 . . 2_646 ?
Sb9A Pb4A Sb4A Ag4B -127.7(14) 2_546 . . . ?
Sb9A Pb4A Sb4A Ag4B' -153(3) 2_546 . . . ?
Sb9A Pb4A Sb4A Sb8A 78.57(7) 2_546 . . 2_546 ?
Sb9A Pb4A Sb4A Sb11A -170.39(17) 2_546 . . . ?
Sb9A Pb4A Sb4A S4A -126.6(3) 2_546 . . . ?
Sb9A Pb4A Sb4A S7A 149.02(18) 2_546 . . . ?
Sb9A Pb4A Sb4A S7B 166.9(5) 2_546 . . . ?
Sb9A Pb4A Sb4A S8A -57.99(13) 2_546 . . . ?
Sb9A Pb4A Sb4A S12A 36.8(4) 2_546 . . 2_546 ?
Sb9B Ag4B Cu4B Pb4A -122(5) 2_646 . . 1_655 ?
Sb9B Ag4B Cu4B Sb4A -109(6) 2_646 . . 1_655 ?
Sb9B Ag4B Cu4B Ag4B' 120(8) 2_646 . . . ?
Sb9B Ag4B Cu4B Sb8A 73(2) 2_646 . . 2_646 ?
Sb9B Ag4B Cu4B Sb8B 68.6(2) 2_646 . . 2_646 ?
Sb9B Ag4B Cu4B Sb11B -176.5(3) 2_646 . . . ?
Sb9B Ag4B Cu4B Pb11B 179.6(10) 2_646 . . . ?
Sb9B Ag4B Cu4B Ag12B 127.6(6) 2_646 . . . ?
Sb9B Ag4B Cu4B S4B -136.1(5) 2_646 . . . ?
Sb9B Ag4B Cu4B S12B 25.1(11) 2_646 . . 2_646 ?
Sb9B Ag4B Ag4B' Pb4A -89(4) 2_646 . . 1_655 ?
Sb9B Ag4B Ag4B' Cu4B -66(8) 2_646 . . . ?
Sb9B Ag4B Ag4B' Sb8B 57(3) 2_646 . . 2_646 ?
Sb9B Ag4B Ag4B' Sb11B -171.2(6) 2_646 . . . ?
Sb9B Ag4B Ag4B' Pb11B -177.8(13) 2_646 . . . ?
Sb9B Ag4B Ag4B' Ag12B 126(5) 2_646 . . . ?
Sb9B Ag4B Ag4B' S4B -132.2(10) 2_646 . . . ?
Sb9B Ag4B Ag4B' S7B 127.8(12) 2_646 . . . ?
Sb9B Ag4B Ag4B' S8B -79(4) 2_646 . . . ?
Sb9B Ag4B Ag4B' S12B 1(3) 2_646 . . 2_646 ?
Sb9B Cu4B Ag4B' Pb4A 169(9) 2_646 . . 1_655 ?
Sb9B Cu4B Ag4B' Ag4B 51(6) 2_646 . . . ?
Sb9B Cu4B Ag4B' Sb8B -66(2) 2_646 . . 2_646 ?
Sb9B Cu4B Ag4B' Sb11B 163.1(16) 2_646 . . . ?
Sb9B Cu4B Ag4B' Pb11B 164(2) 2_646 . . . ?
Sb9B Cu4B Ag4B' Ag12B -136.9(16) 2_646 . . . ?
Sb9B Cu4B Ag4B' S4B 124.0(10) 2_646 . . . ?
Sb9B Cu4B Ag4B' S7B -153(7) 2_646 . . . ?
Sb9B Cu4B Ag4B' S8B 57.3(10) 2_646 . . . ?
Sb9B Cu4B Ag4B' S12B -35.9(16) 2_646 . . 2_646 ?
Sb10B Sb11B Pb11B Ag4B -113(5) . . . . ?
Sb10B Sb11B Pb11B Cu4B -127(2) . . . . ?
Sb10B Sb11B Pb11B Ag4B' -126(4) . . . . ?
Sb10B Sb11B Pb11B Sb11A 26(17) . . . . ?
Sb10B Sb11B Pb11B Ag12B 168.6(5) . . . . ?
Sb10B Sb11B Pb11B S4B -91(3) . . . . ?
Sb10B Sb11B Pb11B S7A -171(4) . . . 1_655 ?
Sb10B Sb11B Pb11B S7B -179(100) . . . . ?
Sb10B Sb11B Pb11B S14A 4(5) . . . . ?
Sb10B Sb11B Pb11B S14B -20(11) . . . 1_655 ?
Sb11B Cu4B Ag4B' Pb4A 6(10) . . . 1_655 ?
Sb11B Cu4B Ag4B' Ag4B -112(7) . . . . ?
Sb11B Cu4B Ag4B' Sb8B 131(3) . . . 2_646 ?
Sb11B Cu4B Ag4B' Sb9B -163.1(16) . . . 2_646 ?
Sb11B Cu4B Ag4B' Pb11B 0.5(11) . . . . ?
Sb11B Cu4B Ag4B' Ag12B 59.9(10) . . . . ?
Sb11B Cu4B Ag4B' S4B -39.1(11) . . . . ?
Sb11B Cu4B Ag4B' S7B 44(6) . . . . ?
Sb11B Cu4B Ag4B' S8B -105.8(15) . . . . ?
Sb11B Cu4B Ag4B' S12B 160.9(10) . . . 2_646 ?
Pb11B Ag4B Cu4B Pb4A 58(5) . . . 1_655 ?
Pb11B Ag4B Cu4B Sb4A 71(6) . . . 1_655 ?
Pb11B Ag4B Cu4B Ag4B' -60(8) . . . . ?
Pb11B Ag4B Cu4B Sb8A -107(3) . . . 2_646 ?
Pb11B Ag4B Cu4B Sb8B -110.9(10) . . . 2_646 ?
Pb11B Ag4B Cu4B Sb9B -179.6(10) . . . 2_646 ?
Pb11B Ag4B Cu4B Sb11B 3.9(10) . . . . ?
Pb11B Ag4B Cu4B Ag12B -52.0(11) . . . . ?
Pb11B Ag4B Cu4B S4B 44.4(11) . . . . ?
Pb11B Ag4B Cu4B S12B -154.5(15) . . . 2_646 ?
Pb11B Ag4B Ag4B' Pb4A 89(5) . . . 1_655 ?
Pb11B Ag4B Ag4B' Cu4B 111(8) . . . . ?
Pb11B Ag4B Ag4B' Sb8B -125(3) . . . 2_646 ?
Pb11B Ag4B Ag4B' Sb9B 177.8(13) . . . 2_646 ?
Pb11B Ag4B Ag4B' Sb11B 6.7(13) . . . . ?
Pb11B Ag4B Ag4B' Ag12B -56(5) . . . . ?
Pb11B Ag4B Ag4B' S4B 45.6(17) . . . . ?
Pb11B Ag4B Ag4B' S7B -54.3(19) . . . . ?
Pb11B Ag4B Ag4B' S8B 99(5) . . . . ?
Pb11B Ag4B Ag4B' S12B 178(4) . . . 2_646 ?
Pb11B Cu4B Ag4B' Pb4A 6(11) . . . 1_655 ?
Pb11B Cu4B Ag4B' Ag4B -113(7) . . . . ?
Pb11B Cu4B Ag4B' Sb8B 130(4) . . . 2_646 ?
Pb11B Cu4B Ag4B' Sb9B -164(2) . . . 2_646 ?
Pb11B Cu4B Ag4B' Sb11B -0.5(11) . . . . ?
Pb11B Cu4B Ag4B' Ag12B 59.4(16) . . . . ?
Pb11B Cu4B Ag4B' S4B -39.6(19) . . . . ?
Pb11B Cu4B Ag4B' S7B 43(6) . . . . ?
Pb11B Cu4B Ag4B' S8B -106(2) . . . . ?
Pb11B Cu4B Ag4B' S12B 160.4(15) . . . 2_646 ?
Ag12B Cu4B Ag4B' Pb4A -54(10) . . . 1_655 ?
Ag12B Cu4B Ag4B' Ag4B -172(8) . . . . ?
Ag12B Cu4B Ag4B' Sb8B 71(2) . . . 2_646 ?
Ag12B Cu4B Ag4B' Sb9B 136.9(16) . . . 2_646 ?
Ag12B Cu4B Ag4B' Sb11B -59.9(10) . . . . ?
Ag12B Cu4B Ag4B' Pb11B -59.4(16) . . . . ?
Ag12B Cu4B Ag4B' S4B -99.1(12) . . . . ?
Ag12B Cu4B Ag4B' S7B -16(6) . . . . ?
Ag12B Cu4B Ag4B' S8B -166(2) . . . . ?
Ag12B Cu4B Ag4B' S12B 101.0(14) . . . 2_646 ?
Ag12B Sb11B Pb11B Ag4B 78(5) . . . . ?
Ag12B Sb11B Pb11B Cu4B 64(3) . . . . ?
Ag12B Sb11B Pb11B Ag4B' 65(4) . . . . ?
Ag12B Sb11B Pb11B Sb11A -142(17) . . . . ?
Ag12B Sb11B Pb11B S4B 101(3) . . . . ?
Ag12B Sb11B Pb11B S7A 21(4) . . . 1_655 ?
Ag12B Sb11B Pb11B S7B 12(12) . . . . ?
Ag12B Sb11B Pb11B S14A -165(5) . . . . ?
Ag12B Sb11B Pb11B S14B 171(11) . . . 1_655 ?
S4A Pb4A Sb4A Ag4B -1.2(12) . . . . ?
S4A Pb4A Sb4A Ag4B' -27(3) . . . . ?
S4A Pb4A Sb4A Sb8A -154.9(3) . . . 2_546 ?
S4A Pb4A Sb4A Sb9A 126.6(3) . . . 2_546 ?
S4A Pb4A Sb4A Sb11A -43.8(2) . . . . ?
S4A Pb4A Sb4A S7A -84.4(3) . . . . ?
S4A Pb4A Sb4A S7B -66.5(4) . . . . ?
S4A Pb4A Sb4A S8A 68.6(3) . . . . ?
S4A Pb4A Sb4A S12A 163.4(6) . . . 2_546 ?
S4A Ag4B Cu4B Pb4A 34(7) . . . 1_655 ?
S4A Ag4B Cu4B Sb4A 47(8) . . . 1_655 ?
S4A Ag4B Cu4B Ag4B' -84(8) . . . . ?
S4A Ag4B Cu4B Sb8A -131(2) . . . 2_646 ?
S4A Ag4B Cu4B Sb8B -135(3) . . . 2_646 ?
S4A Ag4B Cu4B Sb9B 156(3) . . . 2_646 ?
S4A Ag4B Cu4B Sb11B -20(3) . . . . ?
S4A Ag4B Cu4B Pb11B -24(3) . . . . ?
S4A Ag4B Cu4B Ag12B -76(3) . . . . ?
S4A Ag4B Cu4B S4B 20(4) . . . . ?
S4A Ag4B Cu4B S12B -179(2) . . . 2_646 ?
S4A Ag4B Ag4B' Pb4A 118(5) . . . 1_655 ?
S4A Ag4B Ag4B' Cu4B 140(5) . . . . ?
S4A Ag4B Ag4B' Sb8B -97(4) . . . 2_646 ?
S4A Ag4B Ag4B' Sb9B -153(6) . . . 2_646 ?
S4A Ag4B Ag4B' Sb11B 35(6) . . . . ?
S4A Ag4B Ag4B' Pb11B 29(6) . . . . ?
S4A Ag4B Ag4B' Ag12B -27(10) . . . . ?
S4A Ag4B Ag4B' S4B 74(5) . . . . ?
S4A Ag4B Ag4B' S7B -26(6) . . . . ?
S4A Ag4B Ag4B' S8B 128(8) . . . . ?
S4A Ag4B Ag4B' S12B -153(3) . . . 2_646 ?
S4B Pb4A Sb4A Ag4B -7(2) 1_455 . . . ?
S4B Pb4A Sb4A Ag4B' -33(3) 1_455 . . . ?
S4B Pb4A Sb4A Sb8A -160.8(6) 1_455 . . 2_546 ?
S4B Pb4A Sb4A Sb9A 120.6(7) 1_455 . . 2_546 ?
S4B Pb4A Sb4A Sb11A -49.8(8) 1_455 . . . ?
S4B Pb4A Sb4A S4A -5.9(9) 1_455 . . . ?
S4B Pb4A Sb4A S7A -90.4(7) 1_455 . . . ?
S4B Pb4A Sb4A S7B -72.4(9) 1_455 . . . ?
S4B Pb4A Sb4A S8A 62.6(7) 1_455 . . . ?
S4B Pb4A Sb4A S12A 157.5(4) 1_455 . . 2_546 ?
S4B Ag4B Cu4B Pb4A 14(4) . . . 1_655 ?
S4B Ag4B Cu4B Sb4A 27(5) . . . 1_655 ?
S4B Ag4B Cu4B Ag4B' -104(8) . . . . ?
S4B Ag4B Cu4B Sb8A -151(3) . . . 2_646 ?
S4B Ag4B Cu4B Sb8B -155.3(7) . . . 2_646 ?
S4B Ag4B Cu4B Sb9B 136.1(5) . . . 2_646 ?
S4B Ag4B Cu4B Sb11B -40.5(4) . . . . ?
S4B Ag4B Cu4B Pb11B -44.4(11) . . . . ?
S4B Ag4B Cu4B Ag12B -96.3(10) . . . . ?
S4B Ag4B Cu4B S12B 161.1(15) . . . 2_646 ?
S4B Ag4B Ag4B' Pb4A 43(4) . . . 1_655 ?
S4B Ag4B Ag4B' Cu4B 66(7) . . . . ?
S4B Ag4B Ag4B' Sb8B -171(2) . . . 2_646 ?
S4B Ag4B Ag4B' Sb9B 132.2(10) . . . 2_646 ?
S4B Ag4B Ag4B' Sb11B -39.0(14) . . . . ?
S4B Ag4B Ag4B' Pb11B -45.6(17) . . . . ?
S4B Ag4B Ag4B' Ag12B -102(6) . . . . ?
S4B Ag4B Ag4B' S7B -100.0(15) . . . . ?
S4B Ag4B Ag4B' S8B 53(5) . . . . ?
S4B Ag4B Ag4B' S12B 133(3) . . . 2_646 ?
S4B Cu4B Ag4B' Pb4A 45(9) . . . 1_655 ?
S4B Cu4B Ag4B' Ag4B -73(7) . . . . ?
S4B Cu4B Ag4B' Sb8B 170(2) . . . 2_646 ?
S4B Cu4B Ag4B' Sb9B -124.0(10) . . . 2_646 ?
S4B Cu4B Ag4B' Sb11B 39.1(11) . . . . ?
S4B Cu4B Ag4B' Pb11B 39.6(19) . . . . ?
S4B Cu4B Ag4B' Ag12B 99.1(12) . . . . ?
S4B Cu4B Ag4B' S7B 83(7) . . . . ?
S4B Cu4B Ag4B' S8B -66.7(13) . . . . ?
S4B Cu4B Ag4B' S12B -159.9(17) . . . 2_646 ?
S4B Sb11B Pb11B Ag4B -23(4) . . . . ?
S4B Sb11B Pb11B Cu4B -36.5(19) . . . . ?
S4B Sb11B Pb11B Ag4B' -36(4) . . . . ?
S4B Sb11B Pb11B Sb11A 117(15) . . . . ?
S4B Sb11B Pb11B Ag12B -101(3) . . . . ?
S4B Sb11B Pb11B S7A -80(2) . . . 1_655 ?
S4B Sb11B Pb11B S7B -89(15) . . . . ?
S4B Sb11B Pb11B S14A 95(3) . . . . ?
S4B Sb11B Pb11B S14B 70(13) . . . 1_655 ?
S7A Pb4A Sb4A Ag4B 83.2(14) . . . . ?
S7A Pb4A Sb4A Ag4B' 58(3) . . . . ?
S7A Pb4A Sb4A Sb8A -70.46(18) . . . 2_546 ?
S7A Pb4A Sb4A Sb9A -149.02(18) . . . 2_546 ?
S7A Pb4A Sb4A Sb11A 40.6(2) . . . . ?
S7A Pb4A Sb4A S4A 84.4(3) . . . . ?
S7A Pb4A Sb4A S7B 17.9(5) . . . . ?
S7A Pb4A Sb4A S8A 153.0(2) . . . . ?
S7A Pb4A Sb4A S12A -112.2(5) . . . 2_546 ?
S7A Sb11B Pb11B Ag4B 57(6) 1_655 . . . ?
S7A Sb11B Pb11B Cu4B 43(4) 1_655 . . . ?
S7A Sb11B Pb11B Ag4B' 44(6) 1_655 . . . ?
S7A Sb11B Pb11B Sb11A -163(13) 1_655 . . . ?
S7A Sb11B Pb11B Ag12B -21(4) 1_655 . . . ?
S7A Sb11B Pb11B S4B 80(2) 1_655 . . . ?
S7A Sb11B Pb11B S7B -9(17) 1_655 . . . ?
S7A Sb11B Pb11B S14A 174.5(9) 1_655 . . . ?
S7A Sb11B Pb11B S14B 150(15) 1_655 . . 1_655 ?
S7B Ag4B Cu4B Pb4A 104(5) . . . 1_655 ?
S7B Ag4B Cu4B Sb4A 117(6) . . . 1_655 ?
S7B Ag4B Cu4B Ag4B' -14(8) . . . . ?
S7B Ag4B Cu4B Sb8A -61(2) . . . 2_646 ?
S7B Ag4B Cu4B Sb8B -65.2(3) . . . 2_646 ?
S7B Ag4B Cu4B Sb9B -133.8(4) . . . 2_646 ?
S7B Ag4B Cu4B Sb11B 49.6(6) . . . . ?
S7B Ag4B Cu4B Pb11B 45.7(11) . . . . ?
S7B Ag4B Cu4B Ag12B -6.2(9) . . . . ?
S7B Ag4B Cu4B S4B 90.1(7) . . . . ?
S7B Ag4B Cu4B S12B -108.7(9) . . . 2_646 ?
S7B Ag4B Ag4B' Pb4A 143(5) . . . 1_655 ?
S7B Ag4B Ag4B' Cu4B 166(8) . . . . ?
S7B Ag4B Ag4B' Sb8B -71.0(16) . . . 2_646 ?
S7B Ag4B Ag4B' Sb9B -127.8(12) . . . 2_646 ?
S7B Ag4B Ag4B' Sb11B 61.0(18) . . . . ?
S7B Ag4B Ag4B' Pb11B 54.3(19) . . . . ?
S7B Ag4B Ag4B' Ag12B -2(5) . . . . ?
S7B Ag4B Ag4B' S4B 100.0(15) . . . . ?
S7B Ag4B Ag4B' S8B 153(3) . . . . ?
S7B Ag4B Ag4B' S12B -127(3) . . . 2_646 ?
S7B Sb11B Pb11B Ag4B 66(14) . . . . ?
S7B Sb11B Pb11B Cu4B 52(14) . . . . ?
S7B Sb11B Pb11B Ag4B' 53(13) . . . . ?
S7B Sb11B Pb11B Sb11A -154(29) . . . . ?
S7B Sb11B Pb11B Ag12B -12(12) . . . . ?
S7B Sb11B Pb11B S4B 89(15) . . . . ?
S7B Sb11B Pb11B S7A 9(17) . . . 1_655 ?
S7B Sb11B Pb11B S14A -177(18) . . . . ?
S7B Sb11B Pb11B S14B 159(6) . . . 1_655 ?
S8A Pb4A Sb4A Ag4B -69.7(14) . . . . ?
S8A Pb4A Sb4A Ag4B' -95(3) . . . . ?
S8A Pb4A Sb4A Sb8A 136.56(13) . . . 2_546 ?
S8A Pb4A Sb4A Sb9A 57.99(13) . . . 2_546 ?
S8A Pb4A Sb4A Sb11A -112.40(17) . . . . ?
S8A Pb4A Sb4A S4A -68.6(3) . . . . ?
S8A Pb4A Sb4A S7A -153.0(2) . . . . ?
S8A Pb4A Sb4A S7B -135.1(4) . . . . ?
S8A Pb4A Sb4A S12A 94.8(4) . . . 2_546 ?
S8B Ag4B Cu4B Pb4A -54(5) . . . 1_655 ?
S8B Ag4B Cu4B Sb4A -41(6) . . . 1_655 ?
S8B Ag4B Cu4B Ag4B' -172(8) . . . . ?
S8B Ag4B Cu4B Sb8A 140.9(19) . . . 2_646 ?
S8B Ag4B Cu4B Sb8B 137.0(5) . . . 2_646 ?
S8B Ag4B Cu4B Sb9B 68.4(5) . . . 2_646 ?
S8B Ag4B Cu4B Sb11B -108.1(6) . . . . ?
S8B Ag4B Cu4B Pb11B -112.0(11) . . . . ?
S8B Ag4B Cu4B Ag12B -164.0(3) . . . . ?
S8B Ag4B Cu4B S4B -67.7(9) . . . . ?
S8B Ag4B Cu4B S12B 93.5(10) . . . 2_646 ?
S8B Ag4B Ag4B' Pb4A -10(8) . . . 1_655 ?
S8B Ag4B Ag4B' Cu4B 12(11) . . . . ?
S8B Ag4B Ag4B' Sb8B 136(3) . . . 2_646 ?
S8B Ag4B Ag4B' Sb9B 79(4) . . . 2_646 ?
S8B Ag4B Ag4B' Sb11B -92(5) . . . . ?
S8B Ag4B Ag4B' Pb11B -99(5) . . . . ?
S8B Ag4B Ag4B' Ag12B -155(3) . . . . ?
S8B Ag4B Ag4B' S4B -53(5) . . . . ?
S8B Ag4B Ag4B' S7B -153(3) . . . . ?
S8B Ag4B Ag4B' S12B 79(5) . . . 2_646 ?
S12A Pb4A Sb4A Ag4B -164.6(18) 2_546 . . . ?
S12A Pb4A Sb4A Ag4B' 170(3) 2_546 . . . ?
S12A Pb4A Sb4A Sb8A 41.7(4) 2_546 . . 2_546 ?
S12A Pb4A Sb4A Sb9A -36.8(4) 2_546 . . 2_546 ?
S12A Pb4A Sb4A Sb11A 152.8(5) 2_546 . . . ?
S12A Pb4A Sb4A S4A -163.4(6) 2_546 . . . ?
S12A Pb4A Sb4A S7A 112.2(5) 2_546 . . . ?
S12A Pb4A Sb4A S7B 130.1(7) 2_546 . . . ?
S12A Pb4A Sb4A S8A -94.8(4) 2_546 . . . ?
S12B Pb4A Sb4A Ag4B -166.0(12) 2_546 . . . ?
S12B Pb4A Sb4A Ag4B' 168(3) 2_546 . . . ?
S12B Pb4A Sb4A Sb8A 40.3(3) 2_546 . . 2_546 ?
S12B Pb4A Sb4A Sb9A -38.3(3) 2_546 . . 2_546 ?
S12B Pb4A Sb4A Sb11A 151.30(17) 2_546 . . . ?
S12B Pb4A Sb4A S4A -164.9(2) 2_546 . . . ?
S12B Pb4A Sb4A S7A 110.7(3) 2_546 . . . ?
S12B Pb4A Sb4A S7B 128.6(4) 2_546 . . . ?
S12B Pb4A Sb4A S8A -96.3(3) 2_546 . . . ?
S12B Pb4A Sb4A S12A -1.5(6) 2_546 . . 2_546 ?
S12B Ag4B Cu4B Pb4A -147(5) 2_646 . . 1_655 ?
S12B Ag4B Cu4B Sb4A -134(7) 2_646 . . 1_655 ?
S12B Ag4B Cu4B Ag4B' 95(8) 2_646 . . . ?
S12B Ag4B Cu4B Sb8A 47.4(17) 2_646 . . 2_646 ?
S12B Ag4B Cu4B Sb8B 43.5(9) 2_646 . . 2_646 ?
S12B Ag4B Cu4B Sb9B -25.1(11) 2_646 . . 2_646 ?
S12B Ag4B Cu4B Sb11B 158.4(13) 2_646 . . . ?
S12B Ag4B Cu4B Pb11B 154.5(15) 2_646 . . . ?
S12B Ag4B Cu4B Ag12B 102.5(12) 2_646 . . . ?
S12B Ag4B Cu4B S4B -161.1(15) 2_646 . . . ?
S12B Ag4B Ag4B' Pb4A -90(5) 2_646 . . 1_655 ?
S12B Ag4B Ag4B' Cu4B -67(7) 2_646 . . . ?
S12B Ag4B Ag4B' Sb8B 56.2(16) 2_646 . . 2_646 ?
S12B Ag4B Ag4B' Sb9B -1(4) 2_646 . . 2_646 ?
S12B Ag4B Ag4B' Sb11B -172(4) 2_646 . . . ?
S12B Ag4B Ag4B' Pb11B -178(4) 2_646 . . . ?
S12B Ag4B Ag4B' Ag12B 126(7) 2_646 . . . ?
S12B Ag4B Ag4B' S4B -133(3) 2_646 . . . ?
S12B Ag4B Ag4B' S7B 127(3) 2_646 . . . ?
S12B Ag4B Ag4B' S8B -79(5) 2_646 . . . ?
S12B Cu4B Ag4B' Pb4A -155(10) 2_646 . . 1_655 ?
S12B Cu4B Ag4B' Ag4B 87(7) 2_646 . . . ?
S12B Cu4B Ag4B' Sb8B -30(3) 2_646 . . 2_646 ?
S12B Cu4B Ag4B' Sb9B 35.9(16) 2_646 . . 2_646 ?
S12B Cu4B Ag4B' Sb11B -160.9(10) 2_646 . . . ?
S12B Cu4B Ag4B' Pb11B -160.4(15) 2_646 . . . ?
S12B Cu4B Ag4B' Ag12B -101.0(14) 2_646 . . . ?
S12B Cu4B Ag4B' S4B 159.9(17) 2_646 . . . ?
S12B Cu4B Ag4B' S7B -117(6) 2_646 . . . ?
S12B Cu4B Ag4B' S8B 93.2(14) 2_646 . . . ?
S14A Sb11B Pb11B Ag4B -117(7) . . . . ?
S14A Sb11B Pb11B Cu4B -131(5) . . . . ?
S14A Sb11B Pb11B Ag4B' -130(6) . . . . ?
S14A Sb11B Pb11B Sb11A 22(13) . . . . ?
S14A Sb11B Pb11B Ag12B 165(5) . . . . ?
S14A Sb11B Pb11B S4B -95(3) . . . . ?
S14A Sb11B Pb11B S7A -174.5(9) . . . 1_655 ?
S14A Sb11B Pb11B S7B 177(18) . . . . ?
S14A Sb11B Pb11B S14B -24(16) . . . 1_655 ?
S14B Sb11B Pb11B Ag4B 160(4) 3_666 . . . ?
S14B Sb11B Pb11B Ag4B -93(14) 1_655 . . . ?
S14B Sb11B Pb11B Cu4B 145.8(17) 3_666 . . . ?
S14B Sb11B Pb11B Cu4B -107(13) 1_655 . . . ?
S14B Sb11B Pb11B Ag4B' 147(3) 3_666 . . . ?
S14B Sb11B Pb11B Ag4B' -106(13) 1_655 . . . ?
S14B Sb11B Pb11B Sb11A -61(16) 3_666 . . . ?
S14B Sb11B Pb11B Sb11A 47(26) 1_655 . . . ?
S14B Sb11B Pb11B Ag12B 82(3) 3_666 . . . ?
S14B Sb11B Pb11B Ag12B -171(11) 1_655 . . . ?
S14B Sb11B Pb11B S4B -70(13) 1_655 . . . ?
S14B Sb11B Pb11B S4B -177.7(4) 3_666 . . . ?
S14B Sb11B Pb11B S7A -150(15) 1_655 . . 1_655 ?
S14B Sb11B Pb11B S7A 102(2) 3_666 . . 1_655 ?
S14B Sb11B Pb11B S7B -159(6) 1_655 . . . ?
S14B Sb11B Pb11B S7B 94(15) 3_666 . . . ?
S14B Sb11B Pb11B S14A -83(3) 3_666 . . . ?
S14B Sb11B Pb11B S14A 24(16) 1_655 . . . ?
S14B Sb11B Pb11B S14B -107(14) 3_666 . . 1_655 ?

loop_
_twin_individual_id
_twin_individual_mass_fraction_refined
1 0.6672(10)
2 0.3328(10)

_cod_database_fobs_code 2312140
